data_4122194
loop_
_publ_author_name
'Schmidt, Anna-Corina'
'Heinemann, Frank W.'
'Lukens, Jr, Wayne W'
'Meyer, Karsten'

_publ_section_title
;
 Molecular and Electronic Structure of Dinuclear Uranium Bis-\m-Oxo
 Complexes with Diamond Core Structural Motifs.
;
_journal_issue 34
_journal_name_full 'Journal of the American Chemical Society'
_journal_page_first 11980
_journal_paper_doi 10.1021/ja504528n
_journal_volume 136
_journal_year 2014
_chemical_formula_moiety 'C45 H66N3 O4 U, F6 Sb, 2.5(C6 H6)'
_chemical_formula_sum 'C60 H81 F6 N3 O4 Sb U'
_chemical_formula_weight 1382.06
_chemical_name_systematic
; 
 ? 
;
_space_group_IT_number 2
_symmetry_cell_setting triclinic
_symmetry_space_group_name_Hall '-P 1'
_symmetry_space_group_name_H-M 'P -1'
_atom_sites_solution_hydrogens geom
_atom_sites_solution_primary direct
_atom_sites_solution_secondary difmap
_audit_creation_method SHELXL-97
_cell_angle_alpha 67.67(3)
_cell_angle_beta 89.97(3)
_cell_angle_gamma 86.95(3)
_cell_formula_units_Z 8
_cell_length_a 19.120(4)
_cell_length_b 25.850(5)
_cell_length_c 26.032(5)
_cell_measurement_reflns_used 9310
_cell_measurement_temperature 100(2)
_cell_measurement_theta_max 22.13
_cell_measurement_theta_min 2.25
_cell_volume 11882(5)
_computing_cell_refinement 'Bruker SAINT'
_computing_data_collection 'Bruker APEX2'
_computing_data_reduction 'Bruker SAINT'
_computing_molecular_graphics 'SHELXTL 6.12 (Bruker AXS, 2002)'
_computing_publication_material 'SHELXTL 6.12 (Bruker AXS, 2002)'
_computing_structure_refinement 'SHELXTL 6.12 (Bruker AXS, 2002)'
_computing_structure_solution 'SHELXTL 6.12 (Bruker AXS, 2002)'
_diffrn_ambient_temperature 100(2)
_diffrn_detector_area_resol_mean 83.33
_diffrn_measured_fraction_theta_full 0.950
_diffrn_measured_fraction_theta_max 0.950
_diffrn_measurement_device_type 'Bruker Smart APEX II'
_diffrn_measurement_method '\f and \w scans'
_diffrn_radiation_monochromator graphite
_diffrn_radiation_source 'fine-focus sealed tube'
_diffrn_radiation_type MoK\a
_diffrn_radiation_wavelength 0.71073
_diffrn_reflns_av_R_equivalents 0.1244
_diffrn_reflns_av_sigmaI/netI 0.1072
_diffrn_reflns_limit_h_max 24
_diffrn_reflns_limit_h_min -24
_diffrn_reflns_limit_k_max 33
_diffrn_reflns_limit_k_min -30
_diffrn_reflns_limit_l_max 33
_diffrn_reflns_limit_l_min 0
_diffrn_reflns_number 492350
_diffrn_reflns_theta_full 27.27
_diffrn_reflns_theta_max 27.27
_diffrn_reflns_theta_min 0.85
_exptl_absorpt_coefficient_mu 3.242
_exptl_absorpt_correction_T_max 0.746
_exptl_absorpt_correction_T_min 0.540
_exptl_absorpt_correction_type multi-scan
_exptl_absorpt_process_details 'SADABS, Bruker-AXS, 2008'
_exptl_crystal_colour black
_exptl_crystal_density_diffrn 1.545
_exptl_crystal_density_method 'not measured'
_exptl_crystal_description plate
_exptl_crystal_F_000 5528
_exptl_crystal_size_max 0.40
_exptl_crystal_size_mid 0.38
_exptl_crystal_size_min 0.07
_refine_diff_density_max 5.077
_refine_diff_density_min -3.628
_refine_diff_density_rms 0.242
_refine_ls_extinction_method none
_refine_ls_goodness_of_fit_ref 1.018
_refine_ls_hydrogen_treatment constr
_refine_ls_matrix_type fullcycle
_refine_ls_number_parameters 2749
_refine_ls_number_reflns 52079
_refine_ls_number_restraints 240
_refine_ls_restrained_S_all 1.020
_refine_ls_R_factor_all 0.1202
_refine_ls_R_factor_gt 0.0667
_refine_ls_shift/su_max 0.003
_refine_ls_shift/su_mean 0.000
_refine_ls_structure_factor_coef Fsqd
_refine_ls_weighting_details 'calc w=1/[\s^2^(Fo^2^)+(0.0540P)^2^+124.2684P] where P=(Fo^2^+2Fc^2^)/3'
_refine_ls_weighting_scheme calc
_refine_ls_wR_factor_gt 0.1254
_refine_ls_wR_factor_ref 0.1490
_reflns_number_gt 35913
_reflns_number_total 52079
_reflns_threshold_expression >2sigma(I)
_cod_data_source_file ja504528n_si_002.cif
_cod_data_source_block acs1409_twin5
_cod_depositor_comments 'Adding full bibliography for 4122183--4122197.cif.'
_cod_original_cell_volume 11882(4)
_cod_original_sg_symbol_Hall -P1
_cod_original_sg_symbol_H-M P-1
_cod_database_code 4122194

loop_
_symmetry_equiv_pos_as_xyz
'x, y, z'
'-x, -y, -z'

loop_
_atom_site_label
_atom_site_type_symbol
_atom_site_fract_x
_atom_site_fract_y
_atom_site_fract_z
_atom_site_U_iso_or_equiv
_atom_site_adp_type
_atom_site_occupancy
_atom_site_symmetry_multiplicity
_atom_site_calc_flag
_atom_site_refinement_flags
U1 U 0.72312(2) 0.263929(18) 0.380069(18) 0.01149(9) Uani 1 1 d .
O1 O 0.6645(4) 0.2479(3) 0.4535(4) 0.021(2) Uani 1 1 d .
O2 O 0.6391(4) 0.2268(3) 0.3625(3) 0.0110(17) Uani 1 1 d .
O3 O 0.7836(4) 0.2185(4) 0.3428(3) 0.0170(19) Uani 1 1 d .
O4 O 0.7982(4) 0.2604(3) 0.4233(3) 0.0149(18) Uani 1 1 d .
N1 N 0.7016(5) 0.3634(4) 0.3784(4) 0.015(2) Uani 1 1 d .
N2 N 0.6674(5) 0.3328(4) 0.2831(4) 0.013(2) Uani 1 1 d .
N3 N 0.8129(5) 0.3306(4) 0.3170(4) 0.016(2) Uani 1 1 d .
C1 C 0.6563(6) 0.4008(5) 0.3310(5) 0.020(3) Uani 1 1 d .
H1A H 0.6855 0.4286 0.3040 0.024 Uiso 1 1 calc R
H1B H 0.6210 0.4214 0.3449 0.024 Uiso 1 1 calc R
C2 C 0.6195(6) 0.3698(5) 0.3019(5) 0.019(3) Uani 1 1 d .
H2A H 0.5937 0.3973 0.2691 0.022 Uiso 1 1 calc R
H2B H 0.5847 0.3465 0.3271 0.022 Uiso 1 1 calc R
C3 C 0.7195(6) 0.3663(5) 0.2430(5) 0.018(3) Uani 1 1 d U
H3A H 0.7173 0.4049 0.2422 0.022 Uiso 1 1 calc R
H3B H 0.7072 0.3684 0.2052 0.022 Uiso 1 1 calc R
C4 C 0.7932(6) 0.3407(5) 0.2584(5) 0.021(3) Uani 1 1 d .
H4A H 0.7972 0.3046 0.2531 0.025 Uiso 1 1 calc R
H4B H 0.8264 0.3659 0.2331 0.025 Uiso 1 1 calc R
C5 C 0.8130(7) 0.3852(5) 0.3262(5) 0.020(3) Uani 1 1 d .
H5A H 0.8621 0.3934 0.3306 0.024 Uiso 1 1 calc R
H5B H 0.7928 0.4158 0.2926 0.024 Uiso 1 1 calc R
C6 C 0.7726(6) 0.3854(5) 0.3762(5) 0.015(3) Uani 1 1 d .
H6A H 0.7995 0.3622 0.4105 0.018 Uiso 1 1 calc R
H6B H 0.7676 0.4242 0.3750 0.018 Uiso 1 1 calc R
C7 C 0.6663(6) 0.3615(5) 0.4312(5) 0.015(3) Uani 1 1 d .
H7A H 0.6683 0.3989 0.4332 0.018 Uiso 1 1 calc R
H7B H 0.6163 0.3547 0.4284 0.018 Uiso 1 1 calc R
C8 C 0.6963(6) 0.3184(5) 0.4846(5) 0.018(3) Uani 1 1 d .
C9 C 0.6893(6) 0.2618(5) 0.4960(5) 0.014(3) Uani 1 1 d U
C10 C 0.7066(7) 0.2204(6) 0.5476(5) 0.021(3) Uani 1 1 d .
C11 C 0.7339(7) 0.2365(6) 0.5885(5) 0.023(3) Uani 1 1 d .
H11 H 0.7456 0.2089 0.6242 0.028 Uiso 1 1 calc R
C12 C 0.7446(7) 0.2928(6) 0.5776(5) 0.024(3) Uani 1 1 d .
C13 C 0.7251(7) 0.3335(5) 0.5264(5) 0.022(3) Uani 1 1 d .
H13 H 0.7311 0.3718 0.5194 0.027 Uiso 1 1 calc R
C14 C 0.6919(7) 0.1602(6) 0.5620(6) 0.026(3) Uani 1 1 d .
H14A H 0.6549 0.1590 0.5360 0.031 Uiso 1 1 calc R
H14B H 0.6721 0.1460 0.5997 0.031 Uiso 1 1 calc R
C15 C 0.7544(7) 0.1181(5) 0.5611(6) 0.027(3) Uani 1 1 d .
C16 C 0.7869(8) 0.1372(6) 0.5046(6) 0.034(4) Uani 1 1 d .
H16A H 0.8099 0.1721 0.4975 0.051 Uiso 1 1 calc R
H16B H 0.7503 0.1435 0.4761 0.051 Uiso 1 1 calc R
H16C H 0.8215 0.1084 0.5034 0.051 Uiso 1 1 calc R
C17 C 0.7242(8) 0.0614(6) 0.5748(6) 0.036(4) Uani 1 1 d .
H17A H 0.7614 0.0342 0.5741 0.054 Uiso 1 1 calc R
H17B H 0.6876 0.0645 0.5474 0.054 Uiso 1 1 calc R
H17C H 0.7041 0.0490 0.6119 0.054 Uiso 1 1 calc R
C18 C 0.8091(8) 0.1132(6) 0.6053(6) 0.036(4) Uani 1 1 d .
H18A H 0.7867 0.1032 0.6414 0.054 Uiso 1 1 calc R
H18B H 0.8308 0.1491 0.5958 0.054 Uiso 1 1 calc R
H18C H 0.8451 0.0840 0.6073 0.054 Uiso 1 1 calc R
C19 C 0.7742(10) 0.3093(7) 0.6232(7) 0.050(5) Uani 1 1 d .
H19A H 0.7922 0.2755 0.6541 0.074 Uiso 1 1 calc R
H19B H 0.7372 0.3286 0.6364 0.074 Uiso 1 1 calc R
H19C H 0.8124 0.3343 0.6083 0.074 Uiso 1 1 calc R
C20 C 0.6295(6) 0.3024(5) 0.2544(5) 0.014(3) Uani 1 1 d .
H20A H 0.6621 0.2735 0.2499 0.017 Uiso 1 1 calc R
H20B H 0.6146 0.3291 0.2169 0.017 Uiso 1 1 calc R
C21 C 0.5661(7) 0.2746(6) 0.2845(5) 0.020(3) Uani 1 1 d .
C22 C 0.5733(6) 0.2355(5) 0.3386(5) 0.014(3) Uani 1 1 d U
C23 C 0.5170(6) 0.2085(5) 0.3696(5) 0.012(2) Uani 1 1 d U
C24 C 0.4509(7) 0.2222(5) 0.3429(5) 0.021(3) Uani 1 1 d .
H24 H 0.4111 0.2055 0.3629 0.025 Uiso 1 1 calc R
C25 C 0.4417(6) 0.2603(5) 0.2864(5) 0.021(3) Uani 1 1 d .
C26 C 0.4987(7) 0.2848(5) 0.2598(5) 0.020(3) Uani 1 1 d .
H26 H 0.4932 0.3104 0.2223 0.024 Uiso 1 1 calc R
C27 C 0.5249(6) 0.1665(4) 0.4276(5) 0.015(3) Uani 1 1 d .
H27A H 0.4814 0.1686 0.4475 0.018 Uiso 1 1 calc R
H27B H 0.5635 0.1772 0.4462 0.018 Uiso 1 1 calc R
C28 C 0.5400(7) 0.1055(5) 0.4340(6) 0.024(3) Uani 1 1 d .
C29 C 0.6112(7) 0.0979(6) 0.4099(6) 0.024(3) Uani 1 1 d .
H29A H 0.6097 0.1186 0.3696 0.036 Uiso 1 1 calc R
H29B H 0.6220 0.0580 0.4181 0.036 Uiso 1 1 calc R
H29C H 0.6476 0.1122 0.4267 0.036 Uiso 1 1 calc R
C30 C 0.5390(8) 0.0682(6) 0.4957(5) 0.030(3) Uani 1 1 d .
H30A H 0.5706 0.0822 0.5165 0.044 Uiso 1 1 calc R
H30B H 0.5544 0.0297 0.5009 0.044 Uiso 1 1 calc R
H30C H 0.4913 0.0687 0.5094 0.044 Uiso 1 1 calc R
C31 C 0.4825(7) 0.0874(6) 0.4031(7) 0.030(3) Uani 1 1 d .
H31A H 0.4366 0.0917 0.4182 0.044 Uiso 1 1 calc R
H31B H 0.4921 0.0481 0.4082 0.044 Uiso 1 1 calc R
H31C H 0.4826 0.1110 0.3634 0.044 Uiso 1 1 calc R
C32 C 0.3706(7) 0.2713(6) 0.2594(6) 0.031(4) Uani 1 1 d .
H32A H 0.3629 0.3114 0.2370 0.046 Uiso 1 1 calc R
H32B H 0.3350 0.2596 0.2880 0.046 Uiso 1 1 calc R
H32C H 0.3673 0.2501 0.2354 0.046 Uiso 1 1 calc R
C33 C 0.8857(6) 0.3041(5) 0.3306(5) 0.017(3) Uani 1 1 d .
H33A H 0.8973 0.2994 0.3693 0.020 Uiso 1 1 calc R
H33B H 0.9182 0.3308 0.3062 0.020 Uiso 1 1 calc R
C34 C 0.9003(6) 0.2481(5) 0.3254(5) 0.020(3) Uani 1 1 d .
C35 C 0.8522(6) 0.2060(6) 0.3360(5) 0.018(3) Uani 1 1 d .
C36 C 0.8726(6) 0.1533(5) 0.3388(5) 0.019(3) Uani 1 1 d .
C37 C 0.9431(7) 0.1426(5) 0.3295(5) 0.025(3) Uani 1 1 d .
H37 H 0.9577 0.1061 0.3316 0.030 Uiso 1 1 calc R
C38 C 0.9925(6) 0.1825(6) 0.3175(5) 0.020(3) Uani 1 1 d .
C39 C 0.9700(6) 0.2353(5) 0.3154(5) 0.017(3) Uani 1 1 d .
H39 H 1.0028 0.2636 0.3070 0.020 Uiso 1 1 calc R
C40 C 0.8220(7) 0.1081(5) 0.3508(5) 0.020(3) Uani 1 1 d .
H40A H 0.7845 0.1153 0.3738 0.024 Uiso 1 1 calc R
H40B H 0.8470 0.0721 0.3735 0.024 Uiso 1 1 calc R
C41 C 0.7866(6) 0.1009(6) 0.3001(6) 0.021(3) Uani 1 1 d .
C42 C 0.8431(7) 0.0914(6) 0.2610(6) 0.029(3) Uani 1 1 d .
H42A H 0.8736 0.0583 0.2819 0.044 Uiso 1 1 calc R
H42B H 0.8712 0.1243 0.2463 0.044 Uiso 1 1 calc R
H42C H 0.8201 0.0856 0.2302 0.044 Uiso 1 1 calc R
C43 C 0.7433(8) 0.0501(6) 0.3207(6) 0.033(4) Uani 1 1 d .
H43A H 0.7052 0.0562 0.3433 0.050 Uiso 1 1 calc R
H43B H 0.7730 0.0171 0.3432 0.050 Uiso 1 1 calc R
H43C H 0.7235 0.0439 0.2889 0.050 Uiso 1 1 calc R
C44 C 0.7398(7) 0.1524(6) 0.2677(5) 0.026(3) Uani 1 1 d .
H44A H 0.7218 0.1490 0.2339 0.039 Uiso 1 1 calc R
H44B H 0.7669 0.1859 0.2575 0.039 Uiso 1 1 calc R
H44C H 0.7005 0.1556 0.2907 0.039 Uiso 1 1 calc R
C45 C 1.0675(7) 0.1693(6) 0.3063(6) 0.027(3) Uani 1 1 d U
H45A H 1.0720 0.1751 0.2670 0.040 Uiso 1 1 calc R
H45B H 1.0810 0.1302 0.3294 0.040 Uiso 1 1 calc R
H45C H 1.0982 0.1940 0.3153 0.040 Uiso 1 1 calc R
U2 U 0.74247(2) 0.262622(18) 0.879895(19) 0.01143(9) Uani 1 1 d .
O5 O 0.6881(4) 0.2170(3) 0.8433(4) 0.0167(16) Uani 1 1 d .
O6 O 0.8313(4) 0.2263(3) 0.8618(3) 0.0124(15) Uani 1 1 d .
O7 O 0.8036(4) 0.2451(3) 0.9549(3) 0.0141(15) Uani 1 1 d .
O8 O 0.6694(4) 0.2596(3) 0.9232(3) 0.0157(16) Uani 1 1 d .
N4 N 0.6433(5) 0.3297(4) 0.8172(4) 0.016(2) Uani 1 1 d .
N5 N 0.7884(5) 0.3324(4) 0.7848(4) 0.0130(18) Uani 1 1 d .
N6 N 0.7498(5) 0.3611(4) 0.8796(4) 0.0123(18) Uani 1 1 d .
C46 C 0.6611(6) 0.3403(5) 0.7583(5) 0.019(2) Uani 1 1 d .
H46A H 0.6246 0.3663 0.7332 0.022 Uiso 1 1 calc R
H46B H 0.6616 0.3046 0.7524 0.022 Uiso 1 1 calc R
C47 C 0.7316(6) 0.3651(5) 0.7442(4) 0.013(2) Uani 1 1 d .
H47A H 0.7444 0.3669 0.7067 0.015 Uiso 1 1 calc R
H47B H 0.7280 0.4039 0.7430 0.015 Uiso 1 1 calc R
C48 C 0.8327(6) 0.3679(5) 0.8025(5) 0.015(2) Uani 1 1 d .
H48A H 0.8554 0.3947 0.7696 0.018 Uiso 1 1 calc R
H48B H 0.8701 0.3441 0.8283 0.018 Uiso 1 1 calc R
C49 C 0.7898(6) 0.4005(4) 0.8312(5) 0.014(2) Uani 1 1 d .
H49A H 0.8216 0.4217 0.8449 0.016 Uiso 1 1 calc R
H49B H 0.7563 0.4277 0.8040 0.016 Uiso 1 1 calc R
C50 C 0.6762(6) 0.3823(5) 0.8779(5) 0.017(2) Uani 1 1 d .
H50A H 0.6752 0.4205 0.8780 0.020 Uiso 1 1 calc R
H50B H 0.6527 0.3581 0.9118 0.020 Uiso 1 1 calc R
C51 C 0.6350(6) 0.3838(5) 0.8267(5) 0.015(2) Uani 1 1 d .
H51A H 0.5847 0.3919 0.8312 0.018 Uiso 1 1 calc R
H51B H 0.6510 0.4146 0.7935 0.018 Uiso 1 1 calc R
C52 C 0.5750(6) 0.3030(5) 0.8299(5) 0.019(2) Uani 1 1 d .
H52A H 0.5394 0.3295 0.8043 0.023 Uiso 1 1 calc R
H52B H 0.5627 0.2997 0.8679 0.023 Uiso 1 1 calc R
C53 C 0.5667(6) 0.2461(5) 0.8268(5) 0.015(2) Uani 1 1 d .
C54 C 0.6206(6) 0.2050(5) 0.8363(5) 0.014(2) Uani 1 1 d .
C55 C 0.6081(6) 0.1512(5) 0.8390(5) 0.014(2) Uani 1 1 d .
C56 C 0.5386(7) 0.1402(6) 0.8310(5) 0.022(3) Uani 1 1 d .
H56 H 0.5283 0.1036 0.8341 0.027 Uiso 1 1 calc R
C57 C 0.4853(6) 0.1810(6) 0.8189(6) 0.025(3) Uani 1 1 d .
C58 C 0.4998(7) 0.2346(6) 0.8164(5) 0.023(3) Uani 1 1 d .
H58 H 0.4633 0.2631 0.8074 0.028 Uiso 1 1 calc R
C59 C 0.6655(7) 0.1057(5) 0.8507(6) 0.021(3) Uani 1 1 d .
H59A H 0.6462 0.0696 0.8740 0.025 Uiso 1 1 calc R
H59B H 0.7030 0.1131 0.8727 0.025 Uiso 1 1 calc R
C60 C 0.6988(7) 0.0991(6) 0.7994(6) 0.027(3) Uani 1 1 d .
C61 C 0.7379(7) 0.1515(6) 0.7665(6) 0.026(3) Uani 1 1 d .
H61A H 0.7579 0.1476 0.7334 0.038 Uiso 1 1 calc R
H61B H 0.7755 0.1558 0.7898 0.038 Uiso 1 1 calc R
H61C H 0.7051 0.1845 0.7552 0.038 Uiso 1 1 calc R
C62 C 0.7527(7) 0.0486(6) 0.8200(6) 0.032(3) Uani 1 1 d .
H62A H 0.7282 0.0138 0.8344 0.048 Uiso 1 1 calc R
H62B H 0.7823 0.0512 0.8495 0.048 Uiso 1 1 calc R
H62C H 0.7820 0.0487 0.7890 0.048 Uiso 1 1 calc R
C63 C 0.6443(7) 0.0893(6) 0.7625(6) 0.027(3) Uani 1 1 d .
H63A H 0.6212 0.0547 0.7834 0.041 Uiso 1 1 calc R
H63B H 0.6670 0.0858 0.7301 0.041 Uiso 1 1 calc R
H63C H 0.6094 0.1209 0.7502 0.041 Uiso 1 1 calc R
C64 C 0.4115(7) 0.1682(7) 0.8077(7) 0.039(4) Uani 1 1 d .
H64A H 0.4109 0.1290 0.8116 0.059 Uiso 1 1 calc R
H64B H 0.3964 0.1927 0.7699 0.059 Uiso 1 1 calc R
H64C H 0.3795 0.1747 0.8344 0.059 Uiso 1 1 calc R
C65 C 0.8340(6) 0.3035(5) 0.7541(5) 0.018(2) Uani 1 1 d .
H65A H 0.8062 0.2755 0.7470 0.022 Uiso 1 1 calc R
H65B H 0.8460 0.3318 0.7176 0.022 Uiso 1 1 calc R
C66 C 0.9002(6) 0.2747(5) 0.7843(5) 0.013(2) Uani 1 1 d .
C67 C 0.8974(6) 0.2348(5) 0.8397(5) 0.019(2) Uani 1 1 d .
C68 C 0.9560(6) 0.2066(5) 0.8694(5) 0.018(2) Uani 1 1 d .
C69 C 1.0200(6) 0.2201(5) 0.8413(5) 0.018(2) Uani 1 1 d .
H69 H 1.0619 0.2016 0.8607 0.022 Uiso 1 1 calc R
C70 C 1.0253(6) 0.2578(5) 0.7884(5) 0.016(2) Uani 1 1 d .
C71 C 0.9635(7) 0.2863(5) 0.7593(5) 0.019(2) Uani 1 1 d .
H71 H 0.9660 0.3134 0.7226 0.023 Uiso 1 1 calc R
C72 C 0.9529(6) 0.1646(5) 0.9281(5) 0.020(2) Uani 1 1 d .
H72A H 0.9125 0.1754 0.9464 0.024 Uiso 1 1 calc R
H72B H 0.9959 0.1661 0.9486 0.024 Uiso 1 1 calc R
C73 C 0.9459(6) 0.1034(5) 0.9327(5) 0.015(2) Uani 1 1 d .
C74 C 1.0037(7) 0.0840(6) 0.9036(6) 0.027(3) Uani 1 1 d .
H74A H 1.0492 0.0879 0.9186 0.041 Uiso 1 1 calc R
H74B H 1.0007 0.1068 0.8637 0.041 Uiso 1 1 calc R
H74C H 0.9986 0.0446 0.9096 0.041 Uiso 1 1 calc R
C75 C 0.8747(8) 0.0977(6) 0.9089(6) 0.030(3) Uani 1 1 d .
H75A H 0.8698 0.1240 0.8702 0.045 Uiso 1 1 calc R
H75B H 0.8372 0.1061 0.9307 0.045 Uiso 1 1 calc R
H75C H 0.8717 0.0594 0.9106 0.045 Uiso 1 1 calc R
C76 C 0.9499(8) 0.0664(6) 0.9948(6) 0.033(3) Uani 1 1 d .
H76A H 0.9404 0.0279 1.0000 0.050 Uiso 1 1 calc R
H76B H 0.9151 0.0807 1.0145 0.050 Uiso 1 1 calc R
H76C H 0.9968 0.0670 1.0096 0.050 Uiso 1 1 calc R
C77 C 1.0946(6) 0.2701(6) 0.7605(6) 0.028(3) Uani 1 1 d .
H77A H 1.1324 0.2576 0.7887 0.042 Uiso 1 1 calc R
H77B H 1.0962 0.3105 0.7394 0.042 Uiso 1 1 calc R
H77C H 1.1004 0.2502 0.7352 0.042 Uiso 1 1 calc R
C78 C 0.7857(7) 0.3591(5) 0.9319(5) 0.018(2) Uani 1 1 d .
H78A H 0.7788 0.3964 0.9341 0.021 Uiso 1 1 calc R
H78B H 0.8366 0.3520 0.9288 0.021 Uiso 1 1 calc R
C79 C 0.7614(6) 0.3151(5) 0.9864(5) 0.018(2) Uani 1 1 d .
C80 C 0.7765(6) 0.2586(5) 0.9966(5) 0.012(2) Uani 1 1 d U
C81 C 0.7660(6) 0.2177(5) 1.0478(5) 0.021(3) Uani 1 1 d .
C82 C 0.7342(7) 0.2361(5) 1.0876(5) 0.024(3) Uani 1 1 d .
H82 H 0.7243 0.2087 1.1229 0.029 Uiso 1 1 calc R
C83 C 0.7171(7) 0.2909(6) 1.0779(5) 0.025(3) Uani 1 1 d .
C84 C 0.7309(6) 0.3308(5) 1.0264(5) 0.021(2) Uani 1 1 d .
H84 H 0.7192 0.3693 1.0187 0.025 Uiso 1 1 calc R
C85 C 0.7880(7) 0.1569(5) 1.0618(5) 0.019(2) Uani 1 1 d .
H85A H 0.8111 0.1424 1.0990 0.023 Uiso 1 1 calc R
H85B H 0.8240 0.1553 1.0350 0.023 Uiso 1 1 calc R
C86 C 0.7322(8) 0.1160(5) 1.0623(5) 0.025(3) Uani 1 1 d .
C87 C 0.7680(8) 0.0586(5) 1.0737(6) 0.032(3) Uani 1 1 d .
H87A H 0.7983 0.0477 1.1069 0.048 Uiso 1 1 calc R
H87B H 0.7963 0.0601 1.0418 0.048 Uiso 1 1 calc R
H87C H 0.7324 0.0311 1.0797 0.048 Uiso 1 1 calc R
C88 C 0.6785(8) 0.1115(6) 1.1067(7) 0.036(3) Uani 1 1 d .
H88A H 0.6466 0.0822 1.1091 0.055 Uiso 1 1 calc R
H88B H 0.6517 0.1474 1.0970 0.055 Uiso 1 1 calc R
H88C H 0.7026 0.1018 1.1427 0.055 Uiso 1 1 calc R
C89 C 0.6931(8) 0.1342(6) 1.0057(6) 0.033(3) Uani 1 1 d .
H89A H 0.7267 0.1365 0.9767 0.049 Uiso 1 1 calc R
H89B H 0.6688 0.1710 0.9971 0.049 Uiso 1 1 calc R
H89C H 0.6588 0.1067 1.0075 0.049 Uiso 1 1 calc R
C90 C 0.6858(7) 0.3085(6) 1.1227(6) 0.028(3) Uani 1 1 d .
H90A H 0.6994 0.2803 1.1594 0.042 Uiso 1 1 calc R
H90B H 0.6347 0.3120 1.1187 0.042 Uiso 1 1 calc R
H90C H 0.7033 0.3447 1.1192 0.042 Uiso 1 1 calc R
U3 U 0.23955(2) 0.247042(18) 0.559089(19) 0.01166(10) Uani 1 1 d .
O9 O 0.3025(4) 0.2297(3) 0.4991(3) 0.0154(18) Uani 1 1 d .
O10 O 0.3245(4) 0.2049(3) 0.6098(3) 0.0140(18) Uani 1 1 d .
O11 O 0.1812(4) 0.2060(4) 0.6290(3) 0.017(2) Uani 1 1 d .
O12 O 0.1661(4) 0.2446(4) 0.5172(4) 0.0191(19) Uani 1 1 d .
N7 N 0.2526(4) 0.3459(4) 0.4860(4) 0.012(2) Uani 1 1 d .
N8 N 0.2877(5) 0.3151(4) 0.6022(4) 0.016(2) Uani 1 1 d .
N9 N 0.1431(5) 0.3184(4) 0.5683(4) 0.014(2) Uani 1 1 d .
C91 C 0.2935(6) 0.3826(5) 0.5053(5) 0.016(3) Uani 1 1 d .
H91A H 0.2611 0.4107 0.5117 0.020 Uiso 1 1 calc R
H91B H 0.3262 0.4030 0.4760 0.020 Uiso 1 1 calc R
C92 C 0.3346(6) 0.3494(5) 0.5583(5) 0.014(3) Uani 1 1 d .
H92A H 0.3710 0.3246 0.5509 0.017 Uiso 1 1 calc R
H92B H 0.3583 0.3754 0.5714 0.017 Uiso 1 1 calc R
C93 C 0.2329(6) 0.3507(4) 0.6165(5) 0.013(2) Uani 1 1 d .
H93A H 0.2328 0.3895 0.5886 0.015 Uiso 1 1 calc R
H93B H 0.2447 0.3516 0.6532 0.015 Uiso 1 1 calc R
C94 C 0.1608(6) 0.3290(5) 0.6182(5) 0.019(3) Uani 1 1 d .
H94A H 0.1582 0.2938 0.6512 0.022 Uiso 1 1 calc R
H94B H 0.1257 0.3567 0.6223 0.022 Uiso 1 1 calc R
C95 C 0.1374(6) 0.3720(5) 0.5180(5) 0.019(3) Uani 1 1 d .
H95A H 0.1538 0.4025 0.5283 0.023 Uiso 1 1 calc R
H95B H 0.0874 0.3810 0.5066 0.023 Uiso 1 1 calc R
C96 C 0.1792(6) 0.3706(5) 0.4682(5) 0.018(3) Uani 1 1 d .
H96A H 0.1553 0.3479 0.4510 0.022 Uiso 1 1 calc R
H96B H 0.1811 0.4091 0.4400 0.022 Uiso 1 1 calc R
C97 C 0.2888(7) 0.3424(5) 0.4351(5) 0.020(3) Uani 1 1 d .
H97A H 0.2835 0.3798 0.4047 0.024 Uiso 1 1 calc R
H97B H 0.3395 0.3341 0.4441 0.024 Uiso 1 1 calc R
C98 C 0.2641(6) 0.3005(6) 0.4140(5) 0.020(3) Uani 1 1 d .
C99 C 0.2773(6) 0.2441(5) 0.4456(5) 0.012(3) Uani 1 1 d U
C100 C 0.2669(6) 0.2029(6) 0.4245(5) 0.021(3) Uani 1 1 d .
C101 C 0.2355(7) 0.2210(5) 0.3715(5) 0.022(3) Uani 1 1 d .
H101 H 0.2262 0.1938 0.3565 0.026 Uiso 1 1 calc R
C102 C 0.2176(6) 0.2758(5) 0.3406(5) 0.018(3) Uani 1 1 d U
C103 C 0.2343(6) 0.3163(5) 0.3616(5) 0.019(3) Uani 1 1 d .
H103 H 0.2251 0.3549 0.3396 0.023 Uiso 1 1 calc R
C104 C 0.2906(7) 0.1419(5) 0.4551(6) 0.024(3) Uani 1 1 d .
H10A H 0.3297 0.1406 0.4805 0.029 Uiso 1 1 calc R
H10B H 0.3101 0.1278 0.4273 0.029 Uiso 1 1 calc R
C105 C 0.2376(8) 0.1002(5) 0.4892(5) 0.025(3) Uani 1 1 d .
C106 C 0.2148(8) 0.1120(6) 0.5399(6) 0.034(4) Uani 1 1 d .
H10C H 0.2563 0.1133 0.5615 0.051 Uiso 1 1 calc R
H10D H 0.1856 0.0823 0.5631 0.051 Uiso 1 1 calc R
H10E H 0.1879 0.1481 0.5279 0.051 Uiso 1 1 calc R
C107 C 0.1735(7) 0.1007(6) 0.4529(6) 0.036(4) Uani 1 1 d .
H10F H 0.1516 0.1388 0.4368 0.054 Uiso 1 1 calc R
H10G H 0.1395 0.0752 0.4759 0.054 Uiso 1 1 calc R
H10H H 0.1886 0.0886 0.4231 0.054 Uiso 1 1 calc R
C108 C 0.2740(9) 0.0409(6) 0.5090(7) 0.037(4) Uani 1 1 d .
H10I H 0.2828 0.0306 0.4769 0.056 Uiso 1 1 calc R
H10J H 0.2437 0.0139 0.5349 0.056 Uiso 1 1 calc R
H10K H 0.3186 0.0405 0.5278 0.056 Uiso 1 1 calc R
C109 C 0.1854(7) 0.2947(6) 0.2824(5) 0.025(3) Uani 1 1 d .
H10L H 0.2032 0.3308 0.2590 0.037 Uiso 1 1 calc R
H10M H 0.1343 0.2988 0.2843 0.037 Uiso 1 1 calc R
H10N H 0.1978 0.2668 0.2664 0.037 Uiso 1 1 calc R
C110 C 0.3307(5) 0.2842(5) 0.6558(5) 0.014(3) Uani 1 1 d .
H11A H 0.3448 0.3119 0.6711 0.017 Uiso 1 1 calc R
H11B H 0.3007 0.2578 0.6833 0.017 Uiso 1 1 calc R
C111 C 0.3951(6) 0.2523(5) 0.6485(5) 0.014(3) Uani 1 1 d .
C112 C 0.3900(6) 0.2119(5) 0.6249(5) 0.015(3) Uani 1 1 d .
C113 C 0.4493(6) 0.1799(5) 0.6204(5) 0.015(3) Uani 1 1 d U
C114 C 0.5128(6) 0.1929(5) 0.6358(5) 0.013(2) Uani 1 1 d .
H114 H 0.5537 0.1724 0.6316 0.015 Uiso 1 1 calc R
C115 C 0.5206(6) 0.2334(5) 0.6566(5) 0.016(3) Uani 1 1 d .
C116 C 0.4606(7) 0.2633(5) 0.6643(5) 0.019(3) Uani 1 1 d .
H116 H 0.4645 0.2907 0.6801 0.023 Uiso 1 1 calc R
C117 C 0.4421(7) 0.1321(5) 0.6021(5) 0.018(3) Uani 1 1 d .
H11C H 0.4800 0.1330 0.5759 0.021 Uiso 1 1 calc R
H11D H 0.3970 0.1382 0.5813 0.021 Uiso 1 1 calc R
C118 C 0.4446(7) 0.0728(5) 0.6487(6) 0.022(3) Uani 1 1 d .
C119 C 0.3997(11) 0.0735(8) 0.6962(8) 0.062(5) Uani 1 1 d U
H11E H 0.3562 0.0963 0.6814 0.094 Uiso 1 1 calc R
H11F H 0.4252 0.0896 0.7187 0.094 Uiso 1 1 calc R
H11G H 0.3885 0.0352 0.7193 0.094 Uiso 1 1 calc R
C120 C 0.5207(9) 0.0536(6) 0.6664(7) 0.051(4) Uani 1 1 d U
H12A H 0.5229 0.0148 0.6933 0.076 Uiso 1 1 calc R
H12B H 0.5401 0.0777 0.6836 0.076 Uiso 1 1 calc R
H12C H 0.5479 0.0559 0.6338 0.076 Uiso 1 1 calc R
C121 C 0.4160(8) 0.0316(6) 0.6277(7) 0.036(4) Uani 1 1 d .
H12D H 0.4253 -0.0065 0.6553 0.054 Uiso 1 1 calc R
H12E H 0.4387 0.0349 0.5929 0.054 Uiso 1 1 calc R
H12F H 0.3654 0.0392 0.6211 0.054 Uiso 1 1 calc R
C122 C 0.5902(7) 0.2477(6) 0.6730(7) 0.031(4) Uani 1 1 d .
H12G H 0.6275 0.2234 0.6668 0.046 Uiso 1 1 calc R
H12H H 0.5900 0.2422 0.7124 0.046 Uiso 1 1 calc R
H12I H 0.5985 0.2869 0.6506 0.046 Uiso 1 1 calc R
C123 C 0.0720(6) 0.2942(5) 0.5752(5) 0.019(3) Uani 1 1 d .
H12J H 0.0371 0.3231 0.5772 0.023 Uiso 1 1 calc R
H12K H 0.0608 0.2875 0.5412 0.023 Uiso 1 1 calc R
C124 C 0.0622(6) 0.2416(5) 0.6238(5) 0.014(3) Uani 1 1 d .
C125 C 0.1142(6) 0.1976(5) 0.6474(5) 0.016(3) Uani 1 1 d .
C126 C 0.0998(6) 0.1467(5) 0.6902(5) 0.018(3) Uani 1 1 d .
C127 C 0.0324(7) 0.1418(5) 0.7093(5) 0.022(3) Uani 1 1 d .
H127 H 0.0218 0.1079 0.7387 0.027 Uiso 1 1 calc R
C128 C -0.0217(7) 0.1836(6) 0.6882(6) 0.025(3) Uani 1 1 d .
C129 C -0.0052(7) 0.2332(6) 0.6455(5) 0.023(3) Uani 1 1 d .
H129 H -0.0408 0.2623 0.6306 0.028 Uiso 1 1 calc R
C130 C 0.1552(6) 0.1001(5) 0.7132(5) 0.021(3) Uani 1 1 d .
H13A H 0.1894 0.1038 0.6836 0.025 Uiso 1 1 calc R
H13B H 0.1327 0.0643 0.7214 0.025 Uiso 1 1 calc R
C131 C 0.1963(6) 0.0957(6) 0.7657(5) 0.019(3) Uani 1 1 d .
C132 C 0.2415(7) 0.1469(5) 0.7523(6) 0.023(3) Uani 1 1 d .
H13C H 0.2115 0.1814 0.7364 0.035 Uiso 1 1 calc R
H13D H 0.2771 0.1462 0.7255 0.035 Uiso 1 1 calc R
H13E H 0.2644 0.1456 0.7865 0.035 Uiso 1 1 calc R
C133 C 0.2449(8) 0.0428(5) 0.7819(6) 0.034(4) Uani 1 1 d .
H13F H 0.2778 0.0416 0.8113 0.051 Uiso 1 1 calc R
H13G H 0.2711 0.0432 0.7494 0.051 Uiso 1 1 calc R
H13H H 0.2170 0.0097 0.7955 0.051 Uiso 1 1 calc R
C134 C 0.1478(8) 0.0922(6) 0.8122(6) 0.033(4) Uani 1 1 d .
H13I H 0.1753 0.0907 0.8446 0.049 Uiso 1 1 calc R
H13J H 0.1216 0.0583 0.8222 0.049 Uiso 1 1 calc R
H13K H 0.1151 0.1252 0.8003 0.049 Uiso 1 1 calc R
C135 C -0.0936(7) 0.1747(6) 0.7114(6) 0.027(3) Uani 1 1 d .
H13L H -0.1033 0.1351 0.7230 0.041 Uiso 1 1 calc R
H13M H -0.1280 0.1976 0.6829 0.041 Uiso 1 1 calc R
H13N H -0.0965 0.1857 0.7435 0.041 Uiso 1 1 calc R
U4 U 0.22454(2) 0.248080(19) 0.058277(19) 0.01227(10) Uani 1 1 d .
O13 O 0.2891(4) 0.2070(3) 0.1284(3) 0.0149(19) Uani 1 1 d .
O14 O 0.1450(4) 0.2073(3) 0.1082(3) 0.0160(19) Uani 1 1 d .
O15 O 0.1641(4) 0.2304(3) -0.0017(3) 0.0162(19) Uani 1 1 d .
O16 O 0.2973(4) 0.2449(3) 0.0160(3) 0.0125(17) Uani 1 1 d U
N10 N 0.3123(5) 0.3198(4) 0.0662(4) 0.019(2) Uani 1 1 d .
N11 N 0.1671(5) 0.3178(4) 0.1007(4) 0.012(2) Uani 1 1 d .
N12 N 0.1986(5) 0.3466(4) -0.0174(4) 0.017(2) Uani 1 1 d .
C136 C 0.2929(6) 0.3308(5) 0.1166(5) 0.020(3) Uani 1 1 d .
H13O H 0.3252 0.3574 0.1215 0.025 Uiso 1 1 calc R
H13P H 0.2985 0.2954 0.1496 0.025 Uiso 1 1 calc R
C137 C 0.2178(6) 0.3550(5) 0.1133(5) 0.020(3) Uani 1 1 d .
H13Q H 0.2057 0.3582 0.1490 0.024 Uiso 1 1 calc R
H13R H 0.2136 0.3930 0.0838 0.024 Uiso 1 1 calc R
C138 C 0.1162(6) 0.3517(5) 0.0558(5) 0.016(3) Uani 1 1 d .
H13S H 0.0883 0.3779 0.0684 0.020 Uiso 1 1 calc R
H13T H 0.0836 0.3264 0.0489 0.020 Uiso 1 1 calc R
C139 C 0.1516(7) 0.3852(5) 0.0016(5) 0.017(3) Uani 1 1 d .
H13U H 0.1154 0.4048 -0.0275 0.020 Uiso 1 1 calc R
H13V H 0.1799 0.4137 0.0070 0.020 Uiso 1 1 calc R
C140 C 0.2675(6) 0.3691(5) -0.0318(6) 0.021(3) Uani 1 1 d .
H14C H 0.2615 0.4068 -0.0616 0.026 Uiso 1 1 calc R
H14D H 0.2954 0.3449 -0.0469 0.026 Uiso 1 1 calc R
C141 C 0.3085(7) 0.3735(5) 0.0157(5) 0.023(3) Uani 1 1 d .
H14E H 0.3567 0.3838 0.0035 0.027 Uiso 1 1 calc R
H14F H 0.2863 0.4038 0.0257 0.027 Uiso 1 1 calc R
C142 C 0.3856(6) 0.2953(5) 0.0727(5) 0.018(3) Uani 1 1 d .
H14G H 0.4171 0.3241 0.0739 0.022 Uiso 1 1 calc R
H14H H 0.3969 0.2877 0.0390 0.022 Uiso 1 1 calc R
C143 C 0.4031(6) 0.2415(5) 0.1234(5) 0.018(3) Uani 1 1 d .
C144 C 0.3564(6) 0.1994(5) 0.1468(5) 0.017(3) Uani 1 1 d .
C145 C 0.3781(6) 0.1490(5) 0.1893(5) 0.018(3) Uani 1 1 d .
C146 C 0.4483(7) 0.1424(6) 0.2084(5) 0.023(3) Uani 1 1 d .
H146 H 0.4638 0.1078 0.2367 0.028 Uiso 1 1 calc R
C147 C 0.4943(6) 0.1826(6) 0.1887(6) 0.025(3) Uani 1 1 d .
C148 C 0.4710(7) 0.2331(6) 0.1447(6) 0.024(3) Uani 1 1 d U
H148 H 0.5028 0.2618 0.1295 0.029 Uiso 1 1 calc R
C149 C 0.3301(7) 0.1011(5) 0.2125(5) 0.020(3) Uani 1 1 d .
H14I H 0.3587 0.0655 0.2221 0.024 Uiso 1 1 calc R
H14J H 0.2963 0.1035 0.1828 0.024 Uiso 1 1 calc R
C150 C 0.2881(7) 0.0986(5) 0.2645(6) 0.022(3) Uani 1 1 d .
C151 C 0.2395(7) 0.1501(5) 0.2524(5) 0.024(3) Uani 1 1 d .
H15A H 0.2102 0.1558 0.2196 0.036 Uiso 1 1 calc R
H15B H 0.2672 0.1828 0.2453 0.036 Uiso 1 1 calc R
H15C H 0.2096 0.1450 0.2843 0.036 Uiso 1 1 calc R
C152 C 0.2483(8) 0.0463(6) 0.2829(6) 0.034(4) Uani 1 1 d .
H15D H 0.2215 0.0432 0.3159 0.052 Uiso 1 1 calc R
H15E H 0.2813 0.0136 0.2917 0.052 Uiso 1 1 calc R
H15F H 0.2162 0.0479 0.2529 0.052 Uiso 1 1 calc R
C153 C 0.3384(7) 0.0953(7) 0.3130(6) 0.034(4) Uani 1 1 d .
H15G H 0.3112 0.0901 0.3464 0.051 Uiso 1 1 calc R
H15H H 0.3628 0.1302 0.3024 0.051 Uiso 1 1 calc R
H15I H 0.3728 0.0637 0.3206 0.051 Uiso 1 1 calc R
C154 C 0.5691(7) 0.1752(7) 0.2098(7) 0.037(4) Uani 1 1 d .
H15J H 0.5716 0.1500 0.2490 0.055 Uiso 1 1 calc R
H15K H 0.5859 0.2116 0.2058 0.055 Uiso 1 1 calc R
H15L H 0.5985 0.1590 0.1881 0.055 Uiso 1 1 calc R
C155 C 0.1295(6) 0.2876(5) 0.1524(5) 0.016(3) Uani 1 1 d .
H15M H 0.1128 0.3151 0.1684 0.019 Uiso 1 1 calc R
H15N H 0.1634 0.2606 0.1794 0.019 Uiso 1 1 calc R
C156 C 0.0677(7) 0.2561(5) 0.1463(5) 0.017(3) Uani 1 1 d .
C157 C 0.0779(6) 0.2145(5) 0.1254(5) 0.015(3) Uani 1 1 d .
C158 C 0.0249(6) 0.1831(5) 0.1211(5) 0.017(3) Uani 1 1 d .
C159 C -0.0422(7) 0.1964(6) 0.1366(5) 0.026(3) Uani 1 1 d .
H159 H -0.0805 0.1764 0.1321 0.031 Uiso 1 1 calc R
C160 C -0.0549(7) 0.2374(5) 0.1584(5) 0.022(3) Uani 1 1 d .
C161 C 0.0024(7) 0.2674(5) 0.1622(5) 0.015(3) Uani 1 1 d .
H161 H -0.0043 0.2963 0.1762 0.018 Uiso 1 1 calc R
C162 C 0.0372(7) 0.1353(5) 0.1018(5) 0.020(3) Uani 1 1 d .
H16D H 0.0816 0.1402 0.0814 0.024 Uiso 1 1 calc R
H16E H -0.0011 0.1370 0.0755 0.024 Uiso 1 1 calc R
C163 C 0.0408(7) 0.0763(5) 0.1497(5) 0.023(3) Uani 1 1 d .
C164 C 0.0761(11) 0.0348(6) 0.1277(8) 0.058(6) Uani 1 1 d .
H16F H 0.1175 0.0510 0.1068 0.087 Uiso 1 1 calc R
H16G H 0.0431 0.0267 0.1033 0.087 Uiso 1 1 calc R
H16H H 0.0902 0.0000 0.1589 0.087 Uiso 1 1 calc R
C165 C -0.0310(9) 0.0580(7) 0.1691(8) 0.059(5) Uani 1 1 d U
H16I H -0.0270 0.0224 0.2012 0.089 Uiso 1 1 calc R
H16J H -0.0572 0.0533 0.1390 0.089 Uiso 1 1 calc R
H16K H -0.0557 0.0865 0.1798 0.089 Uiso 1 1 calc R
C166 C 0.0831(11) 0.0763(8) 0.1982(7) 0.062(5) Uani 1 1 d U
H16L H 0.0614 0.1035 0.2121 0.094 Uiso 1 1 calc R
H16M H 0.1308 0.0864 0.1865 0.094 Uiso 1 1 calc R
H16N H 0.0846 0.0388 0.2277 0.094 Uiso 1 1 calc R
C167 C -0.1264(7) 0.2518(6) 0.1737(6) 0.031(4) Uani 1 1 d .
H16O H -0.1267 0.2451 0.2134 0.046 Uiso 1 1 calc R
H16P H -0.1602 0.2283 0.1659 0.046 Uiso 1 1 calc R
H16Q H -0.1394 0.2913 0.1519 0.046 Uiso 1 1 calc R
C168 C 0.1620(7) 0.3431(5) -0.0662(5) 0.019(3) Uani 1 1 d .
H16R H 0.1614 0.3803 -0.0970 0.023 Uiso 1 1 calc R
H16S H 0.1128 0.3344 -0.0564 0.023 Uiso 1 1 calc R
C169 C 0.1938(6) 0.3001(5) -0.0868(5) 0.014(3) Uani 1 1 d .
C170 C 0.1870(6) 0.2435(6) -0.0545(5) 0.016(3) Uani 1 1 d .
C171 C 0.2056(6) 0.2016(5) -0.0738(5) 0.017(3) Uani 1 1 d .
C172 C 0.2331(6) 0.2193(5) -0.1273(5) 0.019(3) Uani 1 1 d .
H172 H 0.2436 0.1920 -0.1429 0.023 Uiso 1 1 calc R
C173 C 0.2459(7) 0.2752(6) -0.1589(5) 0.024(3) Uani 1 1 d .
C174 C 0.2230(6) 0.3156(5) -0.1393(5) 0.016(3) Uani 1 1 d .
H174 H 0.2271 0.3541 -0.1617 0.019 Uiso 1 1 calc R
C175 C 0.1895(7) 0.1422(5) -0.0437(5) 0.020(3) Uani 1 1 d .
H17D H 0.1714 0.1283 -0.0715 0.024 Uiso 1 1 calc R
H17E H 0.1507 0.1416 -0.0183 0.024 Uiso 1 1 calc R
C176 C 0.2483(7) 0.0993(5) -0.0092(5) 0.022(3) Uani 1 1 d .
C177 C 0.3120(8) 0.1002(6) -0.0441(7) 0.038(4) Uani 1 1 d .
H17F H 0.3339 0.1360 -0.0537 0.057 Uiso 1 1 calc R
H17G H 0.2976 0.0956 -0.0782 0.057 Uiso 1 1 calc R
H17H H 0.3457 0.0695 -0.0230 0.057 Uiso 1 1 calc R
C178 C 0.2186(9) 0.0413(6) 0.0109(7) 0.036(4) Uani 1 1 d .
H17I H 0.2553 0.0128 0.0310 0.054 Uiso 1 1 calc R
H17J H 0.2020 0.0339 -0.0211 0.054 Uiso 1 1 calc R
H17K H 0.1795 0.0399 0.0357 0.054 Uiso 1 1 calc R
C179 C 0.2696(8) 0.1118(6) 0.0406(6) 0.035(4) Uani 1 1 d .
H17L H 0.3050 0.0833 0.0628 0.053 Uiso 1 1 calc R
H17M H 0.2285 0.1114 0.0632 0.053 Uiso 1 1 calc R
H17N H 0.2891 0.1488 0.0280 0.053 Uiso 1 1 calc R
C180 C 0.2776(7) 0.2915(6) -0.2156(5) 0.026(3) Uani 1 1 d .
H18D H 0.2412 0.3096 -0.2443 0.039 Uiso 1 1 calc R
H18E H 0.2979 0.2579 -0.2202 0.039 Uiso 1 1 calc R
H18F H 0.3144 0.3176 -0.2193 0.039 Uiso 1 1 calc R
Sb1 Sb 0.48355(5) 0.43311(3) 0.65484(4) 0.0279(2) Uani 1 1 d .
F11 F 0.5396(4) 0.3697(4) 0.6609(5) 0.066(3) Uani 1 1 d .
F12 F 0.5666(4) 0.4656(4) 0.6609(4) 0.050(2) Uani 1 1 d .
F13 F 0.4286(4) 0.4964(3) 0.6482(3) 0.0394(19) Uani 1 1 d .
F14 F 0.4021(4) 0.3974(3) 0.6506(4) 0.052(2) Uani 1 1 d .
F15 F 0.4907(5) 0.4593(4) 0.5780(4) 0.062(3) Uani 1 1 d .
F16 F 0.4768(5) 0.4060(5) 0.7310(4) 0.071(3) Uani 1 1 d .
Sb2 Sb 0.98389(5) 0.43699(4) 0.16207(4) 0.0312(2) Uani 1 1 d .
F21 F 1.0392(4) 0.3738(3) 0.2064(4) 0.047(2) Uani 1 1 d U
F22 F 1.0359(4) 0.4817(4) 0.1853(4) 0.053(2) Uani 1 1 d U
F23 F 0.9287(4) 0.4998(3) 0.1173(4) 0.049(2) Uani 1 1 d U
F24 F 0.9278(6) 0.3915(5) 0.1420(5) 0.095(4) Uani 1 1 d U
F25 F 0.9243(6) 0.4269(4) 0.2216(5) 0.083(3) Uani 1 1 d U
F26 F 1.0440(6) 0.4459(5) 0.1046(4) 0.083(4) Uani 1 1 d U
Sb3 Sb 0.48986(5) 0.45679(4) 0.14010(4) 0.0340(2) Uani 1 1 d .
F31 F 0.5503(6) 0.3970(4) 0.1411(4) 0.083(4) Uani 1 1 d .
F32 F 0.5677(7) 0.4888(7) 0.1538(6) 0.121(5) Uani 1 1 d .
F33 F 0.4283(6) 0.5145(4) 0.1389(5) 0.079(3) Uani 1 1 d .
F34 F 0.4149(7) 0.4206(5) 0.1282(5) 0.095(4) Uani 1 1 d .
F35 F 0.5027(5) 0.4942(4) 0.0658(4) 0.067(3) Uani 1 1 d .
F36 F 0.4763(5) 0.4198(4) 0.2162(4) 0.065(3) Uani 1 1 d .
Sb4 Sb 0.98848(5) 0.45704(4) 0.63217(4) 0.0343(2) Uani 1 1 d .
F41 F 0.9888(8) 0.4982(5) 0.6760(5) 0.099(4) Uani 1 1 d U
F42 F 1.0475(5) 0.4004(4) 0.6814(4) 0.073(3) Uani 1 1 d U
F43 F 0.9870(8) 0.4167(6) 0.5872(6) 0.121(5) Uani 1 1 d U
F44 F 0.9306(5) 0.5127(4) 0.5818(4) 0.058(3) Uani 1 1 d U
F45 F 0.9074(6) 0.4224(5) 0.6669(5) 0.088(4) Uani 1 1 d U
F46 F 1.0662(6) 0.4905(5) 0.5980(5) 0.101(4) Uani 1 1 d U
C201 C 0.1942(8) 0.5231(5) 0.4884(6) 0.036(3) Uani 1 1 d .
H201 H 0.1444 0.5256 0.4865 0.043 Uiso 1 1 calc R
C202 C 0.2288(8) 0.5082(5) 0.5394(6) 0.034(3) Uani 1 1 d .
H202 H 0.2026 0.5007 0.5722 0.041 Uiso 1 1 calc R
C203 C 0.2996(7) 0.5045(5) 0.5426(6) 0.032(3) Uani 1 1 d .
H203 H 0.3227 0.4941 0.5776 0.038 Uiso 1 1 calc R
C204 C 0.3388(8) 0.5157(6) 0.4952(7) 0.043(4) Uani 1 1 d .
H204 H 0.3885 0.5135 0.4972 0.051 Uiso 1 1 calc R
C205 C 0.3035(8) 0.5301(5) 0.4449(6) 0.039(4) Uani 1 1 d .
H205 H 0.3300 0.5374 0.4122 0.047 Uiso 1 1 calc R
C206 C 0.2323(8) 0.5342(5) 0.4405(6) 0.036(4) Uani 1 1 d .
H206 H 0.2092 0.5445 0.4054 0.043 Uiso 1 1 calc R
C211 C 0.1733(7) 0.4687(5) 0.2673(6) 0.032(3) Uani 1 1 d .
H211 H 0.1237 0.4714 0.2689 0.038 Uiso 1 1 calc R
C212 C 0.2057(8) 0.4516(5) 0.2287(6) 0.035(3) Uani 1 1 d .
H212 H 0.1780 0.4424 0.2034 0.042 Uiso 1 1 calc R
C213 C 0.2775(8) 0.4476(5) 0.2259(6) 0.038(4) Uani 1 1 d .
H213 H 0.2988 0.4363 0.1987 0.045 Uiso 1 1 calc R
C214 C 0.3178(8) 0.4598(6) 0.2621(7) 0.044(4) Uani 1 1 d .
H214 H 0.3674 0.4569 0.2605 0.053 Uiso 1 1 calc R
C215 C 0.2862(8) 0.4765(5) 0.3013(6) 0.034(3) Uani 1 1 d .
H215 H 0.3146 0.4845 0.3270 0.041 Uiso 1 1 calc R
C216 C 0.2156(8) 0.4819(6) 0.3041(6) 0.038(4) Uani 1 1 d .
H216 H 0.1949 0.4946 0.3307 0.046 Uiso 1 1 calc R
C221 C 0.2027(9) 0.4536(6) 0.7231(6) 0.050(4) Uani 1 1 d .
H221 H 0.1750 0.4482 0.6954 0.060 Uiso 1 1 calc R
C222 C 0.2760(9) 0.4470(6) 0.7236(7) 0.049(4) Uani 1 1 d .
H222 H 0.2992 0.4363 0.6966 0.059 Uiso 1 1 calc R
C223 C 0.3136(9) 0.4563(6) 0.7641(6) 0.046(4) Uani 1 1 d .
H223 H 0.3633 0.4524 0.7644 0.056 Uiso 1 1 calc R
C224 C 0.2808(8) 0.4713(5) 0.8047(6) 0.035(3) Uani 1 1 d .
H224 H 0.3076 0.4764 0.8329 0.042 Uiso 1 1 calc R
C225 C 0.2111(8) 0.4784(5) 0.8033(6) 0.037(4) Uani 1 1 d .
H225 H 0.1887 0.4905 0.8296 0.045 Uiso 1 1 calc R
C226 C 0.1714(8) 0.4685(6) 0.7646(7) 0.048(4) Uani 1 1 d .
H226 H 0.1217 0.4717 0.7660 0.058 Uiso 1 1 calc R
C231 C 0.5365(9) 0.3039(7) 0.9842(7) 0.047(4) Uani 1 1 d .
H231 H 0.5750 0.3002 1.0086 0.056 Uiso 1 1 calc R
C232 C 0.5073(10) 0.2584(7) 0.9803(7) 0.056(5) Uani 1 1 d .
H232 H 0.5268 0.2222 1.0028 0.067 Uiso 1 1 calc R
C233 C 0.4517(9) 0.2620(9) 0.9460(8) 0.057(5) Uani 1 1 d .
H233 H 0.4326 0.2291 0.9452 0.069 Uiso 1 1 calc R
C234 C 0.4235(9) 0.3148(8) 0.9122(7) 0.058(5) Uani 1 1 d .
H234 H 0.3861 0.3190 0.8867 0.069 Uiso 1 1 calc R
C235 C 0.4508(9) 0.3592(8) 0.9170(7) 0.055(5) Uani 1 1 d .
H235 H 0.4298 0.3952 0.8957 0.066 Uiso 1 1 calc R
C236 C 0.5062(10) 0.3564(6) 0.9500(7) 0.052(5) Uani 1 1 d .
H236 H 0.5247 0.3897 0.9501 0.062 Uiso 1 1 calc R
C241 C 0.5198(9) 0.5961(7) 0.5545(9) 0.061(6) Uani 1 1 d .
H241 H 0.5230 0.5582 0.5578 0.073 Uiso 1 1 calc R
C242 C 0.5343(8) 0.6085(9) 0.6005(9) 0.063(6) Uani 1 1 d .
H242 H 0.5473 0.5796 0.6351 0.076 Uiso 1 1 calc R
C243 C 0.5296(8) 0.6614(9) 0.5950(9) 0.062(6) Uani 1 1 d .
H243 H 0.5386 0.6702 0.6266 0.074 Uiso 1 1 calc R
C244 C 0.5122(9) 0.7039(7) 0.5456(11) 0.077(8) Uani 1 1 d .
H244 H 0.5113 0.7417 0.5427 0.092 Uiso 1 1 calc R
C245 C 0.4957(10) 0.6915(9) 0.4988(9) 0.073(7) Uani 1 1 d .
H245 H 0.4812 0.7205 0.4645 0.088 Uiso 1 1 calc R
C246 C 0.5009(10) 0.6378(10) 0.5040(8) 0.072(6) Uani 1 1 d .
H246 H 0.4916 0.6284 0.4728 0.086 Uiso 1 1 calc R
C251 C 0.5284(12) 0.0478(9) 0.0316(10) 0.079(4) Uani 1 1 d U
H251 H 0.5415 0.0479 -0.0037 0.095 Uiso 1 1 calc R
C252 C 0.4862(11) 0.0952(10) 0.0390(11) 0.088(5) Uani 1 1 d U
H252 H 0.4701 0.1274 0.0080 0.106 Uiso 1 1 calc R
C253 C 0.4721(12) 0.0902(10) 0.0914(10) 0.080(4) Uani 1 1 d U
H253 H 0.4429 0.1193 0.0953 0.096 Uiso 1 1 calc R
C254 C 0.4933(11) 0.0510(9) 0.1358(11) 0.079(4) Uani 1 1 d U
H254 H 0.4866 0.0534 0.1710 0.095 Uiso 1 1 calc R
C255 C 0.5250(12) 0.0071(8) 0.1310(10) 0.072(4) Uani 1 1 d U
H255 H 0.5339 -0.0248 0.1643 0.086 Uiso 1 1 calc R
C256 C 0.5468(11) 0.0027(8) 0.0825(9) 0.070(4) Uani 1 1 d U
H256 H 0.5734 -0.0296 0.0830 0.084 Uiso 1 1 calc R
C261 C 0.7872(8) 0.4873(6) -0.0323(6) 0.040(4) Uani 1 1 d U
H261 H 0.8177 0.4932 -0.0626 0.048 Uiso 1 1 calc R
C262 C 0.7168(9) 0.4943(5) -0.0411(7) 0.047(4) Uani 1 1 d .
H262 H 0.6984 0.5061 -0.0779 0.057 Uiso 1 1 calc R
C263 C 0.6716(8) 0.4846(6) 0.0022(7) 0.046(4) Uani 1 1 d .
H263 H 0.6223 0.4881 -0.0044 0.055 Uiso 1 1 calc R
C264 C 0.6992(11) 0.4694(7) 0.0562(8) 0.062(5) Uani 1 1 d .
H264 H 0.6690 0.4641 0.0865 0.075 Uiso 1 1 calc R
C265 C 0.7708(10) 0.4623(6) 0.0646(8) 0.055(5) Uani 1 1 d .
H265 H 0.7895 0.4507 0.1013 0.066 Uiso 1 1 calc R
C266 C 0.8148(9) 0.4713(6) 0.0222(7) 0.048(4) Uani 1 1 d .
H266 H 0.8640 0.4669 0.0288 0.057 Uiso 1 1 calc R
C271 C 0.9519(8) 0.2561(7) 0.4850(6) 0.039(4) Uani 1 1 d .
H271 H 0.9353 0.2211 0.5084 0.046 Uiso 1 1 calc R
C272 C 1.0071(10) 0.2601(7) 0.4508(7) 0.053(5) Uani 1 1 d .
H272 H 1.0283 0.2260 0.4509 0.064 Uiso 1 1 calc R
C273 C 1.0339(9) 0.3070(8) 0.4175(7) 0.053(5) Uani 1 1 d .
H273 H 1.0729 0.3061 0.3951 0.063 Uiso 1 1 calc R
C274 C 1.0039(10) 0.3575(8) 0.4162(8) 0.067(6) Uani 1 1 d .
H274 H 1.0219 0.3920 0.3929 0.081 Uiso 1 1 calc R
C275 C 0.9470(9) 0.3568(8) 0.4495(8) 0.059(6) Uani 1 1 d .
H275 H 0.9256 0.3909 0.4493 0.071 Uiso 1 1 calc R
C276 C 0.9221(8) 0.3065(8) 0.4828(7) 0.051(5) Uani 1 1 d .
H276 H 0.8829 0.3064 0.5052 0.062 Uiso 1 1 calc R
C281 C 0.9831(7) 0.3317(7) 0.9044(7) 0.042(4) Uani 1 1 d .
H281 H 0.9946 0.3205 0.8745 0.050 Uiso 1 1 calc R
C282 C 0.9736(7) 0.2920(7) 0.9571(8) 0.048(5) Uani 1 1 d .
H282 H 0.9791 0.2532 0.9638 0.057 Uiso 1 1 calc R
C283 C 0.9559(9) 0.3092(7) 0.9997(7) 0.050(5) Uani 1 1 d .
H283 H 0.9479 0.2819 1.0355 0.060 Uiso 1 1 calc R
C284 C 0.9497(7) 0.3656(6) 0.9910(6) 0.035(3) Uani 1 1 d .
H284 H 0.9384 0.3773 1.0207 0.041 Uiso 1 1 calc R
C285 C 0.9599(7) 0.4037(7) 0.9392(7) 0.041(4) Uani 1 1 d .
H285 H 0.9560 0.4425 0.9326 0.049 Uiso 1 1 calc R
C286 C 0.9759(6) 0.3872(7) 0.8962(7) 0.035(4) Uani 1 1 d .
H286 H 0.9819 0.4147 0.8601 0.042 Uiso 1 1 calc R
C291 C 0.0453(10) 0.9979(8) 0.4152(10) 0.069(4) Uani 1 1 d U
H291 H 0.0639 1.0324 0.4117 0.083 Uiso 1 1 calc R
C292 C 0.0394(10) 0.9576(8) 0.4660(10) 0.071(4) Uani 1 1 d U
H292 H 0.0558 0.9643 0.4973 0.086 Uiso 1 1 calc R
C293 C 0.0114(10) 0.9082(10) 0.4747(12) 0.091(5) Uani 1 1 d U
H293 H 0.0088 0.8804 0.5111 0.109 Uiso 1 1 calc R
C294 C -0.0129(11) 0.8993(10) 0.4304(11) 0.092(5) Uani 1 1 d U
H294 H -0.0342 0.8653 0.4357 0.110 Uiso 1 1 calc R
C295 C -0.0074(10) 0.9378(10) 0.3787(11) 0.084(4) Uani 1 1 d U
H295 H -0.0252 0.9305 0.3482 0.101 Uiso 1 1 calc R
C296 C 0.0246(11) 0.9899(9) 0.3681(11) 0.079(4) Uani 1 1 d U
H296 H 0.0310 1.0166 0.3316 0.095 Uiso 1 1 calc R

loop_
_atom_site_aniso_label
_atom_site_aniso_U_11
_atom_site_aniso_U_22
_atom_site_aniso_U_33
_atom_site_aniso_U_23
_atom_site_aniso_U_13
_atom_site_aniso_U_12
U1 0.0128(2) 0.0108(2) 0.0108(2) -0.00420(18) 0.00040(18) -0.00007(18)
O1 0.025(5) 0.019(5) 0.025(5) -0.016(4) 0.002(4) 0.000(4)
O2 0.009(4) 0.014(5) 0.011(4) -0.005(4) 0.002(3) -0.001(3)
O3 0.009(4) 0.021(5) 0.019(5) -0.005(4) 0.003(3) -0.004(3)
O4 0.006(4) 0.024(5) 0.014(4) -0.007(4) 0.003(3) 0.000(3)
N1 0.022(5) 0.010(5) 0.008(5) 0.001(4) 0.005(4) -0.002(4)
N2 0.022(5) 0.008(5) 0.008(5) 0.000(4) 0.001(4) 0.001(4)
N3 0.022(5) 0.015(5) 0.010(5) -0.004(4) 0.002(4) -0.001(4)
C1 0.025(7) 0.020(7) 0.013(7) -0.005(6) -0.006(5) 0.008(5)
C2 0.015(6) 0.018(7) 0.017(7) -0.001(6) 0.003(5) 0.010(5)
C3 0.023(4) 0.016(4) 0.015(4) -0.004(4) 0.003(4) -0.005(4)
C4 0.025(7) 0.025(7) 0.006(6) 0.001(5) 0.007(5) 0.005(6)
C5 0.020(7) 0.022(7) 0.013(6) -0.001(6) 0.005(5) -0.005(5)
C6 0.014(6) 0.016(6) 0.014(7) -0.003(5) -0.003(5) -0.003(5)
C7 0.015(6) 0.018(7) 0.019(7) -0.013(6) 0.005(5) 0.000(5)
C8 0.012(6) 0.020(7) 0.022(7) -0.011(6) -0.001(5) 0.007(5)
C9 0.017(4) 0.017(4) 0.009(4) -0.007(3) 0.007(3) 0.002(3)
C10 0.026(7) 0.030(8) 0.014(7) -0.015(6) 0.006(5) -0.005(6)
C11 0.024(7) 0.034(8) 0.005(6) -0.003(6) 0.000(5) 0.012(6)
C12 0.032(7) 0.028(8) 0.014(7) -0.013(6) -0.005(6) 0.010(6)
C13 0.035(8) 0.019(7) 0.013(7) -0.007(5) -0.003(6) 0.000(6)
C14 0.024(7) 0.025(8) 0.021(8) -0.002(6) -0.004(6) 0.012(6)
C15 0.025(7) 0.020(7) 0.026(8) 0.001(6) -0.010(6) 0.009(6)
C16 0.044(9) 0.030(9) 0.031(9) -0.016(7) 0.015(7) 0.008(7)
C17 0.040(9) 0.033(9) 0.025(9) 0.000(7) 0.005(7) 0.005(7)
C18 0.038(9) 0.038(9) 0.035(9) -0.017(8) -0.006(7) 0.010(7)
C19 0.091(14) 0.041(11) 0.025(9) -0.023(8) -0.008(9) 0.006(9)
C20 0.018(6) 0.018(7) 0.015(7) -0.014(6) 0.007(5) -0.011(5)
C21 0.021(6) 0.028(8) 0.014(7) -0.012(6) 0.000(5) 0.006(6)
C22 0.013(3) 0.014(4) 0.014(4) -0.006(3) 0.003(3) 0.000(3)
C23 0.014(4) 0.014(4) 0.012(4) -0.009(3) -0.004(3) 0.003(3)
C24 0.022(7) 0.022(7) 0.020(7) -0.009(6) -0.008(5) -0.005(6)
C25 0.015(6) 0.025(7) 0.020(7) -0.007(6) -0.002(5) 0.004(5)
C26 0.026(7) 0.013(7) 0.023(7) -0.008(6) -0.004(6) 0.005(6)
C27 0.016(6) 0.010(6) 0.015(6) 0.000(5) 0.004(5) -0.005(5)
C28 0.022(7) 0.020(7) 0.028(8) -0.005(6) -0.008(6) -0.006(6)
C29 0.023(7) 0.016(7) 0.030(8) -0.005(6) 0.001(6) 0.008(6)
C30 0.037(9) 0.031(8) 0.017(7) -0.002(6) -0.002(6) -0.013(7)
C31 0.028(7) 0.019(8) 0.046(10) -0.017(8) -0.007(7) 0.000(6)
C32 0.021(7) 0.035(9) 0.027(8) -0.003(7) -0.013(6) 0.014(6)
C33 0.020(6) 0.016(7) 0.016(7) -0.009(6) 0.002(5) 0.004(5)
C34 0.018(6) 0.014(7) 0.022(8) -0.001(6) -0.003(5) 0.004(5)
C35 0.006(6) 0.030(8) 0.021(7) -0.011(6) 0.000(5) 0.001(5)
C36 0.013(6) 0.023(8) 0.022(8) -0.010(6) -0.003(5) 0.001(5)
C37 0.025(7) 0.015(7) 0.032(8) -0.007(6) 0.013(6) 0.004(6)
C38 0.012(7) 0.026(8) 0.017(7) -0.004(7) -0.004(5) 0.004(5)
C39 0.012(6) 0.025(8) 0.013(7) -0.005(6) 0.009(5) -0.008(6)
C40 0.026(7) 0.017(7) 0.010(6) 0.000(5) 0.006(5) 0.005(6)
C41 0.016(7) 0.026(8) 0.030(8) -0.022(7) 0.004(6) -0.004(5)
C42 0.022(7) 0.041(9) 0.037(9) -0.029(8) 0.005(6) -0.001(6)
C43 0.041(9) 0.033(8) 0.044(10) -0.033(8) 0.017(8) -0.015(7)
C44 0.021(7) 0.031(8) 0.022(8) -0.005(6) 0.000(6) -0.011(6)
C45 0.020(5) 0.032(6) 0.030(6) -0.015(4) 0.001(4) 0.006(4)
U2 0.01165(19) 0.0117(2) 0.0110(2) -0.00456(16) 0.00030(15) 0.00050(15)
O5 0.016(4) 0.013(4) 0.025(4) -0.011(4) 0.000(3) -0.003(3)
O6 0.009(3) 0.011(4) 0.018(4) -0.006(3) 0.002(3) 0.002(3)
O7 0.015(4) 0.014(4) 0.008(4) 0.001(3) -0.001(3) 0.002(3)
O8 0.023(4) 0.014(4) 0.008(4) -0.002(3) 0.007(3) 0.001(3)
N4 0.014(5) 0.021(5) 0.016(5) -0.010(4) 0.002(4) 0.001(4)
N5 0.009(4) 0.013(5) 0.018(5) -0.007(4) -0.005(4) 0.006(3)
N6 0.012(4) 0.015(5) 0.011(5) -0.007(4) 0.005(3) 0.001(3)
C46 0.019(6) 0.019(6) 0.022(6) -0.013(5) -0.004(5) 0.004(5)
C47 0.023(6) 0.011(5) 0.002(5) 0.000(4) -0.002(4) 0.003(4)
C48 0.013(5) 0.017(6) 0.014(6) -0.007(5) 0.010(4) 0.000(4)
C49 0.015(5) 0.006(5) 0.016(6) 0.000(4) 0.002(4) -0.002(4)
C50 0.018(6) 0.015(6) 0.017(6) -0.006(5) -0.002(4) -0.002(4)
C51 0.017(5) 0.007(5) 0.026(6) -0.011(5) 0.006(5) 0.000(4)
C52 0.018(6) 0.015(6) 0.021(6) -0.004(5) 0.006(5) 0.002(4)
C53 0.008(5) 0.027(7) 0.013(6) -0.012(5) -0.004(4) 0.000(4)
C54 0.009(5) 0.010(5) 0.020(6) -0.004(5) -0.003(4) -0.001(4)
C55 0.019(6) 0.017(6) 0.009(5) -0.006(5) 0.000(4) -0.004(4)
C56 0.022(6) 0.028(7) 0.020(6) -0.011(5) 0.010(5) -0.008(5)
C57 0.015(6) 0.032(7) 0.034(7) -0.018(6) -0.002(5) -0.009(5)
C58 0.019(6) 0.027(7) 0.030(7) -0.018(6) 0.017(5) -0.005(5)
C59 0.017(6) 0.013(6) 0.038(7) -0.015(5) 0.000(5) -0.001(5)
C60 0.027(7) 0.019(7) 0.033(7) -0.010(6) -0.006(5) 0.007(5)
C61 0.018(6) 0.036(7) 0.028(7) -0.017(6) -0.001(5) -0.009(5)
C62 0.024(7) 0.042(8) 0.033(7) -0.016(6) -0.002(6) 0.004(6)
C63 0.023(6) 0.030(7) 0.027(7) -0.010(6) -0.005(5) 0.002(5)
C64 0.020(7) 0.046(9) 0.054(10) -0.021(8) -0.003(6) 0.003(6)
C65 0.020(6) 0.023(6) 0.012(6) -0.008(5) 0.004(4) -0.003(5)
C66 0.015(5) 0.010(5) 0.014(6) -0.007(5) 0.000(4) 0.005(4)
C67 0.015(5) 0.014(6) 0.029(7) -0.012(5) 0.006(5) 0.003(4)
C68 0.013(5) 0.018(6) 0.025(6) -0.011(5) 0.002(4) 0.003(4)
C69 0.015(6) 0.014(6) 0.029(7) -0.012(5) 0.000(5) -0.004(4)
C70 0.021(6) 0.014(6) 0.017(6) -0.010(5) 0.003(5) 0.004(5)
C71 0.018(5) 0.025(7) 0.015(6) -0.009(5) 0.003(5) 0.002(5)
C72 0.017(6) 0.030(7) 0.020(6) -0.018(5) -0.002(5) 0.007(5)
C73 0.018(5) 0.018(6) 0.006(5) 0.000(4) 0.000(4) 0.001(4)
C74 0.027(6) 0.018(6) 0.032(7) -0.004(6) 0.004(5) 0.001(5)
C75 0.038(7) 0.015(7) 0.031(8) -0.005(6) -0.001(6) 0.008(5)
C76 0.032(7) 0.025(7) 0.033(8) 0.000(6) -0.002(6) 0.006(6)
C77 0.007(5) 0.047(8) 0.023(7) -0.006(6) 0.004(5) 0.005(5)
C78 0.027(6) 0.019(6) 0.011(5) -0.008(5) 0.001(5) -0.007(5)
C79 0.018(6) 0.020(6) 0.017(6) -0.007(5) -0.001(4) -0.001(5)
C80 0.009(4) 0.015(4) 0.014(4) -0.008(3) 0.003(3) 0.000(3)
C81 0.016(6) 0.017(6) 0.018(6) 0.007(5) 0.004(4) 0.002(4)
C82 0.035(7) 0.019(6) 0.019(6) -0.007(5) 0.007(5) -0.007(5)
C83 0.034(7) 0.032(7) 0.014(6) -0.015(5) 0.004(5) 0.001(6)
C84 0.023(6) 0.020(6) 0.022(6) -0.009(5) -0.007(5) -0.002(5)
C85 0.028(6) 0.015(6) 0.016(6) -0.006(5) 0.001(5) 0.001(5)
C86 0.036(7) 0.026(6) 0.017(6) -0.013(5) -0.004(5) -0.002(6)
C87 0.050(8) 0.007(6) 0.037(8) -0.006(5) 0.005(6) 0.000(5)
C88 0.037(8) 0.028(8) 0.048(9) -0.018(7) 0.027(7) -0.014(6)
C89 0.037(8) 0.022(7) 0.028(7) 0.005(6) -0.010(6) -0.011(6)
C90 0.043(8) 0.027(7) 0.021(7) -0.016(6) 0.018(6) -0.005(6)
U3 0.0122(2) 0.0125(2) 0.0108(2) -0.00508(19) 0.00020(19) -0.00047(19)
O9 0.014(4) 0.020(5) 0.008(4) 0.000(4) -0.001(3) -0.003(4)
O10 0.010(4) 0.020(5) 0.013(4) -0.008(4) 0.000(3) 0.001(3)
O11 0.005(4) 0.025(5) 0.019(5) -0.006(4) 0.004(3) -0.002(4)
O12 0.016(4) 0.025(5) 0.020(5) -0.012(4) 0.002(4) 0.001(4)
N7 0.007(5) 0.019(6) 0.010(5) -0.007(5) 0.001(4) -0.004(4)
N8 0.012(5) 0.017(6) 0.020(6) -0.008(5) 0.003(4) -0.005(4)
N9 0.019(5) 0.014(5) 0.014(5) -0.009(5) 0.005(4) -0.001(4)
C91 0.012(6) 0.017(6) 0.016(6) -0.002(5) 0.006(5) -0.003(5)
C92 0.010(6) 0.021(7) 0.015(6) -0.013(6) 0.002(5) 0.003(5)
C93 0.018(6) 0.010(6) 0.008(6) -0.001(5) -0.001(5) -0.003(5)
C94 0.025(7) 0.018(7) 0.011(6) -0.003(5) 0.004(5) 0.001(5)
C95 0.015(6) 0.022(7) 0.024(7) -0.012(6) -0.002(5) 0.002(5)
C96 0.022(7) 0.018(7) 0.013(7) -0.004(6) 0.002(5) -0.009(5)
C97 0.027(7) 0.022(7) 0.013(6) -0.007(6) 0.008(5) -0.006(6)
C98 0.024(7) 0.019(8) 0.015(7) -0.005(6) 0.012(5) -0.004(5)
C99 0.012(4) 0.016(4) 0.008(4) -0.004(4) 0.000(3) -0.001(3)
C100 0.020(7) 0.023(8) 0.017(8) -0.004(6) 0.007(5) 0.001(6)
C101 0.028(8) 0.017(7) 0.023(8) -0.012(6) 0.003(6) 0.005(6)
C102 0.017(4) 0.022(5) 0.013(4) -0.006(4) 0.006(4) 0.003(4)
C103 0.023(7) 0.020(7) 0.005(6) 0.005(5) 0.000(5) 0.006(6)
C104 0.032(8) 0.020(8) 0.024(8) -0.013(7) 0.003(6) 0.006(6)
C105 0.043(9) 0.011(7) 0.018(8) -0.002(6) -0.005(7) -0.001(7)
C106 0.049(10) 0.024(9) 0.027(9) -0.007(7) 0.007(7) -0.010(7)
C107 0.027(8) 0.038(9) 0.034(9) -0.003(7) -0.009(7) -0.006(7)
C108 0.054(11) 0.019(9) 0.039(10) -0.010(8) -0.004(8) -0.004(7)
C109 0.025(7) 0.031(8) 0.022(8) -0.014(7) -0.002(6) -0.005(6)
C110 0.004(5) 0.021(7) 0.017(7) -0.007(5) -0.004(5) 0.004(5)
C111 0.016(6) 0.015(7) 0.010(6) -0.002(5) 0.000(5) -0.001(5)
C112 0.009(6) 0.013(7) 0.020(7) -0.003(6) -0.001(5) -0.004(5)
C113 0.020(5) 0.016(4) 0.013(4) -0.009(4) 0.001(4) 0.000(4)
C114 0.010(6) 0.013(6) 0.014(6) -0.004(5) 0.008(5) 0.002(5)
C115 0.011(6) 0.016(6) 0.017(6) -0.004(5) 0.004(5) 0.005(5)
C116 0.017(6) 0.023(7) 0.016(7) -0.006(6) 0.000(6) -0.005(6)
C117 0.019(7) 0.015(6) 0.023(7) -0.012(6) -0.005(6) 0.001(5)
C118 0.019(7) 0.022(7) 0.030(8) -0.015(6) 0.000(6) -0.001(6)
C119 0.088(9) 0.047(8) 0.047(8) -0.014(7) 0.023(7) 0.011(7)
C120 0.047(7) 0.029(7) 0.066(8) -0.006(6) -0.018(7) -0.001(6)
C121 0.035(8) 0.027(9) 0.046(10) -0.011(8) -0.005(7) -0.014(7)
C122 0.024(8) 0.026(8) 0.048(10) -0.022(8) -0.002(7) 0.004(6)
C123 0.019(7) 0.017(7) 0.023(7) -0.010(6) -0.007(5) 0.011(5)
C124 0.013(6) 0.020(7) 0.012(7) -0.008(6) -0.007(5) 0.003(5)
C125 0.010(6) 0.023(8) 0.019(7) -0.011(6) 0.001(5) -0.007(5)
C126 0.017(7) 0.025(8) 0.016(7) -0.013(6) -0.002(5) -0.002(5)
C127 0.020(7) 0.020(7) 0.031(8) -0.013(6) 0.008(6) -0.002(6)
C128 0.026(7) 0.026(9) 0.025(8) -0.010(7) 0.007(6) 0.000(6)
C129 0.013(6) 0.034(8) 0.026(7) -0.017(6) 0.007(5) 0.001(5)
C130 0.016(7) 0.017(7) 0.027(8) -0.006(6) 0.005(6) -0.001(5)
C131 0.012(6) 0.027(8) 0.011(7) 0.002(6) 0.001(5) -0.005(5)
C132 0.021(7) 0.024(7) 0.025(8) -0.008(6) 0.001(6) 0.002(6)
C133 0.033(9) 0.020(7) 0.040(9) -0.003(7) -0.001(7) 0.012(7)
C134 0.041(9) 0.032(9) 0.028(9) -0.014(7) 0.004(7) -0.005(7)
C135 0.021(7) 0.024(8) 0.034(9) -0.007(7) 0.014(6) -0.012(6)
U4 0.0125(2) 0.0137(2) 0.0114(2) -0.00540(19) 0.00156(19) -0.00188(19)
O13 0.013(4) 0.012(5) 0.020(5) -0.005(4) -0.002(4) -0.003(3)
O14 0.016(5) 0.018(5) 0.016(5) -0.008(4) 0.007(4) -0.005(4)
O15 0.016(4) 0.017(5) 0.020(5) -0.011(4) 0.000(4) -0.003(4)
O16 0.006(3) 0.018(4) 0.016(4) -0.009(3) 0.006(3) -0.006(3)
N10 0.015(5) 0.026(6) 0.014(5) -0.004(5) 0.007(4) -0.004(5)
N11 0.017(5) 0.012(5) 0.011(5) -0.006(4) 0.003(4) -0.005(4)
N12 0.022(6) 0.015(6) 0.013(6) -0.006(5) 0.003(4) 0.001(4)
C136 0.021(7) 0.027(7) 0.025(7) -0.020(6) 0.005(6) -0.014(6)
C137 0.017(6) 0.028(7) 0.027(7) -0.021(6) 0.005(5) -0.010(5)
C138 0.022(7) 0.006(6) 0.016(7) 0.001(5) 0.003(5) 0.001(5)
C139 0.029(7) 0.006(6) 0.015(6) -0.004(5) 0.007(5) -0.001(5)
C140 0.014(6) 0.017(7) 0.032(8) -0.006(6) 0.004(5) -0.012(5)
C141 0.026(7) 0.022(7) 0.026(7) -0.013(6) 0.004(6) -0.014(6)
C142 0.010(6) 0.029(8) 0.016(7) -0.008(6) 0.001(5) -0.007(5)
C143 0.009(6) 0.024(8) 0.025(8) -0.014(6) 0.000(5) -0.004(5)
C144 0.023(7) 0.004(6) 0.023(8) -0.002(6) -0.008(6) 0.000(5)
C145 0.020(7) 0.017(7) 0.020(7) -0.011(6) -0.003(5) 0.003(5)
C146 0.019(7) 0.027(8) 0.023(8) -0.010(6) -0.009(6) 0.008(6)
C147 0.007(6) 0.041(10) 0.031(9) -0.019(8) -0.003(5) 0.001(6)
C148 0.025(5) 0.023(5) 0.026(5) -0.013(4) 0.009(4) 0.000(4)
C149 0.024(7) 0.023(7) 0.016(7) -0.012(6) -0.003(6) 0.008(6)
C150 0.028(7) 0.011(7) 0.025(8) -0.005(6) -0.004(6) 0.000(5)
C151 0.021(7) 0.033(8) 0.020(7) -0.013(6) 0.003(6) 0.004(6)
C152 0.033(9) 0.032(8) 0.030(9) -0.002(7) 0.001(7) 0.007(7)
C153 0.012(7) 0.067(11) 0.025(8) -0.019(8) -0.009(6) 0.000(7)
C154 0.016(7) 0.050(11) 0.054(11) -0.031(9) -0.005(7) -0.002(7)
C155 0.021(7) 0.020(7) 0.009(6) -0.008(5) 0.002(5) 0.005(5)
C156 0.027(7) 0.011(7) 0.013(7) -0.004(5) 0.004(5) -0.003(5)
C157 0.014(6) 0.018(7) 0.009(7) -0.001(6) -0.003(5) 0.003(5)
C158 0.014(6) 0.017(6) 0.012(6) 0.003(5) -0.002(5) 0.004(5)
C159 0.026(8) 0.034(8) 0.015(7) -0.008(6) 0.000(6) -0.005(6)
C160 0.022(7) 0.023(7) 0.021(7) -0.009(6) 0.007(5) 0.000(6)
C161 0.019(6) 0.012(6) 0.013(6) -0.003(5) 0.005(5) 0.001(5)
C162 0.019(7) 0.018(7) 0.023(7) -0.006(6) -0.001(6) -0.008(6)
C163 0.033(8) 0.020(7) 0.019(7) -0.012(6) -0.003(6) 0.005(6)
C164 0.101(16) 0.011(8) 0.054(12) -0.006(8) 0.004(11) 0.013(8)
C165 0.046(8) 0.042(8) 0.071(9) -0.001(6) 0.030(7) 0.001(6)
C166 0.094(9) 0.041(8) 0.048(8) -0.011(7) -0.035(7) -0.012(7)
C167 0.022(7) 0.025(8) 0.044(10) -0.011(7) 0.013(7) -0.001(6)
C168 0.026(7) 0.020(7) 0.013(7) -0.008(6) 0.002(5) -0.003(6)
C169 0.018(7) 0.014(7) 0.015(7) -0.009(6) 0.003(5) -0.005(5)
C170 0.021(6) 0.026(7) 0.006(6) -0.009(5) 0.003(5) -0.003(5)
C171 0.014(6) 0.017(7) 0.022(8) -0.010(6) 0.006(5) -0.002(5)
C172 0.019(7) 0.027(7) 0.014(7) -0.012(6) -0.004(6) 0.000(6)
C173 0.032(7) 0.029(7) 0.011(6) -0.008(6) 0.011(5) 0.002(6)
C174 0.024(7) 0.007(6) 0.017(7) -0.005(5) -0.004(5) 0.000(5)
C175 0.026(7) 0.018(8) 0.018(8) -0.007(6) 0.004(6) -0.007(6)
C176 0.027(8) 0.015(7) 0.026(8) -0.009(6) 0.001(6) -0.003(6)
C177 0.048(10) 0.018(8) 0.043(10) -0.007(7) 0.006(8) 0.010(7)
C178 0.062(11) 0.011(8) 0.035(10) -0.008(7) 0.010(8) -0.008(7)
C179 0.052(10) 0.014(8) 0.033(10) -0.002(7) -0.015(7) 0.005(7)
C180 0.040(8) 0.024(8) 0.019(8) -0.014(6) 0.009(6) -0.007(6)
Sb1 0.0299(4) 0.0184(4) 0.0365(5) -0.0122(4) -0.0166(4) 0.0033(4)
F11 0.038(5) 0.039(5) 0.136(9) -0.052(6) -0.038(5) 0.018(4)
F12 0.048(5) 0.050(6) 0.053(6) -0.017(5) -0.014(4) -0.024(4)
F13 0.034(4) 0.029(4) 0.055(5) -0.017(4) -0.002(4) 0.006(3)
F14 0.037(5) 0.031(5) 0.096(7) -0.035(5) -0.023(5) 0.001(4)
F15 0.055(6) 0.097(8) 0.042(5) -0.036(5) -0.003(5) 0.013(5)
F16 0.064(7) 0.086(8) 0.035(5) 0.008(5) -0.015(4) -0.002(5)
Sb2 0.0294(5) 0.0189(5) 0.0448(6) -0.0121(4) -0.0032(4) 0.0021(4)
F21 0.054(5) 0.034(4) 0.055(5) -0.020(4) -0.016(4) 0.010(4)
F22 0.058(5) 0.036(5) 0.065(5) -0.021(4) -0.025(4) 0.001(4)
F23 0.044(5) 0.031(4) 0.065(5) -0.008(4) -0.012(4) -0.002(4)
F24 0.093(7) 0.061(6) 0.123(8) -0.027(6) -0.053(6) -0.005(5)
F25 0.065(6) 0.068(6) 0.091(7) -0.002(5) 0.035(5) 0.003(5)
F26 0.109(7) 0.078(6) 0.064(6) -0.034(5) 0.038(5) 0.026(5)
Sb3 0.0268(5) 0.0275(5) 0.0411(5) -0.0067(4) -0.0055(4) 0.0070(4)
F31 0.113(9) 0.051(6) 0.057(7) 0.004(5) 0.024(6) 0.056(6)
F32 0.076(9) 0.160(14) 0.104(10) -0.016(10) -0.023(7) -0.063(9)
F33 0.089(8) 0.040(6) 0.090(8) -0.010(5) 0.010(6) 0.035(5)
F34 0.102(9) 0.081(8) 0.104(10) -0.033(7) -0.020(7) -0.049(7)
F35 0.069(7) 0.067(7) 0.042(5) 0.003(5) 0.009(5) 0.013(6)
F36 0.069(7) 0.067(7) 0.041(5) -0.003(5) -0.010(5) 0.030(5)
Sb4 0.0304(5) 0.0264(5) 0.0411(5) -0.0080(4) 0.0037(4) 0.0036(4)
F41 0.121(8) 0.103(7) 0.091(7) -0.057(6) -0.013(6) 0.005(6)
F42 0.062(6) 0.057(6) 0.073(6) 0.004(5) -0.006(5) 0.013(4)
F43 0.142(9) 0.115(8) 0.133(8) -0.079(7) -0.004(7) 0.013(7)
F44 0.052(5) 0.040(5) 0.062(5) 0.002(4) -0.014(4) -0.001(4)
F45 0.061(6) 0.072(6) 0.095(7) 0.008(5) 0.012(5) -0.010(5)
F46 0.056(6) 0.101(7) 0.115(8) -0.005(6) 0.020(6) -0.017(6)
C201 0.038(8) 0.016(7) 0.057(10) -0.019(7) -0.001(7) 0.002(6)
C202 0.046(8) 0.013(7) 0.044(9) -0.012(6) -0.002(7) 0.004(6)
C203 0.043(8) 0.020(7) 0.038(8) -0.018(7) -0.021(7) -0.001(6)
C204 0.037(8) 0.028(9) 0.063(11) -0.018(8) -0.007(8) 0.001(6)
C205 0.053(10) 0.019(7) 0.053(10) -0.021(7) 0.020(8) -0.005(7)
C206 0.057(10) 0.019(8) 0.031(8) -0.009(6) 0.003(7) 0.005(6)
C211 0.026(7) 0.018(7) 0.043(9) -0.002(6) -0.003(6) -0.001(5)
C212 0.043(8) 0.021(7) 0.034(8) -0.004(6) -0.001(7) 0.006(6)
C213 0.061(10) 0.013(7) 0.038(9) -0.009(6) 0.004(7) 0.004(6)
C214 0.044(9) 0.018(7) 0.058(11) -0.001(7) 0.010(8) -0.002(6)
C215 0.042(9) 0.020(7) 0.035(9) -0.004(6) -0.003(7) -0.003(6)
C216 0.047(10) 0.023(8) 0.036(9) -0.001(7) 0.000(7) -0.002(7)
C221 0.073(12) 0.031(9) 0.035(9) 0.001(7) -0.012(8) -0.009(8)
C222 0.067(11) 0.025(9) 0.044(10) 0.003(7) 0.000(8) -0.021(8)
C223 0.053(10) 0.027(8) 0.044(10) 0.004(7) 0.013(8) -0.006(7)
C224 0.049(9) 0.015(7) 0.028(8) 0.008(6) 0.003(7) -0.004(6)
C225 0.052(10) 0.012(7) 0.039(9) 0.000(6) 0.001(8) 0.003(7)
C226 0.044(9) 0.019(8) 0.063(11) 0.006(8) -0.003(8) -0.010(6)
C231 0.034(9) 0.069(13) 0.054(11) -0.039(10) 0.028(8) -0.029(9)
C232 0.054(12) 0.048(11) 0.045(11) 0.006(8) 0.032(9) 0.007(9)
C233 0.035(10) 0.089(15) 0.064(13) -0.046(12) 0.023(9) -0.018(10)
C234 0.030(9) 0.096(16) 0.053(11) -0.037(11) 0.003(8) 0.018(10)
C235 0.043(10) 0.080(14) 0.036(10) -0.018(10) 0.020(8) 0.015(10)
C236 0.068(13) 0.024(9) 0.063(12) -0.014(8) 0.039(10) -0.014(8)
C241 0.050(11) 0.018(9) 0.113(17) -0.021(10) 0.047(11) -0.001(7)
C242 0.025(9) 0.075(15) 0.066(14) 0.002(12) 0.014(8) -0.007(8)
C243 0.039(11) 0.091(16) 0.086(16) -0.066(14) 0.031(10) -0.027(10)
C244 0.048(12) 0.023(10) 0.16(2) -0.032(13) 0.061(14) -0.015(8)
C245 0.043(11) 0.074(15) 0.070(15) 0.009(12) 0.027(11) 0.004(11)
C246 0.051(12) 0.13(2) 0.055(12) -0.058(14) 0.035(10) -0.031(14)
C251 0.083(9) 0.075(9) 0.097(10) -0.048(7) 0.009(8) -0.037(8)
C252 0.080(9) 0.080(9) 0.108(10) -0.036(8) -0.006(8) -0.030(7)
C253 0.070(8) 0.075(9) 0.110(10) -0.050(8) 0.022(8) -0.011(8)
C254 0.076(9) 0.067(8) 0.111(10) -0.049(8) 0.043(8) -0.026(7)
C255 0.083(9) 0.058(8) 0.102(9) -0.056(7) 0.045(8) -0.038(7)
C256 0.083(9) 0.058(8) 0.098(9) -0.057(7) 0.028(8) -0.035(7)
C261 0.045(5) 0.033(5) 0.046(5) -0.019(4) 0.006(4) 0.001(4)
C262 0.066(11) 0.014(7) 0.063(11) -0.017(8) -0.018(9) 0.003(7)
C263 0.044(9) 0.033(9) 0.065(11) -0.024(9) 0.009(8) 0.003(7)
C264 0.095(15) 0.032(10) 0.060(12) -0.016(9) 0.016(11) -0.023(10)
C265 0.078(13) 0.023(9) 0.068(13) -0.020(8) -0.028(10) -0.006(8)
C266 0.058(10) 0.024(8) 0.069(12) -0.026(8) -0.005(9) -0.010(7)
C271 0.030(9) 0.049(10) 0.042(10) -0.024(8) -0.016(7) 0.001(7)
C272 0.053(12) 0.052(11) 0.060(12) -0.028(10) -0.030(10) 0.003(9)
C273 0.042(10) 0.067(12) 0.048(11) -0.023(10) -0.023(9) 0.008(9)
C274 0.061(13) 0.066(13) 0.070(14) -0.016(11) -0.020(11) -0.038(11)
C275 0.044(11) 0.061(13) 0.080(15) -0.039(11) -0.041(10) 0.023(10)
C276 0.013(7) 0.092(15) 0.055(12) -0.035(11) -0.014(7) -0.001(9)
C281 0.023(8) 0.052(11) 0.058(12) -0.030(9) -0.010(7) 0.000(7)
C282 0.030(9) 0.019(9) 0.084(14) -0.009(9) -0.024(8) 0.002(6)
C283 0.042(10) 0.050(11) 0.033(10) 0.013(8) -0.017(8) 0.003(9)
C284 0.020(7) 0.042(9) 0.047(9) -0.023(8) -0.014(7) 0.009(7)
C285 0.023(7) 0.028(9) 0.062(11) -0.009(8) -0.005(7) -0.004(6)
C286 0.018(7) 0.044(10) 0.042(10) -0.016(8) 0.005(6) -0.010(6)
C291 0.055(7) 0.058(8) 0.121(11) -0.068(7) -0.020(8) 0.016(7)
C292 0.050(7) 0.065(8) 0.124(11) -0.066(8) 0.000(8) 0.016(7)
C293 0.051(8) 0.083(9) 0.143(11) -0.051(9) 0.007(8) 0.014(7)
C294 0.046(7) 0.086(9) 0.151(11) -0.055(8) -0.015(8) 0.010(7)
C295 0.055(7) 0.084(9) 0.135(11) -0.069(8) -0.042(8) 0.019(7)
C296 0.063(8) 0.071(8) 0.124(10) -0.063(8) -0.032(8) 0.028(7)

loop_
_atom_type_symbol
_atom_type_description
_atom_type_scat_dispersion_real
_atom_type_scat_dispersion_imag
_atom_type_scat_source
C C 0.0033 0.0016 'International Tables Vol C Tables 4.2.6.8 and 6.1.1.4'
H H 0.0000 0.0000 'International Tables Vol C Tables 4.2.6.8 and 6.1.1.4'
N N 0.0061 0.0033 'International Tables Vol C Tables 4.2.6.8 and 6.1.1.4'
O O 0.0106 0.0060 'International Tables Vol C Tables 4.2.6.8 and 6.1.1.4'
F F 0.0171 0.0103 'International Tables Vol C Tables 4.2.6.8 and 6.1.1.4'
Sb Sb -0.5866 1.5461 'International Tables Vol C Tables 4.2.6.8 and 6.1.1.4'
U U -9.6767 9.6646 'International Tables Vol C Tables 4.2.6.8 and 6.1.1.4'

loop_
_geom_angle_atom_site_label_1
_geom_angle_atom_site_label_2
_geom_angle_atom_site_label_3
_geom_angle
O4 U1 O2 149.8(3)
O4 U1 O3 88.3(3)
O2 U1 O3 85.8(3)
O4 U1 O1 85.3(3)
O2 U1 O1 79.5(3)
O3 U1 O1 138.2(3)
O4 U1 N1 84.8(3)
O2 U1 N1 117.3(3)
O3 U1 N1 141.4(3)
O1 U1 N1 79.0(3)
O4 U1 N3 73.0(3)
O2 U1 N3 132.3(3)
O3 U1 N3 72.4(3)
O1 U1 N3 142.7(3)
N1 U1 N3 69.2(3)
O4 U1 N2 137.8(3)
O2 U1 N2 72.2(3)
O3 U1 N2 92.4(3)
O1 U1 N2 119.2(3)
N1 U1 N2 68.9(3)
N3 U1 N2 67.1(3)
O4 U1 C9 64.9(3)
O2 U1 C9 102.3(3)
O3 U1 C9 139.7(3)
O1 U1 C9 22.8(3)
N1 U1 C9 68.8(3)
N3 U1 C9 121.8(3)
N2 U1 C9 127.8(3)
C9 O1 U1 120.5(7)
C22 O2 U1 145.5(7)
C35 O3 U1 139.5(7)
C1 N1 C6 111.2(9)
C1 N1 C7 107.1(9)
C6 N1 C7 109.2(9)
C1 N1 U1 113.7(7)
C6 N1 U1 105.4(6)
C7 N1 U1 110.2(6)
C20 N2 C3 106.4(9)
C20 N2 C2 112.9(9)
C3 N2 C2 111.1(9)
C20 N2 U1 112.0(7)
C3 N2 U1 114.2(7)
C2 N2 U1 100.4(6)
C4 N3 C33 110.4(9)
C4 N3 C5 111.3(9)
C33 N3 C5 106.5(9)
C4 N3 U1 106.9(7)
C33 N3 U1 110.2(7)
C5 N3 U1 111.5(6)
N1 C1 C2 113.0(10)
N1 C1 H1A 109.0
C2 C1 H1A 109.0
N1 C1 H1B 109.0
C2 C1 H1B 109.0
H1A C1 H1B 107.8
C1 C2 N2 113.9(10)
C1 C2 H2A 108.8
N2 C2 H2A 108.8
C1 C2 H2B 108.8
N2 C2 H2B 108.8
H2A C2 H2B 107.7
N2 C3 C4 111.7(10)
N2 C3 H3A 109.3
C4 C3 H3A 109.3
N2 C3 H3B 109.3
C4 C3 H3B 109.3
H3A C3 H3B 107.9
N3 C4 C3 112.4(10)
N3 C4 H4A 109.1
C3 C4 H4A 109.1
N3 C4 H4B 109.1
C3 C4 H4B 109.1
H4A C4 H4B 107.9
C6 C5 N3 114.6(10)
C6 C5 H5A 108.6
N3 C5 H5A 108.6
C6 C5 H5B 108.6
N3 C5 H5B 108.6
H5A C5 H5B 107.6
N1 C6 C5 112.3(9)
N1 C6 H6A 109.1
C5 C6 H6A 109.1
N1 C6 H6B 109.1
C5 C6 H6B 109.1
H6A C6 H6B 107.9
C8 C7 N1 116.2(9)
C8 C7 H7A 108.2
N1 C7 H7A 108.2
C8 C7 H7B 108.2
N1 C7 H7B 108.2
H7A C7 H7B 107.4
C9 C8 C13 118.2(11)
C9 C8 C7 119.5(11)
C13 C8 C7 121.9(11)
O1 C9 C10 120.6(11)
O1 C9 C8 117.1(11)
C10 C9 C8 122.3(11)
C10 C9 U1 129.1(8)
C8 C9 U1 97.6(8)
C9 C10 C11 118.3(12)
C9 C10 C14 122.4(11)
C11 C10 C14 119.2(12)
C10 C11 C12 120.9(12)
C10 C11 H11 119.6
C12 C11 H11 119.6
C13 C12 C11 119.8(12)
C13 C12 C19 120.4(13)
C11 C12 C19 119.8(12)
C12 C13 C8 120.4(12)
C12 C13 H13 119.8
C8 C13 H13 119.8
C10 C14 C15 118.5(11)
C10 C14 H14A 107.7
C15 C14 H14A 107.7
C10 C14 H14B 107.7
C15 C14 H14B 107.7
H14A C14 H14B 107.1
C16 C15 C17 110.1(12)
C16 C15 C18 110.3(13)
C17 C15 C18 108.8(12)
C16 C15 C14 110.6(11)
C17 C15 C14 107.1(12)
C18 C15 C14 110.0(11)
C15 C16 H16A 109.5
C15 C16 H16B 109.5
H16A C16 H16B 109.5
C15 C16 H16C 109.5
H16A C16 H16C 109.5
H16B C16 H16C 109.5
C15 C17 H17A 109.5
C15 C17 H17B 109.5
H17A C17 H17B 109.5
C15 C17 H17C 109.5
H17A C17 H17C 109.5
H17B C17 H17C 109.5
C15 C18 H18A 109.5
C15 C18 H18B 109.5
H18A C18 H18B 109.5
C15 C18 H18C 109.5
H18A C18 H18C 109.5
H18B C18 H18C 109.5
C12 C19 H19A 109.5
C12 C19 H19B 109.5
H19A C19 H19B 109.5
C12 C19 H19C 109.5
H19A C19 H19C 109.5
H19B C19 H19C 109.5
N2 C20 C21 113.9(9)
N2 C20 H20A 108.8
C21 C20 H20A 108.8
N2 C20 H20B 108.8
C21 C20 H20B 108.8
H20A C20 H20B 107.7
C22 C21 C26 117.1(12)
C22 C21 C20 119.8(11)
C26 C21 C20 123.0(12)
O2 C22 C21 116.5(10)
O2 C22 C23 120.1(10)
C21 C22 C23 123.3(11)
C22 C23 C24 116.4(11)
C22 C23 C27 123.1(10)
C24 C23 C27 120.5(11)
C23 C24 C25 122.1(12)
C23 C24 H24 119.0
C25 C24 H24 119.0
C26 C25 C24 117.5(12)
C26 C25 C32 122.8(12)
C24 C25 C32 119.7(12)
C25 C26 C21 123.5(12)
C25 C26 H26 118.3
C21 C26 H26 118.3
C23 C27 C28 116.1(10)
C23 C27 H27A 108.3
C28 C27 H27A 108.3
C23 C27 H27B 108.3
C28 C27 H27B 108.3
H27A C27 H27B 107.4
C30 C28 C29 110.0(11)
C30 C28 C27 108.5(11)
C29 C28 C27 111.0(10)
C30 C28 C31 108.5(11)
C29 C28 C31 108.4(11)
C27 C28 C31 110.2(10)
C28 C29 H29A 109.5
C28 C29 H29B 109.5
H29A C29 H29B 109.5
C28 C29 H29C 109.5
H29A C29 H29C 109.5
H29B C29 H29C 109.5
C28 C30 H30A 109.5
C28 C30 H30B 109.5
H30A C30 H30B 109.5
C28 C30 H30C 109.5
H30A C30 H30C 109.5
H30B C30 H30C 109.5
C28 C31 H31A 109.5
C28 C31 H31B 109.5
H31A C31 H31B 109.5
C28 C31 H31C 109.5
H31A C31 H31C 109.5
H31B C31 H31C 109.5
C25 C32 H32A 109.5
C25 C32 H32B 109.5
H32A C32 H32B 109.5
C25 C32 H32C 109.5
H32A C32 H32C 109.5
H32B C32 H32C 109.5
N3 C33 C34 117.7(10)
N3 C33 H33A 107.9
C34 C33 H33A 107.9
N3 C33 H33B 107.9
C34 C33 H33B 107.9
H33A C33 H33B 107.2
C39 C34 C35 117.9(11)
C39 C34 C33 116.2(11)
C35 C34 C33 125.5(11)
O3 C35 C36 119.6(11)
O3 C35 C34 118.8(11)
C36 C35 C34 121.6(11)
C35 C36 C37 117.9(11)
C35 C36 C40 122.0(11)
C37 C36 C40 120.1(11)
C38 C37 C36 123.2(12)
C38 C37 H37 118.4
C36 C37 H37 118.4
C37 C38 C39 117.2(11)
C37 C38 C45 121.2(12)
C39 C38 C45 121.6(12)
C38 C39 C34 122.1(11)
C38 C39 H39 119.0
C34 C39 H39 119.0
C36 C40 C41 117.4(10)
C36 C40 H40A 107.9
C41 C40 H40A 107.9
C36 C40 H40B 107.9
C41 C40 H40B 107.9
H40A C40 H40B 107.2
C43 C41 C44 109.4(11)
C43 C41 C42 107.9(10)
C44 C41 C42 109.4(12)
C43 C41 C40 109.2(11)
C44 C41 C40 110.3(10)
C42 C41 C40 110.5(10)
C41 C42 H42A 109.5
C41 C42 H42B 109.5
H42A C42 H42B 109.5
C41 C42 H42C 109.5
H42A C42 H42C 109.5
H42B C42 H42C 109.5
C41 C43 H43A 109.5
C41 C43 H43B 109.5
H43A C43 H43B 109.5
C41 C43 H43C 109.5
H43A C43 H43C 109.5
H43B C43 H43C 109.5
C41 C44 H44A 109.5
C41 C44 H44B 109.5
H44A C44 H44B 109.5
C41 C44 H44C 109.5
H44A C44 H44C 109.5
H44B C44 H44C 109.5
C38 C45 H45A 109.5
C38 C45 H45B 109.5
H45A C45 H45B 109.5
C38 C45 H45C 109.5
H45A C45 H45C 109.5
H45B C45 H45C 109.5
O8 U2 O6 150.3(3)
O8 U2 O5 88.7(3)
O6 U2 O5 86.1(3)
O8 U2 O7 84.3(3)
O6 U2 O7 79.9(3)
O5 U2 O7 137.1(3)
O8 U2 N6 83.7(3)
O6 U2 N6 117.2(3)
O5 U2 N6 142.1(3)
O7 U2 N6 79.1(3)
O8 U2 N4 73.1(3)
O6 U2 N4 132.1(3)
O5 U2 N4 72.8(3)
O7 U2 N4 142.7(3)
N6 U2 N4 69.4(3)
O8 U2 N5 137.3(3)
O6 U2 N5 72.2(3)
O5 U2 N5 94.0(3)
O7 U2 N5 119.2(3)
N6 U2 N5 68.5(3)
N4 U2 N5 67.2(3)
O8 U2 C80 64.0(3)
O6 U2 C80 102.3(3)
O5 U2 C80 138.6(3)
O7 U2 C80 22.4(3)
N6 U2 C80 68.8(3)
N4 U2 C80 122.1(3)
N5 U2 C80 127.3(3)
C54 O5 U2 139.5(7)
C67 O6 U2 145.9(7)
C80 O7 U2 120.1(7)
C52 N4 C46 109.2(9)
C52 N4 C51 107.0(9)
C46 N4 C51 111.2(9)
C52 N4 U2 110.2(7)
C46 N4 U2 107.3(7)
C51 N4 U2 111.9(7)
C48 N5 C47 113.2(9)
C48 N5 C65 108.5(8)
C47 N5 C65 105.3(9)
C48 N5 U2 102.5(7)
C47 N5 U2 114.1(7)
C65 N5 U2 113.3(7)
C50 N6 C78 109.8(9)
C50 N6 C49 110.7(9)
C78 N6 C49 106.6(9)
C50 N6 U2 104.8(6)
C78 N6 U2 110.7(7)
C49 N6 U2 114.2(6)
N4 C46 C47 111.2(9)
N4 C46 H46A 109.4
C47 C46 H46A 109.4
N4 C46 H46B 109.4
C47 C46 H46B 109.4
H46A C46 H46B 108.0
N5 C47 C46 113.1(9)
N5 C47 H47A 109.0
C46 C47 H47A 109.0
N5 C47 H47B 109.0
C46 C47 H47B 109.0
H47A C47 H47B 107.8
N5 C48 C49 111.4(9)
N5 C48 H48A 109.3
C49 C48 H48A 109.3
N5 C48 H48B 109.3
C49 C48 H48B 109.3
H48A C48 H48B 108.0
N6 C49 C48 111.1(9)
N6 C49 H49A 109.4
C48 C49 H49A 109.4
N6 C49 H49B 109.4
C48 C49 H49B 109.4
H49A C49 H49B 108.0
N6 C50 C51 113.1(9)
N6 C50 H50A 109.0
C51 C50 H50A 109.0
N6 C50 H50B 109.0
C51 C50 H50B 109.0
H50A C50 H50B 107.8
N4 C51 C50 113.2(9)
N4 C51 H51A 108.9
C50 C51 H51A 108.9
N4 C51 H51B 108.9
C50 C51 H51B 108.9
H51A C51 H51B 107.7
N4 C52 C53 120.3(10)
N4 C52 H52A 107.2
C53 C52 H52A 107.2
N4 C52 H52B 107.2
C53 C52 H52B 107.2
H52A C52 H52B 106.9
C58 C53 C54 119.1(11)
C58 C53 C52 116.3(11)
C54 C53 C52 124.6(10)
O5 C54 C53 119.7(10)
O5 C54 C55 118.5(10)
C53 C54 C55 121.8(11)
C54 C55 C56 117.4(11)
C54 C55 C59 122.6(11)
C56 C55 C59 120.0(11)
C57 C56 C55 121.6(12)
C57 C56 H56 119.2
C55 C56 H56 119.2
C56 C57 C58 119.4(11)
C56 C57 C64 120.0(13)
C58 C57 C64 120.6(13)
C53 C58 C57 120.6(12)
C53 C58 H58 119.7
C57 C58 H58 119.7
C55 C59 C60 116.0(11)
C55 C59 H59A 108.3
C60 C59 H59A 108.3
C55 C59 H59B 108.3
C60 C59 H59B 108.3
H59A C59 H59B 107.4
C63 C60 C61 110.0(12)
C63 C60 C59 111.5(12)
C61 C60 C59 109.6(11)
C63 C60 C62 109.4(11)
C61 C60 C62 108.0(12)
C59 C60 C62 108.1(11)
C60 C61 H61A 109.5
C60 C61 H61B 109.5
H61A C61 H61B 109.5
C60 C61 H61C 109.5
H61A C61 H61C 109.5
H61B C61 H61C 109.5
C60 C62 H62A 109.5
C60 C62 H62B 109.5
H62A C62 H62B 109.5
C60 C62 H62C 109.5
H62A C62 H62C 109.5
H62B C62 H62C 109.5
C60 C63 H63A 109.5
C60 C63 H63B 109.5
H63A C63 H63B 109.5
C60 C63 H63C 109.5
H63A C63 H63C 109.5
H63B C63 H63C 109.5
C57 C64 H64A 109.5
C57 C64 H64B 109.5
H64A C64 H64B 109.5
C57 C64 H64C 109.5
H64A C64 H64C 109.5
H64B C64 H64C 109.5
C66 C65 N5 114.4(9)
C66 C65 H65A 108.7
N5 C65 H65A 108.7
C66 C65 H65B 108.7
N5 C65 H65B 108.7
H65A C65 H65B 107.6
C71 C66 C67 119.5(11)
C71 C66 C65 120.7(11)
C67 C66 C65 119.7(10)
C68 C67 O6 122.0(11)
C68 C67 C66 122.5(11)
O6 C67 C66 115.5(10)
C67 C68 C69 115.4(12)
C67 C68 C72 122.4(11)
C69 C68 C72 122.2(11)
C70 C69 C68 124.3(12)
C70 C69 H69 117.9
C68 C69 H69 117.9
C69 C70 C71 118.5(11)
C69 C70 C77 122.0(11)
C71 C70 C77 119.6(11)
C66 C71 C70 119.7(11)
C66 C71 H71 120.1
C70 C71 H71 120.1
C68 C72 C73 114.1(9)
C68 C72 H72A 108.7
C73 C72 H72A 108.7
C68 C72 H72B 108.7
C73 C72 H72B 108.7
H72A C72 H72B 107.6
C74 C73 C75 109.5(10)
C74 C73 C76 109.0(11)
C75 C73 C76 108.9(11)
C74 C73 C72 112.6(10)
C75 C73 C72 110.2(10)
C76 C73 C72 106.6(10)
C73 C74 H74A 109.5
C73 C74 H74B 109.5
H74A C74 H74B 109.5
C73 C74 H74C 109.5
H74A C74 H74C 109.5
H74B C74 H74C 109.5
C73 C75 H75A 109.5
C73 C75 H75B 109.5
H75A C75 H75B 109.5
C73 C75 H75C 109.5
H75A C75 H75C 109.5
H75B C75 H75C 109.5
C73 C76 H76A 109.5
C73 C76 H76B 109.5
H76A C76 H76B 109.5
C73 C76 H76C 109.5
H76A C76 H76C 109.5
H76B C76 H76C 109.5
C70 C77 H77A 109.5
C70 C77 H77B 109.5
H77A C77 H77B 109.5
C70 C77 H77C 109.5
H77A C77 H77C 109.5
H77B C77 H77C 109.5
N6 C78 C79 116.0(10)
N6 C78 H78A 108.3
C79 C78 H78A 108.3
N6 C78 H78B 108.3
C79 C78 H78B 108.3
H78A C78 H78B 107.4
C84 C79 C80 120.4(12)
C84 C79 C78 120.9(11)
C80 C79 C78 118.5(11)
O7 C80 C81 120.5(11)
O7 C80 C79 118.1(11)
C81 C80 C79 121.3(11)
C81 C80 U2 130.1(9)
C79 C80 U2 98.0(8)
C80 C81 C82 115.9(11)
C80 C81 C85 122.6(11)
C82 C81 C85 121.6(11)
C83 C82 C81 123.7(12)
C83 C82 H82 118.2
C81 C82 H82 118.2
C82 C83 C84 118.4(12)
C82 C83 C90 121.5(12)
C84 C83 C90 120.0(12)
C79 C84 C83 120.1(12)
C79 C84 H84 119.9
C83 C84 H84 119.9
C81 C85 C86 119.2(11)
C81 C85 H85A 107.5
C86 C85 H85A 107.5
C81 C85 H85B 107.5
C86 C85 H85B 107.5
H85A C85 H85B 107.0
C87 C86 C88 109.5(12)
C87 C86 C85 109.0(12)
C88 C86 C85 110.9(10)
C87 C86 C89 107.0(11)
C88 C86 C89 108.3(13)
C85 C86 C89 112.0(11)
C86 C87 H87A 109.5
C86 C87 H87B 109.5
H87A C87 H87B 109.5
C86 C87 H87C 109.5
H87A C87 H87C 109.5
H87B C87 H87C 109.5
C86 C88 H88A 109.5
C86 C88 H88B 109.5
H88A C88 H88B 109.5
C86 C88 H88C 109.5
H88A C88 H88C 109.5
H88B C88 H88C 109.5
C86 C89 H89A 109.5
C86 C89 H89B 109.5
H89A C89 H89B 109.5
C86 C89 H89C 109.5
H89A C89 H89C 109.5
H89B C89 H89C 109.5
C83 C90 H90A 109.5
C83 C90 H90B 109.5
H90A C90 H90B 109.5
C83 C90 H90C 109.5
H90A C90 H90C 109.5
H90B C90 H90C 109.5
O12 U3 O10 148.0(3)
O12 U3 O11 88.0(4)
O10 U3 O11 84.2(3)
O12 U3 O9 85.6(3)
O10 U3 O9 81.0(3)
O11 U3 O9 140.5(3)
O12 U3 N7 85.5(3)
O10 U3 N7 119.5(3)
O11 U3 N7 139.8(3)
O9 U3 N7 78.5(3)
O12 U3 N9 73.8(3)
O10 U3 N9 131.6(3)
O11 U3 N9 71.7(3)
O9 U3 N9 141.9(3)
N7 U3 N9 68.4(3)
O12 U3 N8 138.4(3)
O10 U3 N8 73.1(3)
O11 U3 N8 92.5(3)
O9 U3 N8 117.4(3)
N7 U3 N8 67.7(3)
N9 U3 N8 67.0(3)
O12 U3 C99 65.1(3)
O10 U3 C99 103.8(3)
O11 U3 C99 141.4(3)
O9 U3 C99 22.8(3)
N7 U3 C99 68.5(3)
N9 U3 C99 121.4(3)
N8 U3 C99 126.0(3)
C99 O9 U3 120.2(7)
C112 O10 U3 142.6(7)
C125 O11 U3 143.0(8)
C91 N7 C96 111.3(9)
C91 N7 C97 107.3(8)
C96 N7 C97 107.5(9)
C91 N7 U3 114.5(7)
C96 N7 U3 106.0(6)
C97 N7 U3 109.9(7)
C92 N8 C93 111.8(9)
C92 N8 C110 109.1(9)
C93 N8 C110 105.7(8)
C92 N8 U3 102.5(6)
C93 N8 U3 115.1(6)
C110 N8 U3 112.7(7)
C94 N9 C95 110.9(9)
C94 N9 C123 108.9(9)
C95 N9 C123 106.5(9)
C94 N9 U3 107.2(7)
C95 N9 U3 112.6(6)
C123 N9 U3 110.7(7)
N7 C91 C92 111.8(9)
N7 C91 H91A 109.3
C92 C91 H91A 109.3
N7 C91 H91B 109.3
C92 C91 H91B 109.3
H91A C91 H91B 107.9
N8 C92 C91 110.8(9)
N8 C92 H92A 109.5
C91 C92 H92A 109.5
N8 C92 H92B 109.5
C91 C92 H92B 109.5
H92A C92 H92B 108.1
N8 C93 C94 111.9(9)
N8 C93 H93A 109.2
C94 C93 H93A 109.2
N8 C93 H93B 109.2
C94 C93 H93B 109.2
H93A C93 H93B 107.9
N9 C94 C93 113.0(9)
N9 C94 H94A 109.0
C93 C94 H94A 109.0
N9 C94 H94B 109.0
C93 C94 H94B 109.0
H94A C94 H94B 107.8
N9 C95 C96 114.5(10)
N9 C95 H95A 108.6
C96 C95 H95A 108.6
N9 C95 H95B 108.6
C96 C95 H95B 108.6
H95A C95 H95B 107.6
N7 C96 C95 110.8(9)
N7 C96 H96A 109.5
C95 C96 H96A 109.5
N7 C96 H96B 109.5
C95 C96 H96B 109.5
H96A C96 H96B 108.1
C98 C97 N7 116.9(10)
C98 C97 H97A 108.1
N7 C97 H97A 108.1
C98 C97 H97B 108.1
N7 C97 H97B 108.1
H97A C97 H97B 107.3
C103 C98 C99 119.1(12)
C103 C98 C97 121.6(12)
C99 C98 C97 119.0(12)
O9 C99 C98 117.4(10)
O9 C99 C100 120.6(11)
C98 C99 C100 122.0(12)
C98 C99 U3 97.8(7)
C100 C99 U3 129.8(8)
C99 C100 C101 116.5(12)
C99 C100 C104 122.9(12)
C101 C100 C104 120.5(12)
C102 C101 C100 123.0(12)
C102 C101 H101 118.5
C100 C101 H101 118.5
C101 C102 C103 118.6(12)
C101 C102 C109 122.1(11)
C103 C102 C109 119.1(11)
C98 C103 C102 120.5(11)
C98 C103 H103 119.7
C102 C103 H103 119.7
C100 C104 C105 119.5(11)
C100 C104 H10A 107.4
C105 C104 H10A 107.4
C100 C104 H10B 107.4
C105 C104 H10B 107.4
H10A C104 H10B 107.0
C106 C105 C104 111.5(11)
C106 C105 C107 110.8(13)
C104 C105 C107 110.9(11)
C106 C105 C108 108.7(12)
C104 C105 C108 107.6(12)
C107 C105 C108 107.3(11)
C105 C106 H10C 109.5
C105 C106 H10D 109.5
H10C C106 H10D 109.5
C105 C106 H10E 109.5
H10C C106 H10E 109.5
H10D C106 H10E 109.5
C105 C107 H10F 109.5
C105 C107 H10G 109.5
H10F C107 H10G 109.5
C105 C107 H10H 109.5
H10F C107 H10H 109.5
H10G C107 H10H 109.5
C105 C108 H10I 109.5
C105 C108 H10J 109.5
H10I C108 H10J 109.5
C105 C108 H10K 109.5
H10I C108 H10K 109.5
H10J C108 H10K 109.5
C102 C109 H10L 109.5
C102 C109 H10M 109.5
H10L C109 H10M 109.5
C102 C109 H10N 109.5
H10L C109 H10N 109.5
H10M C109 H10N 109.5
C111 C110 N8 114.3(9)
C111 C110 H11A 108.7
N8 C110 H11A 108.7
C111 C110 H11B 108.7
N8 C110 H11B 108.7
H11A C110 H11B 107.6
C116 C111 C112 119.8(11)
C116 C111 C110 120.0(11)
C112 C111 C110 120.2(10)
O10 C112 C113 123.5(11)
O10 C112 C111 115.7(10)
C113 C112 C111 120.8(10)
C114 C113 C112 117.1(10)
C114 C113 C117 122.4(10)
C112 C113 C117 120.5(11)
C115 C114 C113 123.9(10)
C115 C114 H114 118.0
C113 C114 H114 118.0
C114 C115 C116 118.9(11)
C114 C115 C122 123.7(10)
C116 C115 C122 117.4(10)
C111 C116 C115 119.4(11)
C111 C116 H116 120.3
C115 C116 H116 120.3
C113 C117 C118 116.2(10)
C113 C117 H11C 108.2
C118 C117 H11C 108.2
C113 C117 H11D 108.2
C118 C117 H11D 108.2
H11C C117 H11D 107.4
C121 C118 C119 107.6(13)
C121 C118 C120 107.0(12)
C119 C118 C120 112.8(14)
C121 C118 C117 110.4(11)
C119 C118 C117 109.8(11)
C120 C118 C117 109.1(11)
C118 C119 H11E 109.5
C118 C119 H11F 109.5
H11E C119 H11F 109.5
C118 C119 H11G 109.5
H11E C119 H11G 109.5
H11F C119 H11G 109.5
C118 C120 H12A 109.5
C118 C120 H12B 109.5
H12A C120 H12B 109.5
C118 C120 H12C 109.5
H12A C120 H12C 109.5
H12B C120 H12C 109.5
C118 C121 H12D 109.5
C118 C121 H12E 109.5
H12D C121 H12E 109.5
C118 C121 H12F 109.5
H12D C121 H12F 109.5
H12E C121 H12F 109.5
C115 C122 H12G 109.5
C115 C122 H12H 109.5
H12G C122 H12H 109.5
C115 C122 H12I 109.5
H12G C122 H12I 109.5
H12H C122 H12I 109.5
C124 C123 N9 117.7(10)
C124 C123 H12J 107.9
N9 C123 H12J 107.9
C124 C123 H12K 107.9
N9 C123 H12K 107.9
H12J C123 H12K 107.2
C129 C124 C125 117.4(12)
C129 C124 C123 117.2(11)
C125 C124 C123 125.3(11)
O11 C125 C126 119.1(11)
O11 C125 C124 118.4(11)
C126 C125 C124 122.4(11)
C127 C126 C125 116.6(12)
C127 C126 C130 122.0(12)
C125 C126 C130 121.3(11)
C126 C127 C128 124.2(13)
C126 C127 H127 117.9
C128 C127 H127 117.9
C129 C128 C127 117.2(12)
C129 C128 C135 122.0(12)
C127 C128 C135 120.8(13)
C128 C129 C124 122.1(12)
C128 C129 H129 118.9
C124 C129 H129 118.9
C126 C130 C131 117.9(11)
C126 C130 H13A 107.8
C131 C130 H13A 107.8
C126 C130 H13B 107.8
C131 C130 H13B 107.8
H13A C130 H13B 107.2
C134 C131 C133 110.6(11)
C134 C131 C130 111.3(11)
C133 C131 C130 106.6(11)
C134 C131 C132 109.9(11)
C133 C131 C132 108.7(11)
C130 C131 C132 109.7(10)
C131 C132 H13C 109.5
C131 C132 H13D 109.5
H13C C132 H13D 109.5
C131 C132 H13E 109.5
H13C C132 H13E 109.5
H13D C132 H13E 109.5
C131 C133 H13F 109.5
C131 C133 H13G 109.5
H13F C133 H13G 109.5
C131 C133 H13H 109.5
H13F C133 H13H 109.5
H13G C133 H13H 109.5
C131 C134 H13I 109.5
C131 C134 H13J 109.5
H13I C134 H13J 109.5
C131 C134 H13K 109.5
H13I C134 H13K 109.5
H13J C134 H13K 109.5
C128 C135 H13L 109.5
C128 C135 H13M 109.5
H13L C135 H13M 109.5
C128 C135 H13N 109.5
H13L C135 H13N 109.5
H13M C135 H13N 109.5
O16 U4 O14 148.0(3)
O16 U4 O13 88.4(3)
O14 U4 O13 85.0(3)
O16 U4 O15 84.7(3)
O14 U4 O15 80.7(3)
O13 U4 O15 140.3(3)
O16 U4 N12 84.3(3)
O14 U4 N12 119.6(3)
O13 U4 N12 140.3(3)
O15 U4 N12 77.7(3)
O16 U4 N10 73.9(3)
O14 U4 N10 132.4(3)
O13 U4 N10 71.9(3)
O15 U4 N10 141.4(3)
N12 U4 N10 68.6(3)
O16 U4 N11 138.4(3)
O14 U4 N11 73.3(3)
O13 U4 N11 92.8(3)
O15 U4 N11 117.6(3)
N12 U4 N11 68.6(3)
N10 U4 N11 67.1(3)
O16 U4 C170 64.4(3)
O14 U4 C170 103.1(3)
O13 U4 C170 141.0(3)
O15 U4 C170 22.4(3)
N12 U4 C170 67.8(3)
N10 U4 C170 121.3(3)
N11 U4 C170 126.2(3)
C144 O13 U4 143.0(8)
C157 O14 U4 143.9(7)
C170 O15 U4 120.8(7)
C136 N10 C142 109.5(9)
C136 N10 C141 110.5(10)
C142 N10 C141 108.0(9)
C136 N10 U4 106.5(7)
C142 N10 U4 110.4(7)
C141 N10 U4 112.0(7)
C155 N11 C138 110.0(9)
C155 N11 C137 107.7(9)
C138 N11 C137 110.9(9)
C155 N11 U4 111.5(7)
C138 N11 U4 101.5(6)
C137 N11 U4 115.0(6)
C140 N12 C168 111.4(10)
C140 N12 C139 110.6(9)
C168 N12 C139 105.8(9)
C140 N12 U4 104.3(7)
C168 N12 U4 110.9(7)
C139 N12 U4 114.0(7)
N10 C136 C137 112.3(10)
N10 C136 H13O 109.1
C137 C136 H13O 109.1
N10 C136 H13P 109.1
C137 C136 H13P 109.1
H13O C136 H13P 107.9
N11 C137 C136 110.6(9)
N11 C137 H13Q 109.5
C136 C137 H13Q 109.5
N11 C137 H13R 109.5
C136 C137 H13R 109.5
H13Q C137 H13R 108.1
N11 C138 C139 112.9(10)
N11 C138 H13S 109.0
C139 C138 H13S 109.0
N11 C138 H13T 109.0
C139 C138 H13T 109.0
H13S C138 H13T 107.8
N12 C139 C138 110.6(9)
N12 C139 H13U 109.5
C138 C139 H13U 109.5
N12 C139 H13V 109.5
C138 C139 H13V 109.5
H13U C139 H13V 108.1
N12 C140 C141 114.8(11)
N12 C140 H14C 108.6
C141 C140 H14C 108.6
N12 C140 H14D 108.6
C141 C140 H14D 108.6
H14C C140 H14D 107.5
N10 C141 C140 112.6(10)
N10 C141 H14E 109.1
C140 C141 H14E 109.1
N10 C141 H14F 109.1
C140 C141 H14F 109.1
H14E C141 H14F 107.8
N10 C142 C143 117.5(10)
N10 C142 H14G 107.9
C143 C142 H14G 107.9
N10 C142 H14H 107.9
C143 C142 H14H 107.9
H14G C142 H14H 107.2
C148 C143 C144 118.7(12)
C148 C143 C142 117.2(11)
C144 C143 C142 124.0(11)
O13 C144 C145 118.8(11)
O13 C144 C143 120.3(11)
C145 C144 C143 120.9(11)
C144 C145 C146 117.8(12)
C144 C145 C149 122.0(11)
C146 C145 C149 120.2(11)
C147 C146 C145 123.4(12)
C147 C146 H146 118.3
C145 C146 H146 118.3
C146 C147 C148 117.4(11)
C146 C147 C154 122.9(14)
C148 C147 C154 119.7(13)
C143 C148 C147 121.8(13)
C143 C148 H148 119.1
C147 C148 H148 119.1
C145 C149 C150 116.1(10)
C145 C149 H14I 108.2
C150 C149 H14I 108.2
C145 C149 H14J 108.3
C150 C149 H14J 108.2
H14I C149 H14J 107.4
C152 C150 C151 111.4(11)
C152 C150 C149 107.4(11)
C151 C150 C149 111.7(11)
C152 C150 C153 108.5(12)
C151 C150 C153 106.9(11)
C149 C150 C153 110.9(11)
C150 C151 H15A 109.5
C150 C151 H15B 109.5
H15A C151 H15B 109.5
C150 C151 H15C 109.5
H15A C151 H15C 109.5
H15B C151 H15C 109.5
C150 C152 H15D 109.5
C150 C152 H15E 109.5
H15D C152 H15E 109.5
C150 C152 H15F 109.5
H15D C152 H15F 109.5
H15E C152 H15F 109.5
C150 C153 H15G 109.5
C150 C153 H15H 109.5
H15G C153 H15H 109.5
C150 C153 H15I 109.5
H15G C153 H15I 109.5
H15H C153 H15I 109.5
C147 C154 H15J 109.5
C147 C154 H15K 109.5
H15J C154 H15K 109.5
C147 C154 H15L 109.5
H15J C154 H15L 109.5
H15K C154 H15L 109.5
N11 C155 C156 116.0(10)
N11 C155 H15M 108.3
C156 C155 H15M 108.3
N11 C155 H15N 108.3
C156 C155 H15N 108.3
H15M C155 H15N 107.4
C161 C156 C157 119.8(11)
C161 C156 C155 120.8(10)
C157 C156 C155 119.4(11)
C158 C157 C156 122.0(11)
C158 C157 O14 122.0(11)
C156 C157 O14 116.0(11)
C157 C158 C159 117.1(11)
C157 C158 C162 121.9(11)
C159 C158 C162 121.0(11)
C160 C159 C158 122.9(13)
C160 C159 H159 118.6
C158 C159 H159 118.6
C159 C160 C161 116.6(11)
C159 C160 C167 122.4(12)
C161 C160 C167 120.9(11)
C156 C161 C160 121.4(11)
C156 C161 H161 119.3
C160 C161 H161 119.3
C158 C162 C163 114.0(10)
C158 C162 H16D 108.8
C163 C162 H16D 108.8
C158 C162 H16E 108.8
C163 C162 H16E 108.8
H16D C162 H16E 107.7
C166 C163 C165 108.7(14)
C166 C163 C164 108.9(14)
C165 C163 C164 109.1(14)
C166 C163 C162 111.0(12)
C165 C163 C162 111.2(11)
C164 C163 C162 108.0(11)
C163 C164 H16F 109.5
C163 C164 H16G 109.5
H16F C164 H16G 109.5
C163 C164 H16H 109.5
H16F C164 H16H 109.5
H16G C164 H16H 109.5
C163 C165 H16I 109.5
C163 C165 H16J 109.5
H16I C165 H16J 109.5
C163 C165 H16K 109.5
H16I C165 H16K 109.5
H16J C165 H16K 109.5
C163 C166 H16L 109.5
C163 C166 H16M 109.5
H16L C166 H16M 109.5
C163 C166 H16N 109.5
H16L C166 H16N 109.5
H16M C166 H16N 109.5
C160 C167 H16O 109.5
C160 C167 H16P 109.5
H16O C167 H16P 109.5
C160 C167 H16Q 109.5
H16O C167 H16Q 109.5
H16P C167 H16Q 109.5
N12 C168 C169 115.1(10)
N12 C168 H16R 108.5
C169 C168 H16R 108.5
N12 C168 H16S 108.5
C169 C168 H16S 108.5
H16R C168 H16S 107.5
C174 C169 C170 119.7(10)
C174 C169 C168 121.6(11)
C170 C169 C168 118.3(11)
O15 C170 C171 120.6(12)
O15 C170 C169 117.3(10)
C171 C170 C169 122.1(11)
C171 C170 U4 128.0(9)
C169 C170 U4 97.4(7)
C170 C171 C172 116.1(12)
C170 C171 C175 123.0(11)
C172 C171 C175 120.5(11)
C173 C172 C171 123.1(11)
C173 C172 H172 118.5
C171 C172 H172 118.5
C174 C173 C172 118.5(11)
C174 C173 C180 120.6(12)
C172 C173 C180 120.6(11)
C173 C174 C169 120.2(11)
C173 C174 H174 119.9
C169 C174 H174 119.9
C171 C175 C176 119.4(11)
C171 C175 H17D 107.5
C176 C175 H17D 107.5
C171 C175 H17E 107.5
C176 C175 H17E 107.5
H17D C175 H17E 107.0
C179 C176 C177 109.3(12)
C179 C176 C178 109.1(12)
C177 C176 C178 109.4(11)
C179 C176 C175 110.7(11)
C177 C176 C175 111.1(11)
C178 C176 C175 107.3(11)
C176 C177 H17F 109.5
C176 C177 H17G 109.5
H17F C177 H17G 109.5
C176 C177 H17H 109.5
H17F C177 H17H 109.5
H17G C177 H17H 109.5
C176 C178 H17I 109.5
C176 C178 H17J 109.5
H17I C178 H17J 109.5
C176 C178 H17K 109.5
H17I C178 H17K 109.5
H17J C178 H17K 109.5
C176 C179 H17L 109.5
C176 C179 H17M 109.5
H17L C179 H17M 109.5
C176 C179 H17N 109.5
H17L C179 H17N 109.5
H17M C179 H17N 109.5
C173 C180 H18D 109.5
C173 C180 H18E 109.5
H18D C180 H18E 109.5
C173 C180 H18F 109.5
H18D C180 H18F 109.5
H18E C180 H18F 109.5
F16 Sb1 F13 90.8(4)
F16 Sb1 F15 179.0(5)
F13 Sb1 F15 90.1(4)
F16 Sb1 F11 89.7(5)
F13 Sb1 F11 179.4(5)
F15 Sb1 F11 89.4(5)
F16 Sb1 F12 89.2(4)
F13 Sb1 F12 93.1(4)
F15 Sb1 F12 91.1(4)
F11 Sb1 F12 86.6(4)
F16 Sb1 F14 89.6(4)
F13 Sb1 F14 89.1(3)
F15 Sb1 F14 90.1(4)
F11 Sb1 F14 91.3(4)
F12 Sb1 F14 177.5(4)
F22 Sb2 F26 90.3(5)
F22 Sb2 F24 176.6(5)
F26 Sb2 F24 93.1(6)
F22 Sb2 F25 89.3(5)
F26 Sb2 F25 178.7(5)
F24 Sb2 F25 87.3(6)
F22 Sb2 F23 89.9(4)
F26 Sb2 F23 90.6(4)
F24 Sb2 F23 90.0(4)
F25 Sb2 F23 90.7(4)
F22 Sb2 F21 90.5(4)
F26 Sb2 F21 89.1(4)
F24 Sb2 F21 89.6(4)
F25 Sb2 F21 89.7(4)
F23 Sb2 F21 179.4(4)
F35 Sb3 F32 88.6(6)
F35 Sb3 F33 88.9(5)
F32 Sb3 F33 94.6(7)
F35 Sb3 F34 92.8(5)
F32 Sb3 F34 176.6(7)
F33 Sb3 F34 88.6(6)
F35 Sb3 F36 179.0(4)
F32 Sb3 F36 91.1(5)
F33 Sb3 F36 90.2(4)
F34 Sb3 F36 87.6(5)
F35 Sb3 F31 91.3(4)
F32 Sb3 F31 87.1(7)
F33 Sb3 F31 178.4(6)
F34 Sb3 F31 89.7(6)
F36 Sb3 F31 89.7(4)
F46 Sb4 F41 89.7(7)
F46 Sb4 F43 90.3(7)
F41 Sb4 F43 178.9(6)
F46 Sb4 F44 91.5(5)
F41 Sb4 F44 89.0(5)
F43 Sb4 F44 89.9(6)
F46 Sb4 F42 87.9(5)
F41 Sb4 F42 92.4(5)
F43 Sb4 F42 88.7(6)
F44 Sb4 F42 178.5(5)
F46 Sb4 F45 179.4(6)
F41 Sb4 F45 90.7(6)
F43 Sb4 F45 89.3(7)
F44 Sb4 F45 88.1(4)
F42 Sb4 F45 92.5(5)
C206 C201 C202 120.0(14)
C206 C201 H201 120.0
C202 C201 H201 120.0
C203 C202 C201 120.4(14)
C203 C202 H202 119.8
C201 C202 H202 119.8
C202 C203 C204 120.7(13)
C202 C203 H203 119.7
C204 C203 H203 119.7
C205 C204 C203 118.2(14)
C205 C204 H204 120.9
C203 C204 H204 120.9
C206 C205 C204 122.3(14)
C206 C205 H205 118.8
C204 C205 H205 118.8
C205 C206 C201 118.4(14)
C205 C206 H206 120.8
C201 C206 H206 120.8
C212 C211 C216 118.2(13)
C212 C211 H211 120.9
C216 C211 H211 120.9
C213 C212 C211 121.3(14)
C213 C212 H212 119.3
C211 C212 H212 119.3
C214 C213 C212 120.1(14)
C214 C213 H213 120.0
C212 C213 H213 120.0
C213 C214 C215 119.3(14)
C213 C214 H214 120.3
C215 C214 H214 120.3
C216 C215 C214 121.7(14)
C216 C215 H215 119.1
C214 C215 H215 119.1
C215 C216 C211 119.4(14)
C215 C216 H216 120.3
C211 C216 H216 120.3
C226 C221 C222 118.0(15)
C226 C221 H221 121.0
C222 C221 H221 121.0
C223 C222 C221 118.6(17)
C223 C222 H222 120.7
C221 C222 H222 120.7
C222 C223 C224 121.9(16)
C222 C223 H223 119.1
C224 C223 H223 119.1
C225 C224 C223 119.0(15)
C225 C224 H224 120.5
C223 C224 H224 120.5
C224 C225 C226 121.3(15)
C224 C225 H225 119.3
C226 C225 H225 119.3
C225 C226 C221 121.1(15)
C225 C226 H226 119.5
C221 C226 H226 119.5
C232 C231 C236 116.0(17)
C232 C231 H231 122.0
C236 C231 H231 122.0
C231 C232 C233 123.7(18)
C231 C232 H232 118.1
C233 C232 H232 118.1
C232 C233 C234 118.6(18)
C232 C233 H233 120.7
C234 C233 H233 120.7
C235 C234 C233 117.7(18)
C235 C234 H234 121.1
C233 C234 H234 121.1
C234 C235 C236 124.2(18)
C234 C235 H235 117.9
C236 C235 H235 117.9
C235 C236 C231 119.6(16)
C235 C236 H236 120.2
C231 C236 H236 120.2
C246 C241 C242 121.3(17)
C246 C241 H241 119.3
C242 C241 H241 119.3
C243 C242 C241 118(2)
C243 C242 H242 120.8
C241 C242 H242 120.8
C242 C243 C244 122(2)
C242 C243 H243 118.9
C244 C243 H243 118.9
C243 C244 C245 119.9(17)
C243 C244 H244 120.1
C245 C244 H244 120.1
C246 C245 C244 118.1(19)
C246 C245 H245 120.9
C244 C245 H245 120.9
C245 C246 C241 120.1(18)
C245 C246 H246 120.0
C241 C246 H246 120.0
C256 C251 C252 113(2)
C256 C251 H251 123.3
C252 C251 H251 123.3
C253 C252 C251 117(2)
C253 C252 H252 121.3
C251 C252 H252 121.3
C254 C253 C252 127(2)
C254 C253 H253 116.4
C252 C253 H253 116.4
C253 C254 C255 117(2)
C253 C254 H254 121.6
C255 C254 H254 121.6
C254 C255 C256 126(2)
C254 C255 H255 116.9
C256 C255 H255 116.9
C255 C256 C251 118(2)
C255 C256 H256 120.9
C251 C256 H256 120.9
C262 C261 C266 119.6(15)
C262 C261 H261 120.2
C266 C261 H261 120.2
C261 C262 C263 121.3(16)
C261 C262 H262 119.4
C263 C262 H262 119.4
C262 C263 C264 119.0(16)
C262 C263 H263 120.5
C264 C263 H263 120.5
C265 C264 C263 119.1(17)
C265 C264 H264 120.5
C263 C264 H264 120.5
C266 C265 C264 121.7(17)
C266 C265 H265 119.2
C264 C265 H265 119.2
C265 C266 C261 119.3(16)
C265 C266 H266 120.3
C261 C266 H266 120.3
C272 C271 C276 114.9(17)
C272 C271 H271 122.6
C276 C271 H271 122.6
C273 C272 C271 126.2(18)
C273 C272 H272 116.9
C271 C272 H272 116.9
C272 C273 C274 118.3(19)
C272 C273 H273 120.8
C274 C273 H273 120.8
C273 C274 C275 118.9(18)
C273 C274 H274 120.6
C275 C274 H274 120.6
C276 C275 C274 119.4(17)
C276 C275 H275 120.3
C274 C275 H275 120.3
C275 C276 C271 122.4(17)
C275 C276 H276 118.8
C271 C276 H276 118.8
C286 C281 C282 119.0(16)
C286 C281 H281 120.5
C282 C281 H281 120.5
C283 C282 C281 119.5(15)
C283 C282 H282 120.2
C281 C282 H282 120.2
C282 C283 C284 121.1(15)
C282 C283 H283 119.5
C284 C283 H283 119.5
C285 C284 C283 118.3(15)
C285 C284 H284 120.9
C283 C284 H284 120.9
C284 C285 C286 121.2(15)
C284 C285 H285 119.4
C286 C285 H285 119.4
C281 C286 C285 120.9(16)
C281 C286 H286 119.5
C285 C286 H286 119.5
C292 C291 C296 121(2)
C292 C291 H291 119.5
C296 C291 H291 119.5
C291 C292 C293 123(2)
C291 C292 H292 118.4
C293 C292 H292 118.4
C294 C293 C292 118(3)
C294 C293 H293 120.9
C292 C293 H293 120.9
C295 C294 C293 121(2)
C295 C294 H294 119.5
C293 C294 H294 119.5
C294 C295 C296 122(2)
C294 C295 H295 119.0
C296 C295 H295 119.0
C291 C296 C295 114(2)
C291 C296 H296 122.8
C295 C296 H296 122.8

loop_
_geom_bond_atom_site_label_1
_geom_bond_atom_site_label_2
_geom_bond_distance
U1 O4 1.801(8)
U1 O2 2.053(8)
U1 O3 2.092(8)
U1 O1 2.128(9)
U1 N1 2.566(9)
U1 N3 2.603(10)
U1 N2 2.657(9)
U1 C9 3.066(11)
O1 C9 1.378(14)
O2 C22 1.373(14)
O3 C35 1.362(13)
N1 C1 1.487(14)
N1 C6 1.492(14)
N1 C7 1.517(14)
N2 C20 1.488(14)
N2 C3 1.495(14)
N2 C2 1.499(14)
N3 C4 1.493(15)
N3 C33 1.499(15)
N3 C5 1.517(15)
C1 C2 1.494(17)
C1 H1A 0.9900
C1 H1B 0.9900
C2 H2A 0.9900
C2 H2B 0.9900
C3 C4 1.511(17)
C3 H3A 0.9900
C3 H3B 0.9900
C4 H4A 0.9900
C4 H4B 0.9900
C5 C6 1.515(16)
C5 H5A 0.9900
C5 H5B 0.9900
C6 H6A 0.9900
C6 H6B 0.9900
C7 C8 1.503(17)
C7 H7A 0.9900
C7 H7B 0.9900
C8 C9 1.393(17)
C8 C13 1.409(17)
C9 C10 1.390(18)
C10 C11 1.391(17)
C10 C14 1.498(19)
C11 C12 1.400(18)
C11 H11 0.9500
C12 C13 1.385(17)
C12 C19 1.522(19)
C13 H13 0.9500
C14 C15 1.580(17)
C14 H14A 0.9900
C14 H14B 0.9900
C15 C16 1.510(19)
C15 C17 1.52(2)
C15 C18 1.521(19)
C16 H16A 0.9800
C16 H16B 0.9800
C16 H16C 0.9800
C17 H17A 0.9800
C17 H17B 0.9800
C17 H17C 0.9800
C18 H18A 0.9800
C18 H18B 0.9800
C18 H18C 0.9800
C19 H19A 0.9800
C19 H19B 0.9800
C19 H19C 0.9800
C20 C21 1.503(17)
C20 H20A 0.9900
C20 H20B 0.9900
C21 C22 1.387(17)
C21 C26 1.407(18)
C22 C23 1.395(16)
C23 C24 1.404(16)
C23 C27 1.490(15)
C24 C25 1.430(17)
C24 H24 0.9500
C25 C26 1.344(18)
C25 C32 1.493(17)
C26 H26 0.9500
C27 C28 1.534(16)
C27 H27A 0.9900
C27 H27B 0.9900
C28 C30 1.530(18)
C28 C29 1.532(18)
C28 C31 1.553(18)
C29 H29A 0.9800
C29 H29B 0.9800
C29 H29C 0.9800
C30 H30A 0.9800
C30 H30B 0.9800
C30 H30C 0.9800
C31 H31A 0.9800
C31 H31B 0.9800
C31 H31C 0.9800
C32 H32A 0.9800
C32 H32B 0.9800
C32 H32C 0.9800
C33 C34 1.517(16)
C33 H33A 0.9900
C33 H33B 0.9900
C34 C39 1.404(16)
C34 C35 1.410(17)
C35 C36 1.371(18)
C36 C37 1.401(17)
C36 C40 1.496(17)
C37 C38 1.383(18)
C37 H37 0.9500
C38 C39 1.389(18)
C38 C45 1.509(16)
C39 H39 0.9500
C40 C41 1.561(17)
C40 H40A 0.9900
C40 H40B 0.9900
C41 C43 1.511(18)
C41 C44 1.519(18)
C41 C42 1.556(17)
C42 H42A 0.9800
C42 H42B 0.9800
C42 H42C 0.9800
C43 H43A 0.9800
C43 H43B 0.9800
C43 H43C 0.9800
C44 H44A 0.9800
C44 H44B 0.9800
C44 H44C 0.9800
C45 H45A 0.9800
C45 H45B 0.9800
C45 H45C 0.9800
U2 O8 1.782(8)
U2 O6 2.039(7)
U2 O5 2.088(8)
U2 O7 2.158(8)
U2 N6 2.554(9)
U2 N4 2.602(10)
U2 N5 2.631(10)
U2 C80 3.069(12)
O5 C54 1.371(13)
O6 C67 1.382(14)
O7 C80 1.354(13)
N4 C52 1.486(15)
N4 C46 1.494(15)
N4 C51 1.508(14)
N5 C48 1.474(15)
N5 C47 1.496(14)
N5 C65 1.533(14)
N6 C50 1.477(14)
N6 C78 1.506(14)
N6 C49 1.524(14)
C46 C47 1.509(16)
C46 H46A 0.9900
C46 H46B 0.9900
C47 H47A 0.9900
C47 H47B 0.9900
C48 C49 1.531(15)
C48 H48A 0.9900
C48 H48B 0.9900
C49 H49A 0.9900
C49 H49B 0.9900
C50 C51 1.534(16)
C50 H50A 0.9900
C50 H50B 0.9900
C51 H51A 0.9900
C51 H51B 0.9900
C52 C53 1.522(17)
C52 H52A 0.9900
C52 H52B 0.9900
C53 C58 1.378(17)
C53 C54 1.392(16)
C54 C55 1.398(16)
C55 C56 1.406(17)
C55 C59 1.506(16)
C56 C57 1.373(18)
C56 H56 0.9500
C57 C58 1.404(18)
C57 C64 1.519(18)
C58 H58 0.9500
C59 C60 1.541(19)
C59 H59A 0.9900
C59 H59B 0.9900
C60 C63 1.512(19)
C60 C61 1.534(19)
C60 C62 1.543(18)
C61 H61A 0.9800
C61 H61B 0.9800
C61 H61C 0.9800
C62 H62A 0.9800
C62 H62B 0.9800
C62 H62C 0.9800
C63 H63A 0.9800
C63 H63B 0.9800
C63 H63C 0.9800
C64 H64A 0.9800
C64 H64B 0.9800
C64 H64C 0.9800
C65 C66 1.494(16)
C65 H65A 0.9900
C65 H65B 0.9900
C66 C71 1.367(17)
C66 C67 1.422(17)
C67 C68 1.366(17)
C68 C69 1.414(17)
C68 C72 1.506(17)
C69 C70 1.361(17)
C69 H69 0.9500
C70 C71 1.412(17)
C70 C77 1.499(17)
C71 H71 0.9500
C72 C73 1.554(17)
C72 H72A 0.9900
C72 H72B 0.9900
C73 C74 1.508(17)
C73 C75 1.533(19)
C73 C76 1.533(17)
C74 H74A 0.9800
C74 H74B 0.9800
C74 H74C 0.9800
C75 H75A 0.9800
C75 H75B 0.9800
C75 H75C 0.9800
C76 H76A 0.9800
C76 H76B 0.9800
C76 H76C 0.9800
C77 H77A 0.9800
C77 H77B 0.9800
C77 H77C 0.9800
C78 C79 1.533(17)
C78 H78A 0.9900
C78 H78B 0.9900
C79 C84 1.375(17)
C79 C80 1.395(17)
C80 C81 1.375(17)
C81 C82 1.418(18)
C81 C85 1.508(17)
C82 C83 1.362(17)
C82 H82 0.9500
C83 C84 1.382(18)
C83 C90 1.517(16)
C84 H84 0.9500
C85 C86 1.537(18)
C85 H85A 0.9900
C85 H85B 0.9900
C86 C87 1.521(18)
C86 C88 1.522(19)
C86 C89 1.545(18)
C87 H87A 0.9800
C87 H87B 0.9800
C87 H87C 0.9800
C88 H88A 0.9800
C88 H88B 0.9800
C88 H88C 0.9800
C89 H89A 0.9800
C89 H89B 0.9800
C89 H89C 0.9800
C90 H90A 0.9800
C90 H90B 0.9800
C90 H90C 0.9800
U3 O12 1.797(8)
U3 O10 2.071(8)
U3 O11 2.082(8)
U3 O9 2.136(8)
U3 N7 2.567(10)
U3 N9 2.614(9)
U3 N8 2.622(10)
U3 C99 3.070(11)
O9 C99 1.378(14)
O10 C112 1.355(13)
O11 C125 1.366(13)
N7 C91 1.485(14)
N7 C96 1.507(15)
N7 C97 1.524(14)
N8 C92 1.488(14)
N8 C93 1.496(14)
N8 C110 1.531(14)
N9 C94 1.469(15)
N9 C95 1.499(15)
N9 C123 1.509(16)
C91 C92 1.513(16)
C91 H91A 0.9900
C91 H91B 0.9900
C92 H92A 0.9900
C92 H92B 0.9900
C93 C94 1.510(16)
C93 H93A 0.9900
C93 H93B 0.9900
C94 H94A 0.9900
C94 H94B 0.9900
C95 C96 1.534(16)
C95 H95A 0.9900
C95 H95B 0.9900
C96 H96A 0.9900
C96 H96B 0.9900
C97 C98 1.486(17)
C97 H97A 0.9900
C97 H97B 0.9900
C98 C103 1.380(17)
C98 C99 1.384(17)
C99 C100 1.392(17)
C100 C101 1.400(18)
C100 C104 1.517(18)
C101 C102 1.362(17)
C101 H101 0.9500
C102 C103 1.402(17)
C102 C109 1.524(17)
C103 H103 0.9500
C104 C105 1.538(19)
C104 H10A 0.9900
C104 H10B 0.9900
C105 C106 1.522(19)
C105 C107 1.544(19)
C105 C108 1.545(19)
C106 H10C 0.9800
C106 H10D 0.9800
C106 H10E 0.9800
C107 H10F 0.9800
C107 H10G 0.9800
C107 H10H 0.9800
C108 H10I 0.9800
C108 H10J 0.9800
C108 H10K 0.9800
C109 H10L 0.9800
C109 H10M 0.9800
C109 H10N 0.9800
C110 C111 1.497(15)
C110 H11A 0.9900
C110 H11B 0.9900
C111 C116 1.393(17)
C111 C112 1.405(17)
C112 C113 1.400(16)
C113 C114 1.377(17)
C113 C117 1.495(15)
C114 C115 1.366(16)
C114 H114 0.9500
C115 C116 1.405(16)
C115 C122 1.504(18)
C116 H116 0.9500
C117 C118 1.550(17)
C117 H11C 0.9900
C117 H11D 0.9900
C118 C121 1.498(18)
C118 C119 1.51(2)
C118 C120 1.53(2)
C119 H11E 0.9800
C119 H11F 0.9800
C119 H11G 0.9800
C120 H12A 0.9800
C120 H12B 0.9800
C120 H12C 0.9800
C121 H12D 0.9800
C121 H12E 0.9800
C121 H12F 0.9800
C122 H12G 0.9800
C122 H12H 0.9800
C122 H12I 0.9800
C123 C124 1.484(17)
C123 H12J 0.9900
C123 H12K 0.9900
C124 C129 1.402(17)
C124 C125 1.417(17)
C125 C126 1.405(18)
C126 C127 1.375(17)
C126 C130 1.500(17)
C127 C128 1.404(18)
C127 H127 0.9500
C128 C129 1.393(19)
C128 C135 1.493(17)
C129 H129 0.9500
C130 C131 1.540(18)
C130 H13A 0.9900
C130 H13B 0.9900
C131 C134 1.502(18)
C131 C133 1.530(18)
C131 C132 1.547(18)
C132 H13C 0.9800
C132 H13D 0.9800
C132 H13E 0.9800
C133 H13F 0.9800
C133 H13G 0.9800
C133 H13H 0.9800
C134 H13I 0.9800
C134 H13J 0.9800
C134 H13K 0.9800
C135 H13L 0.9800
C135 H13M 0.9800
C135 H13N 0.9800
U4 O16 1.791(7)
U4 O14 2.059(8)
U4 O13 2.092(8)
U4 O15 2.140(8)
U4 N12 2.581(10)
U4 N10 2.630(10)
U4 N11 2.640(9)
U4 C170 3.069(12)
O13 C144 1.351(14)
O14 C157 1.385(14)
O15 C170 1.362(14)
N10 C136 1.489(15)
N10 C142 1.490(15)
N10 C141 1.503(16)
N11 C155 1.483(14)
N11 C138 1.487(15)
N11 C137 1.519(14)
N12 C140 1.460(15)
N12 C168 1.487(15)
N12 C139 1.525(14)
C136 C137 1.525(17)
C136 H13O 0.9900
C136 H13P 0.9900
C137 H13Q 0.9900
C137 H13R 0.9900
C138 C139 1.527(16)
C138 H13S 0.9900
C138 H13T 0.9900
C139 H13U 0.9900
C139 H13V 0.9900
C140 C141 1.508(17)
C140 H14C 0.9900
C140 H14D 0.9900
C141 H14E 0.9900
C141 H14F 0.9900
C142 C143 1.532(18)
C142 H14G 0.9900
C142 H14H 0.9900
C143 C148 1.385(18)
C143 C144 1.397(17)
C144 C145 1.394(17)
C145 C146 1.410(17)
C145 C149 1.513(18)
C146 C147 1.347(19)
C146 H146 0.9500
C147 C148 1.42(2)
C147 C154 1.508(17)
C148 H148 0.9500
C149 C150 1.557(18)
C149 H14I 0.9900
C149 H14J 0.9900
C150 C152 1.502(19)
C150 C151 1.510(17)
C150 C153 1.561(18)
C151 H15A 0.9800
C151 H15B 0.9800
C151 H15C 0.9800
C152 H15D 0.9800
C152 H15E 0.9800
C152 H15F 0.9800
C153 H15G 0.9800
C153 H15H 0.9800
C153 H15I 0.9800
C154 H15J 0.9800
C154 H15K 0.9800
C154 H15L 0.9800
C155 C156 1.512(17)
C155 H15M 0.9900
C155 H15N 0.9900
C156 C161 1.369(17)
C156 C157 1.382(17)
C157 C158 1.363(17)
C158 C159 1.409(18)
C158 C162 1.508(16)
C159 C160 1.391(17)
C159 H159 0.9500
C160 C161 1.401(18)
C160 C167 1.491(17)
C161 H161 0.9500
C162 C163 1.559(17)
C162 H16D 0.9900
C162 H16E 0.9900
C163 C166 1.50(2)
C163 C165 1.50(2)
C163 C164 1.525(19)
C164 H16F 0.9800
C164 H16G 0.9800
C164 H16H 0.9800
C165 H16I 0.9800
C165 H16J 0.9800
C165 H16K 0.9800
C166 H16L 0.9800
C166 H16M 0.9800
C166 H16N 0.9800
C167 H16O 0.9800
C167 H16P 0.9800
C167 H16Q 0.9800
C168 C169 1.507(16)
C168 H16R 0.9900
C168 H16S 0.9900
C169 C174 1.396(16)
C169 C170 1.397(17)
C170 C171 1.388(17)
C171 C172 1.403(17)
C171 C175 1.482(17)
C172 C173 1.401(18)
C172 H172 0.9500
C173 C174 1.376(16)
C173 C180 1.510(17)
C174 H174 0.9500
C175 C176 1.554(18)
C175 H17D 0.9900
C175 H17E 0.9900
C176 C179 1.509(19)
C176 C177 1.517(19)
C176 C178 1.531(18)
C177 H17F 0.9800
C177 H17G 0.9800
C177 H17H 0.9800
C178 H17I 0.9800
C178 H17J 0.9800
C178 H17K 0.9800
C179 H17L 0.9800
C179 H17M 0.9800
C179 H17N 0.9800
C180 H18D 0.9800
C180 H18E 0.9800
C180 H18F 0.9800
Sb1 F16 1.842(9)
Sb1 F13 1.848(7)
Sb1 F15 1.859(9)
Sb1 F11 1.864(8)
Sb1 F12 1.870(8)
Sb1 F14 1.877(8)
Sb2 F22 1.829(8)
Sb2 F26 1.838(9)
Sb2 F24 1.847(11)
Sb2 F25 1.868(10)
Sb2 F23 1.869(8)
Sb2 F21 1.872(8)
Sb3 F35 1.827(9)
Sb3 F32 1.840(11)
Sb3 F33 1.841(9)
Sb3 F34 1.842(10)
Sb3 F36 1.869(9)
Sb3 F31 1.873(8)
Sb4 F46 1.816(11)
Sb4 F41 1.833(11)
Sb4 F43 1.840(13)
Sb4 F44 1.848(8)
Sb4 F42 1.860(9)
Sb4 F45 1.886(10)
C201 C206 1.385(19)
C201 C202 1.391(19)
C201 H201 0.9500
C202 C203 1.352(19)
C202 H202 0.9500
C203 C204 1.38(2)
C203 H203 0.9500
C204 C205 1.38(2)
C204 H204 0.9500
C205 C206 1.36(2)
C205 H205 0.9500
C206 H206 0.9500
C211 C212 1.376(19)
C211 C216 1.404(19)
C211 H211 0.9500
C212 C213 1.37(2)
C212 H212 0.9500
C213 C214 1.35(2)
C213 H213 0.9500
C214 C215 1.38(2)
C214 H214 0.9500
C215 C216 1.35(2)
C215 H215 0.9500
C216 H216 0.9500
C221 C226 1.40(2)
C221 C222 1.40(2)
C221 H221 0.9500
C222 C223 1.38(2)
C222 H222 0.9500
C223 C224 1.39(2)
C223 H223 0.9500
C224 C225 1.33(2)
C224 H224 0.9500
C225 C226 1.37(2)
C225 H225 0.9500
C226 H226 0.9500
C231 C232 1.36(2)
C231 C236 1.40(2)
C231 H231 0.9500
C232 C233 1.37(3)
C232 H232 0.9500
C233 C234 1.39(2)
C233 H233 0.9500
C234 C235 1.33(2)
C234 H234 0.9500
C235 C236 1.35(3)
C235 H235 0.9500
C236 H236 0.9500
C241 C246 1.38(3)
C241 C242 1.38(3)
C241 H241 0.9500
C242 C243 1.32(3)
C242 H242 0.9500
C243 C244 1.36(3)
C243 H243 0.9500
C244 C245 1.41(3)
C244 H244 0.9500
C245 C246 1.34(3)
C245 H245 0.9500
C246 H246 0.9500
C251 C256 1.42(3)
C251 C252 1.50(3)
C251 H251 0.9500
C252 C253 1.35(3)
C252 H252 0.9500
C253 C254 1.26(3)
C253 H253 0.9500
C254 C255 1.31(3)
C254 H254 0.9500
C255 C256 1.37(2)
C255 H255 0.9500
C256 H256 0.9500
C261 C262 1.36(2)
C261 C266 1.41(2)
C261 H261 0.9500
C262 C263 1.37(2)
C262 H262 0.9500
C263 C264 1.40(2)
C263 H263 0.9500
C264 C265 1.38(2)
C264 H264 0.9500
C265 C266 1.35(2)
C265 H265 0.9500
C266 H266 0.9500
C271 C272 1.36(2)
C271 C276 1.38(2)
C271 H271 0.9500
C272 C273 1.32(2)
C272 H272 0.9500
C273 C274 1.39(2)
C273 H273 0.9500
C274 C275 1.39(3)
C274 H274 0.9500
C275 C276 1.37(2)
C275 H275 0.9500
C276 H276 0.9500
C281 C286 1.37(2)
C281 C282 1.39(2)
C281 H281 0.9500
C282 C283 1.38(2)
C282 H282 0.9500
C283 C284 1.39(2)
C283 H283 0.9500
C284 C285 1.36(2)
C284 H284 0.9500
C285 C286 1.37(2)
C285 H285 0.9500
C286 H286 0.9500
C291 C292 1.35(3)
C291 C296 1.38(3)
C291 H291 0.9500
C292 C293 1.35(3)
C292 H292 0.9500
C293 C294 1.35(3)
C293 H293 0.9500
C294 C295 1.34(3)
C294 H294 0.9500
C295 C296 1.44(3)
C295 H295 0.9500
C296 H296 0.9500

loop_
_geom_torsion_atom_site_label_1
_geom_torsion_atom_site_label_2
_geom_torsion_atom_site_label_3
_geom_torsion_atom_site_label_4
_geom_torsion
O4 U1 O1 C9 25.0(8)
O2 U1 O1 C9 178.7(9)
O3 U1 O1 C9 107.2(8)
N1 U1 O1 C9 -60.6(8)
N3 U1 O1 C9 -28.8(11)
N2 U1 O1 C9 -118.7(8)
O4 U1 O2 C22 152.5(11)
O3 U1 O2 C22 -128.1(12)
O1 U1 O2 C22 91.2(12)
N1 U1 O2 C22 19.5(13)
N3 U1 O2 C22 -66.6(13)
N2 U1 O2 C22 -34.3(12)
C9 U1 O2 C22 91.8(12)
O4 U1 O3 C35 -20.5(12)
O2 U1 O3 C35 -170.8(13)
O1 U1 O3 C35 -101.6(13)
N1 U1 O3 C35 58.9(14)
N3 U1 O3 C35 52.2(12)
N2 U1 O3 C35 117.3(12)
C9 U1 O3 C35 -66.7(14)
O4 U1 N1 C1 159.4(8)
O2 U1 N1 C1 -42.3(8)
O3 U1 N1 C1 78.8(9)
O1 U1 N1 C1 -114.3(8)
N3 U1 N1 C1 85.6(8)
N2 U1 N1 C1 13.1(7)
C9 U1 N1 C1 -135.6(8)
O4 U1 N1 C6 37.4(7)
O2 U1 N1 C6 -164.3(6)
O3 U1 N1 C6 -43.2(9)
O1 U1 N1 C6 123.7(7)
N3 U1 N1 C6 -36.4(6)
N2 U1 N1 C6 -108.9(7)
C9 U1 N1 C6 102.4(7)
O4 U1 N1 C7 -80.3(7)
O2 U1 N1 C7 78.0(7)
O3 U1 N1 C7 -161.0(6)
O1 U1 N1 C7 5.9(7)
N3 U1 N1 C7 -154.1(8)
N2 U1 N1 C7 133.3(7)
C9 U1 N1 C7 -15.3(7)
O4 U1 N2 C20 149.2(7)
O2 U1 N2 C20 -25.7(7)
O3 U1 N2 C20 59.1(7)
O1 U1 N2 C20 -92.2(7)
N1 U1 N2 C20 -155.5(8)
N3 U1 N2 C20 128.9(7)
C9 U1 N2 C20 -117.7(7)
O4 U1 N2 C3 28.2(9)
O2 U1 N2 C3 -146.7(8)
O3 U1 N2 C3 -61.9(8)
O1 U1 N2 C3 146.7(7)
N1 U1 N2 C3 83.4(8)
N3 U1 N2 C3 7.9(7)
C9 U1 N2 C3 121.3(7)
O4 U1 N2 C2 -90.7(8)
O2 U1 N2 C2 94.3(7)
O3 U1 N2 C2 179.2(7)
O1 U1 N2 C2 27.8(8)
N1 U1 N2 C2 -35.5(6)
N3 U1 N2 C2 -111.1(7)
C9 U1 N2 C2 2.4(8)
O4 U1 N3 C4 161.2(8)
O2 U1 N3 C4 0.6(9)
O3 U1 N3 C4 67.5(7)
O1 U1 N3 C4 -141.6(7)
N1 U1 N3 C4 -108.0(7)
N2 U1 N3 C4 -32.9(7)
C9 U1 N3 C4 -154.3(6)
O4 U1 N3 C33 41.2(7)
O2 U1 N3 C33 -119.4(7)
O3 U1 N3 C33 -52.5(7)
O1 U1 N3 C33 98.4(8)
N1 U1 N3 C33 132.0(7)
N2 U1 N3 C33 -152.9(7)
C9 U1 N3 C33 85.7(7)
O4 U1 N3 C5 -76.9(7)
O2 U1 N3 C5 122.5(7)
O3 U1 N3 C5 -170.6(8)
O1 U1 N3 C5 -19.7(10)
N1 U1 N3 C5 13.9(7)
N2 U1 N3 C5 89.0(7)
C9 U1 N3 C5 -32.3(8)
C6 N1 C1 C2 132.0(10)
C7 N1 C1 C2 -108.8(11)
U1 N1 C1 C2 13.2(12)
N1 C1 C2 N2 -53.7(14)
C20 N2 C2 C1 179.8(10)
C3 N2 C2 C1 -60.8(13)
U1 N2 C2 C1 60.4(10)
C20 N2 C3 C4 -105.4(11)
C2 N2 C3 C4 131.4(11)
U1 N2 C3 C4 18.7(12)
C33 N3 C4 C3 178.8(10)
C5 N3 C4 C3 -63.2(13)
U1 N3 C4 C3 58.9(11)
N2 C3 C4 N3 -53.1(14)
C4 N3 C5 C6 130.2(11)
C33 N3 C5 C6 -109.4(11)
U1 N3 C5 C6 10.9(12)
C1 N1 C6 C5 -65.5(12)
C7 N1 C6 C5 176.5(9)
U1 N1 C6 C5 58.1(10)
N3 C5 C6 N1 -48.0(14)
C1 N1 C7 C8 169.7(10)
C6 N1 C7 C8 -69.8(12)
U1 N1 C7 C8 45.5(11)
N1 C7 C8 C9 -68.4(14)
N1 C7 C8 C13 118.5(12)
U1 O1 C9 C10 -115.6(10)
U1 O1 C9 C8 64.1(12)
C13 C8 C9 O1 -176.7(10)
C7 C8 C9 O1 9.9(15)
C13 C8 C9 C10 3.0(17)
C7 C8 C9 C10 -170.4(11)
C13 C8 C9 U1 -143.9(10)
C7 C8 C9 U1 42.8(11)
O4 U1 C9 O1 -152.3(9)
O2 U1 C9 O1 -1.4(9)
O3 U1 C9 O1 -99.5(9)
N1 U1 C9 O1 113.4(9)
N3 U1 C9 O1 159.9(8)
N2 U1 C9 O1 75.5(9)
O4 U1 C9 C10 -61.8(11)
O2 U1 C9 C10 89.1(11)
O3 U1 C9 C10 -9.0(13)
O1 U1 C9 C10 90.5(14)
N1 U1 C9 C10 -156.1(12)
N3 U1 C9 C10 -109.6(11)
N2 U1 C9 C10 166.0(10)
O4 U1 C9 C8 81.6(8)
O2 U1 C9 C8 -127.5(7)
O3 U1 C9 C8 134.4(7)
O1 U1 C9 C8 -126.1(12)
N1 U1 C9 C8 -12.7(7)
N3 U1 C9 C8 33.8(8)
N2 U1 C9 C8 -50.6(8)
O1 C9 C10 C11 177.6(11)
C8 C9 C10 C11 -2.1(18)
U1 C9 C10 C11 133.6(10)
O1 C9 C10 C14 -7.1(18)
C8 C9 C10 C14 173.3(11)
U1 C9 C10 C14 -51.1(16)
C9 C10 C11 C12 -0.7(19)
C14 C10 C11 C12 -176.3(12)
C10 C11 C12 C13 3(2)
C10 C11 C12 C19 179.7(13)
C11 C12 C13 C8 -2(2)
C19 C12 C13 C8 -178.8(13)
C9 C8 C13 C12 -1.0(18)
C7 C8 C13 C12 172.1(12)
C9 C10 C14 C15 101.9(15)
C11 C10 C14 C15 -82.8(15)
C10 C14 C15 C16 -57.9(16)
C10 C14 C15 C17 -177.8(12)
C10 C14 C15 C18 64.2(16)
C3 N2 C20 C21 -169.5(10)
C2 N2 C20 C21 -47.4(14)
U1 N2 C20 C21 65.1(11)
N2 C20 C21 C22 -57.8(15)
N2 C20 C21 C26 124.5(12)
U1 O2 C22 C21 51.7(17)
U1 O2 C22 C23 -124.2(12)
C26 C21 C22 O2 -178.9(10)
C20 C21 C22 O2 3.3(16)
C26 C21 C22 C23 -3.1(18)
C20 C21 C22 C23 179.1(11)
O2 C22 C23 C24 176.6(10)
C21 C22 C23 C24 1.0(17)
O2 C22 C23 C27 -4.4(17)
C21 C22 C23 C27 179.9(11)
C22 C23 C24 C25 1.9(17)
C27 C23 C24 C25 -177.0(11)
C23 C24 C25 C26 -2.6(18)
C23 C24 C25 C32 177.3(12)
C24 C25 C26 C21 0.3(19)
C32 C25 C26 C21 -179.5(12)
C22 C21 C26 C25 2.4(19)
C20 C21 C26 C25 -179.9(12)
C22 C23 C27 C28 -88.7(14)
C24 C23 C27 C28 90.2(13)
C23 C27 C28 C30 -174.3(11)
C23 C27 C28 C29 64.6(14)
C23 C27 C28 C31 -55.6(14)
C4 N3 C33 C34 -59.6(14)
C5 N3 C33 C34 179.5(10)
U1 N3 C33 C34 58.3(12)
N3 C33 C34 C39 154.4(11)
N3 C33 C34 C35 -33.2(18)
U1 O3 C35 C36 141.3(11)
U1 O3 C35 C34 -39.5(19)
C39 C34 C35 O3 -176.6(11)
C33 C34 C35 O3 11.2(19)
C39 C34 C35 C36 2.7(19)
C33 C34 C35 C36 -169.6(12)
O3 C35 C36 C37 177.7(11)
C34 C35 C36 C37 -1(2)
O3 C35 C36 C40 -1.7(19)
C34 C35 C36 C40 179.1(12)
C35 C36 C37 C38 0(2)
C40 C36 C37 C38 179.1(12)
C36 C37 C38 C39 1(2)
C36 C37 C38 C45 -178.4(13)
C37 C38 C39 C34 0.4(19)
C45 C38 C39 C34 179.7(12)
C35 C34 C39 C38 -2.1(19)
C33 C34 C39 C38 170.9(11)
C35 C36 C40 C41 93.3(15)
C37 C36 C40 C41 -86.1(15)
C36 C40 C41 C43 174.6(11)
C36 C40 C41 C44 -65.1(14)
C36 C40 C41 C42 56.0(15)
O8 U2 O5 C54 21.6(12)
O6 U2 O5 C54 172.4(12)
O7 U2 O5 C54 101.7(12)
N6 U2 O5 C54 -56.4(14)
N4 U2 O5 C54 -51.2(12)
N5 U2 O5 C54 -115.8(12)
C80 U2 O5 C54 68.1(13)
O8 U2 O6 C67 -146.5(13)
O5 U2 O6 C67 133.1(14)
O7 U2 O6 C67 -87.7(14)
N6 U2 O6 C67 -15.6(15)
N4 U2 O6 C67 70.5(14)
N5 U2 O6 C67 37.6(13)
C80 U2 O6 C67 -87.9(14)
O8 U2 O7 C80 -24.5(8)
O6 U2 O7 C80 -179.3(8)
O5 U2 O7 C80 -106.3(8)
N6 U2 O7 C80 60.2(8)
N4 U2 O7 C80 27.7(10)
N5 U2 O7 C80 117.8(8)
O8 U2 N4 C52 -43.2(7)
O6 U2 N4 C52 118.7(7)
O5 U2 N4 C52 50.7(7)
O7 U2 N4 C52 -98.4(8)
N6 U2 N4 C52 -132.7(8)
N5 U2 N4 C52 152.8(8)
C80 U2 N4 C52 -86.4(8)
O8 U2 N4 C46 -162.0(8)
O6 U2 N4 C46 -0.2(9)
O5 U2 N4 C46 -68.1(7)
O7 U2 N4 C46 142.7(7)
N6 U2 N4 C46 108.5(7)
N5 U2 N4 C46 34.0(7)
C80 U2 N4 C46 154.8(7)
O8 U2 N4 C51 75.7(7)
O6 U2 N4 C51 -122.4(7)
O5 U2 N4 C51 169.7(8)
O7 U2 N4 C51 20.5(10)
N6 U2 N4 C51 -13.7(7)
N5 U2 N4 C51 -88.2(7)
C80 U2 N4 C51 32.6(8)
O8 U2 N5 C48 90.4(7)
O6 U2 N5 C48 -92.6(6)
O5 U2 N5 C48 -177.2(6)
O7 U2 N5 C48 -25.6(7)
N6 U2 N5 C48 37.5(6)
N4 U2 N5 C48 113.4(7)
C80 U2 N5 C48 -0.4(7)
O8 U2 N5 C47 -32.3(9)
O6 U2 N5 C47 144.7(8)
O5 U2 N5 C47 60.0(7)
O7 U2 N5 C47 -148.3(7)
N6 U2 N5 C47 -85.3(7)
N4 U2 N5 C47 -9.4(7)
C80 U2 N5 C47 -123.2(7)
O8 U2 N5 C65 -152.8(7)
O6 U2 N5 C65 24.2(7)
O5 U2 N5 C65 -60.5(7)
O7 U2 N5 C65 91.2(7)
N6 U2 N5 C65 154.2(8)
N4 U2 N5 C65 -129.9(7)
C80 U2 N5 C65 116.3(7)
O8 U2 N6 C50 -37.8(7)
O6 U2 N6 C50 164.3(6)
O5 U2 N6 C50 41.8(9)
O7 U2 N6 C50 -123.2(7)
N4 U2 N6 C50 36.5(7)
N5 U2 N6 C50 109.2(7)
C80 U2 N6 C50 -102.4(7)
O8 U2 N6 C78 80.5(7)
O6 U2 N6 C78 -77.4(7)
O5 U2 N6 C78 160.1(7)
O7 U2 N6 C78 -4.8(7)
N4 U2 N6 C78 154.8(7)
N5 U2 N6 C78 -132.4(7)
C80 U2 N6 C78 16.0(7)
O8 U2 N6 C49 -159.1(7)
O6 U2 N6 C49 43.0(8)
O5 U2 N6 C49 -79.5(8)
O7 U2 N6 C49 115.5(7)
N4 U2 N6 C49 -84.8(7)
N5 U2 N6 C49 -12.1(7)
C80 U2 N6 C49 136.3(7)
C52 N4 C46 C47 -177.6(9)
C51 N4 C46 C47 64.5(12)
U2 N4 C46 C47 -58.1(10)
C48 N5 C47 C46 -133.7(10)
C65 N5 C47 C46 108.0(11)
U2 N5 C47 C46 -16.9(11)
N4 C46 C47 N5 51.3(13)
C47 N5 C48 C49 60.8(12)
C65 N5 C48 C49 177.3(9)
U2 N5 C48 C49 -62.5(9)
C50 N6 C49 C48 -133.0(10)
C78 N6 C49 C48 107.6(10)
U2 N6 C49 C48 -15.0(11)
N5 C48 C49 N6 54.9(12)
C78 N6 C50 C51 -178.1(9)
C49 N6 C50 C51 64.5(12)
U2 N6 C50 C51 -59.1(10)
C52 N4 C51 C50 109.8(11)
C46 N4 C51 C50 -130.9(10)
U2 N4 C51 C50 -11.0(11)
N6 C50 C51 N4 48.9(13)
C46 N4 C52 C53 62.2(14)
C51 N4 C52 C53 -177.3(10)
U2 N4 C52 C53 -55.5(12)
N4 C52 C53 C58 -154.2(12)
N4 C52 C53 C54 28.9(18)
U2 O5 C54 C53 37.4(18)
U2 O5 C54 C55 -142.6(10)
C58 C53 C54 O5 176.0(11)
C52 C53 C54 O5 -7.2(19)
C58 C53 C54 C55 -4.0(19)
C52 C53 C54 C55 172.8(12)
O5 C54 C55 C56 -179.3(11)
C53 C54 C55 C56 0.7(18)
O5 C54 C55 C59 1.6(18)
C53 C54 C55 C59 -178.4(12)
C54 C55 C56 C57 2.6(18)
C59 C55 C56 C57 -178.3(12)
C55 C56 C57 C58 -2(2)
C55 C56 C57 C64 176.9(13)
C54 C53 C58 C57 4.2(19)
C52 C53 C58 C57 -172.9(12)
C56 C57 C58 C53 -1(2)
C64 C57 C58 C53 179.6(13)
C54 C55 C59 C60 -94.9(15)
C56 C55 C59 C60 86.1(15)
C55 C59 C60 C63 -56.4(15)
C55 C59 C60 C61 65.7(14)
C55 C59 C60 C62 -176.8(11)
C48 N5 C65 C66 50.3(13)
C47 N5 C65 C66 171.7(10)
U2 N5 C65 C66 -62.9(11)
N5 C65 C66 C71 -126.2(12)
N5 C65 C66 C67 53.9(15)
U2 O6 C67 C68 123.6(13)
U2 O6 C67 C66 -56.3(18)
C71 C66 C67 C68 -0.6(18)
C65 C66 C67 C68 179.3(11)
C71 C66 C67 O6 179.3(10)
C65 C66 C67 O6 -0.8(16)
O6 C67 C68 C69 -179.6(10)
C66 C67 C68 C69 0.3(18)
O6 C67 C68 C72 -0.2(19)
C66 C67 C68 C72 179.7(11)
C67 C68 C69 C70 -0.5(17)
C72 C68 C69 C70 -179.9(11)
C68 C69 C70 C71 1.0(18)
C68 C69 C70 C77 -179.5(12)
C67 C66 C71 C70 1.1(18)
C65 C66 C71 C70 -178.8(11)
C69 C70 C71 C66 -1.3(18)
C77 C70 C71 C66 179.2(12)
C67 C68 C72 C73 91.5(14)
C69 C68 C72 C73 -89.1(14)
C68 C72 C73 C74 55.8(14)
C68 C72 C73 C75 -66.7(13)
C68 C72 C73 C76 175.3(10)
C50 N6 C78 C79 68.9(12)
C49 N6 C78 C79 -171.1(9)
U2 N6 C78 C79 -46.3(11)
N6 C78 C79 C84 -117.4(12)
N6 C78 C79 C80 68.2(14)
U2 O7 C80 C81 117.4(10)
U2 O7 C80 C79 -64.1(12)
C84 C79 C80 O7 176.9(10)
C78 C79 C80 O7 -8.7(16)
C84 C79 C80 C81 -4.6(18)
C78 C79 C80 C81 169.8(11)
C84 C79 C80 U2 143.4(10)
C78 C79 C80 U2 -42.2(11)
O8 U2 C80 O7 152.7(9)
O6 U2 C80 O7 0.7(8)
O5 U2 C80 O7 98.9(8)
N6 U2 C80 O7 -114.0(8)
N4 U2 C80 O7 -160.6(7)
N5 U2 C80 O7 -76.2(8)
O8 U2 C80 C81 63.1(10)
O6 U2 C80 C81 -88.9(10)
O5 U2 C80 C81 9.3(12)
O7 U2 C80 C81 -89.6(13)
N6 U2 C80 C81 156.4(11)
N4 U2 C80 C81 109.8(10)
N5 U2 C80 C81 -165.8(9)
O8 U2 C80 C79 -80.5(7)
O6 U2 C80 C79 127.5(7)
O5 U2 C80 C79 -134.3(7)
O7 U2 C80 C79 126.8(12)
N6 U2 C80 C79 12.8(7)
N4 U2 C80 C79 -33.8(8)
N5 U2 C80 C79 50.6(8)
O7 C80 C81 C82 -176.9(11)
C79 C80 C81 C82 4.6(18)
U2 C80 C81 C82 -132.0(11)
O7 C80 C81 C85 4.2(18)
C79 C80 C81 C85 -174.2(11)
U2 C80 C81 C85 49.2(16)
C80 C81 C82 C83 -3(2)
C85 C81 C82 C83 176.2(13)
C81 C82 C83 C84 0(2)
C81 C82 C83 C90 -177.4(13)
C80 C79 C84 C83 2.2(18)
C78 C79 C84 C83 -172.1(12)
C82 C83 C84 C79 0(2)
C90 C83 C84 C79 177.8(12)
C80 C81 C85 C86 -102.1(14)
C82 C81 C85 C86 79.1(16)
C81 C85 C86 C87 176.3(12)
C81 C85 C86 C88 -63.1(16)
C81 C85 C86 C89 58.0(16)
O12 U3 O9 C99 25.2(8)
O10 U3 O9 C99 176.1(8)
O11 U3 O9 C99 106.7(8)
N7 U3 O9 C99 -61.2(8)
N9 U3 O9 C99 -31.4(10)
N8 U3 O9 C99 -118.4(8)
O12 U3 O10 C112 147.8(12)
O11 U3 O10 C112 -135.3(12)
O9 U3 O10 C112 81.5(12)
N7 U3 O10 C112 10.2(13)
N9 U3 O10 C112 -76.1(13)
N8 U3 O10 C112 -40.9(12)
C99 U3 O10 C112 83.1(12)
O12 U3 O11 C125 -26.5(13)
O10 U3 O11 C125 -175.4(13)
O9 U3 O11 C125 -107.1(13)
N7 U3 O11 C125 54.2(14)
N9 U3 O11 C125 47.1(13)
N8 U3 O11 C125 111.8(13)
C99 U3 O11 C125 -70.6(14)
O12 U3 N7 C91 159.9(7)
O10 U3 N7 C91 -41.1(8)
O11 U3 N7 C91 78.2(8)
O9 U3 N7 C91 -113.8(7)
N9 U3 N7 C91 85.5(7)
N8 U3 N7 C91 12.5(7)
C99 U3 N7 C91 -135.2(7)
O12 U3 N7 C96 36.7(7)
O10 U3 N7 C96 -164.3(6)
O11 U3 N7 C96 -45.0(9)
O9 U3 N7 C96 123.0(7)
N9 U3 N7 C96 -37.7(6)
N8 U3 N7 C96 -110.7(7)
C99 U3 N7 C96 101.6(7)
O12 U3 N7 C97 -79.2(7)
O10 U3 N7 C97 79.7(7)
O11 U3 N7 C97 -160.9(7)
O9 U3 N7 C97 7.1(7)
N9 U3 N7 C97 -153.6(7)
N8 U3 N7 C97 133.4(7)
C99 U3 N7 C97 -14.3(7)
O12 U3 N8 C92 -91.5(8)
O10 U3 N8 C92 95.4(7)
O11 U3 N8 C92 178.6(6)
O9 U3 N8 C92 25.4(7)
N7 U3 N8 C92 -37.5(6)
N9 U3 N8 C92 -112.5(7)
C99 U3 N8 C92 0.4(8)
O12 U3 N8 C93 30.0(10)
O10 U3 N8 C93 -143.1(8)
O11 U3 N8 C93 -59.9(7)
O9 U3 N8 C93 146.9(7)
N7 U3 N8 C93 84.0(7)
N9 U3 N8 C93 9.0(7)
C99 U3 N8 C93 122.0(7)
O12 U3 N8 C110 151.4(7)
O10 U3 N8 C110 -21.7(7)
O11 U3 N8 C110 61.5(7)
O9 U3 N8 C110 -91.7(7)
N7 U3 N8 C110 -154.6(7)
N9 U3 N8 C110 130.4(7)
C99 U3 N8 C110 -116.7(7)
O12 U3 N9 C94 161.3(8)
O10 U3 N9 C94 3.8(9)
O11 U3 N9 C94 68.0(7)
O9 U3 N9 C94 -138.7(7)
N7 U3 N9 C94 -107.1(7)
N8 U3 N9 C94 -33.0(7)
C99 U3 N9 C94 -152.3(7)
O12 U3 N9 C95 -76.4(8)
O10 U3 N9 C95 126.0(7)
O11 U3 N9 C95 -169.8(8)
O9 U3 N9 C95 -16.4(10)
N7 U3 N9 C95 15.2(7)
N8 U3 N9 C95 89.2(8)
C99 U3 N9 C95 -30.1(8)
O12 U3 N9 C123 42.6(7)
O10 U3 N9 C123 -114.9(7)
O11 U3 N9 C123 -50.7(7)
O9 U3 N9 C123 102.7(8)
N7 U3 N9 C123 134.2(8)
N8 U3 N9 C123 -151.7(8)
C99 U3 N9 C123 89.0(8)
C96 N7 C91 C92 135.5(9)
C97 N7 C91 C92 -107.1(10)
U3 N7 C91 C92 15.2(11)
C93 N8 C92 C91 -61.1(12)
C110 N8 C92 C91 -177.6(9)
U3 N8 C92 C91 62.7(9)
N7 C91 C92 N8 -55.0(12)
C92 N8 C93 C94 132.5(10)
C110 N8 C93 C94 -109.0(10)
U3 N8 C93 C94 16.1(11)
C95 N9 C94 C93 -65.9(12)
C123 N9 C94 C93 177.2(9)
U3 N9 C94 C93 57.4(10)
N8 C93 C94 N9 -50.5(13)
C94 N9 C95 C96 130.0(11)
C123 N9 C95 C96 -111.6(11)
U3 N9 C95 C96 9.9(12)
C91 N7 C96 C95 -66.5(12)
C97 N7 C96 C95 176.3(9)
U3 N7 C96 C95 58.7(10)
N9 C95 C96 N7 -47.1(13)
C91 N7 C97 C98 170.3(11)
C96 N7 C97 C98 -69.9(13)
U3 N7 C97 C98 45.1(12)
N7 C97 C98 C103 117.4(13)
N7 C97 C98 C99 -68.9(15)
U3 O9 C99 C98 64.2(12)
U3 O9 C99 C100 -116.8(10)
C103 C98 C99 O9 -175.6(10)
C97 C98 C99 O9 10.6(16)
C103 C98 C99 C100 5.4(18)
C97 C98 C99 C100 -168.4(11)
C103 C98 C99 U3 -142.5(10)
C97 C98 C99 U3 43.7(11)
O12 U3 C99 O9 -152.1(9)
O10 U3 C99 O9 -4.0(8)
O11 U3 C99 O9 -102.1(9)
N7 U3 C99 O9 112.7(8)
N9 U3 C99 O9 157.9(7)
N8 U3 C99 O9 74.9(9)
O12 U3 C99 C98 81.7(8)
O10 U3 C99 C98 -130.2(7)
O11 U3 C99 C98 131.7(7)
O9 U3 C99 C98 -126.2(12)
N7 U3 C99 C98 -13.6(7)
N9 U3 C99 C98 31.7(8)
N8 U3 C99 C98 -51.3(8)
O12 U3 C99 C100 -62.5(11)
O10 U3 C99 C100 85.7(11)
O11 U3 C99 C100 -12.4(13)
O9 U3 C99 C100 89.7(13)
N7 U3 C99 C100 -157.7(11)
N9 U3 C99 C100 -112.5(11)
N8 U3 C99 C100 164.6(10)
O9 C99 C100 C101 174.6(11)
C98 C99 C100 C101 -6.5(18)
U3 C99 C100 C101 130.3(10)
O9 C99 C100 C104 -7.9(18)
C98 C99 C100 C104 171.0(11)
U3 C99 C100 C104 -52.2(16)
C99 C100 C101 C102 2.1(19)
C104 C100 C101 C102 -175.4(12)
C100 C101 C102 C103 3.1(19)
C100 C101 C102 C109 178.2(12)
C99 C98 C103 C102 0.2(18)
C97 C98 C103 C102 173.8(11)
C101 C102 C103 C98 -4.3(18)
C109 C102 C103 C98 -179.5(11)
C99 C100 C104 C105 98.0(15)
C101 C100 C104 C105 -84.6(16)
C100 C104 C105 C106 -68.1(16)
C100 C104 C105 C107 55.9(16)
C100 C104 C105 C108 172.9(12)
C92 N8 C110 C111 -51.3(13)
C93 N8 C110 C111 -171.6(9)
U3 N8 C110 C111 61.9(11)
N8 C110 C111 C116 123.3(12)
N8 C110 C111 C112 -55.6(15)
U3 O10 C112 C113 -123.6(12)
U3 O10 C112 C111 59.3(17)
C116 C111 C112 O10 -178.7(11)
C110 C111 C112 O10 0.3(17)
C116 C111 C112 C113 4.2(18)
C110 C111 C112 C113 -176.9(11)
O10 C112 C113 C114 178.0(11)
C111 C112 C113 C114 -5.1(18)
O10 C112 C113 C117 -4.8(18)
C111 C112 C113 C117 172.1(11)
C112 C113 C114 C115 2.3(18)
C117 C113 C114 C115 -174.9(11)
C113 C114 C115 C116 1.5(18)
C113 C114 C115 C122 -179.6(12)
C112 C111 C116 C115 -0.3(18)
C110 C111 C116 C115 -179.3(11)
C114 C115 C116 C111 -2.5(17)
C122 C115 C116 C111 178.6(12)
C114 C113 C117 C118 77.2(15)
C112 C113 C117 C118 -99.8(14)
C113 C117 C118 C121 163.2(11)
C113 C117 C118 C119 44.6(16)
C113 C117 C118 C120 -79.5(14)
C94 N9 C123 C124 -58.0(13)
C95 N9 C123 C124 -177.7(10)
U3 N9 C123 C124 59.6(11)
N9 C123 C124 C129 150.6(11)
N9 C123 C124 C125 -34.2(17)
U3 O11 C125 C126 149.7(10)
U3 O11 C125 C124 -32.7(19)
C129 C124 C125 O11 -176.5(11)
C123 C124 C125 O11 8.3(18)
C129 C124 C125 C126 1.1(18)
C123 C124 C125 C126 -174.2(11)
O11 C125 C126 C127 176.3(11)
C124 C125 C126 C127 -1.2(18)
O11 C125 C126 C130 -4.4(18)
C124 C125 C126 C130 178.0(11)
C125 C126 C127 C128 0.9(19)
C130 C126 C127 C128 -178.3(12)
C126 C127 C128 C129 -1(2)
C126 C127 C128 C135 180.0(13)
C127 C128 C129 C124 0(2)
C135 C128 C129 C124 179.9(12)
C125 C124 C129 C128 -0.7(19)
C123 C124 C129 C128 175.0(12)
C127 C126 C130 C131 -85.6(15)
C125 C126 C130 C131 95.2(14)
C126 C130 C131 C134 55.5(15)
C126 C130 C131 C133 176.2(11)
C126 C130 C131 C132 -66.3(14)
O16 U4 O13 C144 28.8(13)
O14 U4 O13 C144 177.4(13)
O15 U4 O13 C144 108.5(12)
N12 U4 O13 C144 -50.5(14)
N10 U4 O13 C144 -44.8(12)
N11 U4 O13 C144 -109.6(12)
C170 U4 O13 C144 72.8(14)
O16 U4 O14 C157 -149.1(11)
O13 U4 O14 C157 131.9(12)
O15 U4 O14 C157 -85.2(12)
N12 U4 O14 C157 -15.1(13)
N10 U4 O14 C157 72.0(13)
N11 U4 O14 C157 37.5(12)
C170 U4 O14 C157 -86.8(12)
O16 U4 O15 C170 -24.5(8)
O14 U4 O15 C170 -175.9(9)
O13 U4 O15 C170 -105.5(9)
N12 U4 O15 C170 60.9(8)
N10 U4 O15 C170 31.3(11)
N11 U4 O15 C170 118.6(8)
O16 U4 N10 C136 -161.5(8)
O14 U4 N10 C136 -2.8(9)
O13 U4 N10 C136 -67.8(7)
O15 U4 N10 C136 139.5(7)
N12 U4 N10 C136 108.3(8)
N11 U4 N10 C136 33.4(7)
C170 U4 N10 C136 152.9(7)
O16 U4 N10 C142 -42.8(7)
O14 U4 N10 C142 116.0(7)
O13 U4 N10 C142 50.9(7)
O15 U4 N10 C142 -101.7(8)
N12 U4 N10 C142 -132.9(8)
N11 U4 N10 C142 152.1(8)
C170 U4 N10 C142 -88.3(8)
O16 U4 N10 C141 77.6(8)
O14 U4 N10 C141 -123.7(8)
O13 U4 N10 C141 171.3(8)
O15 U4 N10 C141 18.6(10)
N12 U4 N10 C141 -12.6(7)
N11 U4 N10 C141 -87.5(8)
C170 U4 N10 C141 32.0(9)
O16 U4 N11 C155 -152.6(7)
O14 U4 N11 C155 22.1(7)
O13 U4 N11 C155 -61.9(7)
O15 U4 N11 C155 91.7(7)
N12 U4 N11 C155 154.2(8)
N10 U4 N11 C155 -130.8(8)
C170 U4 N11 C155 116.3(7)
O16 U4 N11 C138 90.2(8)
O14 U4 N11 C138 -95.0(7)
O13 U4 N11 C138 -179.0(6)
O15 U4 N11 C138 -25.4(7)
N12 U4 N11 C138 37.1(6)
N10 U4 N11 C138 112.0(7)
C170 U4 N11 C138 -0.9(8)
O16 U4 N11 C137 -29.6(10)
O14 U4 N11 C137 145.2(8)
O13 U4 N11 C137 61.2(8)
O15 U4 N11 C137 -145.2(7)
N12 U4 N11 C137 -82.7(8)
N10 U4 N11 C137 -7.8(7)
C170 U4 N11 C137 -120.6(8)
O16 U4 N12 C140 -39.6(7)
O14 U4 N12 C140 162.9(7)
O13 U4 N12 C140 41.0(9)
O15 U4 N12 C140 -125.4(7)
N10 U4 N12 C140 35.3(7)
N11 U4 N12 C140 108.1(8)
C170 U4 N12 C140 -104.3(8)
O16 U4 N12 C168 80.5(7)
O14 U4 N12 C168 -77.0(8)
O13 U4 N12 C168 161.1(7)
O15 U4 N12 C168 -5.3(7)
N10 U4 N12 C168 155.3(8)
N11 U4 N12 C168 -131.8(8)
C170 U4 N12 C168 15.8(7)
O16 U4 N12 C139 -160.3(8)
O14 U4 N12 C139 42.2(8)
O13 U4 N12 C139 -79.6(9)
O15 U4 N12 C139 113.9(8)
N10 U4 N12 C139 -85.4(8)
N11 U4 N12 C139 -12.6(7)
C170 U4 N12 C139 135.0(8)
C142 N10 C136 C137 -178.9(10)
C141 N10 C136 C137 62.3(12)
U4 N10 C136 C137 -59.6(11)
C155 N11 C137 C136 106.3(11)
C138 N11 C137 C136 -133.3(10)
U4 N11 C137 C136 -18.8(12)
N10 C136 C137 N11 53.7(13)
C155 N11 C138 C139 178.6(9)
C137 N11 C138 C139 59.5(12)
U4 N11 C138 C139 -63.2(10)
C140 N12 C139 C138 -131.5(11)
C168 N12 C139 C138 107.7(11)
U4 N12 C139 C138 -14.4(12)
N11 C138 C139 N12 55.3(13)
C168 N12 C140 C141 -179.5(10)
C139 N12 C140 C141 63.1(13)
U4 N12 C140 C141 -59.8(11)
C136 N10 C141 C140 -130.7(11)
C142 N10 C141 C140 109.6(12)
U4 N10 C141 C140 -12.1(12)
N12 C140 C141 N10 50.7(15)
C136 N10 C142 C143 56.7(14)
C141 N10 C142 C143 177.0(10)
U4 N10 C142 C143 -60.2(11)
N10 C142 C143 C148 -150.0(11)
N10 C142 C143 C144 34.3(18)
U4 O13 C144 C145 -150.4(10)
U4 O13 C144 C143 30(2)
C148 C143 C144 O13 177.6(11)
C142 C143 C144 O13 -6.8(19)
C148 C143 C144 C145 -2.3(19)
C142 C143 C144 C145 173.3(12)
O13 C144 C145 C146 -179.0(11)
C143 C144 C145 C146 0.9(19)
O13 C144 C145 C149 4.6(18)
C143 C144 C145 C149 -175.5(11)
C144 C145 C146 C147 2(2)
C149 C145 C146 C147 178.3(12)
C145 C146 C147 C148 -3(2)
C145 C146 C147 C154 179.6(13)
C144 C143 C148 C147 1.1(19)
C142 C143 C148 C147 -174.8(11)
C146 C147 C148 C143 1(2)
C154 C147 C148 C143 179.0(12)
C144 C145 C149 C150 -93.5(15)
C146 C145 C149 C150 90.1(14)
C145 C149 C150 C152 -176.0(11)
C145 C149 C150 C151 61.6(15)
C145 C149 C150 C153 -57.6(15)
C138 N11 C155 C156 48.7(13)
C137 N11 C155 C156 169.7(10)
U4 N11 C155 C156 -63.2(11)
N11 C155 C156 C161 -122.4(12)
N11 C155 C156 C157 58.9(15)
C161 C156 C157 C158 -1.5(19)
C155 C156 C157 C158 177.2(11)
C161 C156 C157 O14 177.5(10)
C155 C156 C157 O14 -3.8(17)
U4 O14 C157 C158 125.7(12)
U4 O14 C157 C156 -53.2(17)
C156 C157 C158 C159 2.7(18)
O14 C157 C158 C159 -176.2(10)
C156 C157 C158 C162 -175.9(11)
O14 C157 C158 C162 5.2(18)
C157 C158 C159 C160 -3.3(18)
C162 C158 C159 C160 175.3(12)
C158 C159 C160 C161 2.5(19)
C158 C159 C160 C167 178.8(12)
C157 C156 C161 C160 0.6(19)
C155 C156 C161 C160 -178.1(11)
C159 C160 C161 C156 -1.1(18)
C167 C160 C161 C156 -177.5(12)
C157 C158 C162 C163 101.6(14)
C159 C158 C162 C163 -77.0(14)
C158 C162 C163 C166 -42.7(16)
C158 C162 C163 C165 78.4(15)
C158 C162 C163 C164 -161.9(13)
C140 N12 C168 C169 68.5(13)
C139 N12 C168 C169 -171.2(10)
U4 N12 C168 C169 -47.2(12)
N12 C168 C169 C174 -115.4(13)
N12 C168 C169 C170 71.3(14)
U4 O15 C170 C171 113.8(11)
U4 O15 C170 C169 -63.4(13)
C174 C169 C170 O15 174.2(10)
C168 C169 C170 O15 -12.3(16)
C174 C169 C170 C171 -2.9(18)
C168 C169 C170 C171 170.5(11)
C174 C169 C170 U4 141.5(10)
C168 C169 C170 U4 -45.1(11)
O16 U4 C170 O15 152.8(9)
O14 U4 C170 O15 4.1(9)
O13 U4 C170 O15 102.4(9)
N12 U4 C170 O15 -112.8(9)
N10 U4 C170 O15 -157.7(8)
N11 U4 C170 O15 -74.6(9)
O16 U4 C170 C171 60.8(10)
O14 U4 C170 C171 -87.8(11)
O13 U4 C170 C171 10.5(13)
O15 U4 C170 C171 -92.0(14)
N12 U4 C170 C171 155.3(11)
N10 U4 C170 C171 110.3(11)
N11 U4 C170 C171 -166.5(9)
O16 U4 C170 C169 -80.5(8)
O14 U4 C170 C169 130.8(7)
O13 U4 C170 C169 -130.9(7)
O15 U4 C170 C169 126.7(12)
N12 U4 C170 C169 13.9(7)
N10 U4 C170 C169 -31.0(8)
N11 U4 C170 C169 52.1(8)
O15 C170 C171 C172 -175.7(11)
C169 C170 C171 C172 1.4(18)
U4 C170 C171 C172 -131.6(10)
O15 C170 C171 C175 12.0(19)
C169 C170 C171 C175 -171.0(12)
U4 C170 C171 C175 56.0(16)
C170 C171 C172 C173 3.9(18)
C175 C171 C172 C173 176.5(12)
C171 C172 C173 C174 -8(2)
C171 C172 C173 C180 178.2(12)
C172 C173 C174 C169 6.0(19)
C180 C173 C174 C169 -179.9(12)
C170 C169 C174 C173 -0.9(18)
C168 C169 C174 C173 -174.1(12)
C170 C171 C175 C176 -101.9(15)
C172 C171 C175 C176 86.0(15)
C171 C175 C176 C179 67.7(16)
C171 C175 C176 C177 -53.8(16)
C171 C175 C176 C178 -173.4(11)
C206 C201 C202 C203 -0.1(18)
C201 C202 C203 C204 0.4(19)
C202 C203 C204 C205 -0.7(19)
C203 C204 C205 C206 1(2)
C204 C205 C206 C201 0(2)
C202 C201 C206 C205 0.1(18)
C216 C211 C212 C213 -0.1(19)
C211 C212 C213 C214 1(2)
C212 C213 C214 C215 0(2)
C213 C214 C215 C216 -1(2)
C214 C215 C216 C211 2(2)
C212 C211 C216 C215 -1.3(19)
C226 C221 C222 C223 -1(2)
C221 C222 C223 C224 1(2)
C222 C223 C224 C225 -2(2)
C223 C224 C225 C226 3.3(19)
C224 C225 C226 C221 -4(2)
C222 C221 C226 C225 3(2)
C236 C231 C232 C233 0(2)
C231 C232 C233 C234 1(3)
C232 C233 C234 C235 -3(2)
C233 C234 C235 C236 4(3)
C234 C235 C236 C231 -3(2)
C232 C231 C236 C235 1(2)
C246 C241 C242 C243 0(2)
C241 C242 C243 C244 -1(2)
C242 C243 C244 C245 3(3)
C243 C244 C245 C246 -3(3)
C244 C245 C246 C241 2(3)
C242 C241 C246 C245 -1(3)
C256 C251 C252 C253 1(3)
C251 C252 C253 C254 4(4)
C252 C253 C254 C255 -9(4)
C253 C254 C255 C256 11(3)
C254 C255 C256 C251 -6(3)
C252 C251 C256 C255 0(3)
C266 C261 C262 C263 -2(2)
C261 C262 C263 C264 3(2)
C262 C263 C264 C265 -3(2)
C263 C264 C265 C266 2(2)
C264 C265 C266 C261 -1(2)
C262 C261 C266 C265 1(2)
C276 C271 C272 C273 1(2)
C271 C272 C273 C274 0(3)
C272 C273 C274 C275 0(2)
C273 C274 C275 C276 0(2)
C274 C275 C276 C271 1(2)
C272 C271 C276 C275 -1(2)
C286 C281 C282 C283 1(2)
C281 C282 C283 C284 -2(2)
C282 C283 C284 C285 1(2)
C283 C284 C285 C286 0(2)
C282 C281 C286 C285 1(2)
C284 C285 C286 C281 -1(2)
C296 C291 C292 C293 -2(3)
C291 C292 C293 C294 -1(3)
C292 C293 C294 C295 2(3)
C293 C294 C295 C296 0(3)
C292 C291 C296 C295 4(3)
C294 C295 C296 C291 -3(3)
